data_4106257
loop_
_publ_author_name
'Yann Sarazin'
'Bo Liu'
'Thierry Roisnel'
'Laurent Maron'
'Jean-Fran\,cois Carpentier'

_publ_section_title
;
 Discrete, Solvent-Free Alkaline-Earth Metal Cations: Metal...Fluorine
 Interactions and ROP Catalytic Activity
;
_journal_name_full 'Journal of the American Chemical Society'
_journal_page_first 9069
_journal_page_last 9087
_journal_paper_doi 10.1021/ja2024977
_journal_volume 133
_journal_year 2011
_chemical_compound_source 'synthesis as described'
_chemical_formula_moiety '2(C28 H44 Ca2 F12 N2 O10), 4(C36 H2 B2 F30 N), 3(C H2 Cl2)'
_chemical_formula_sum 'C203 H102 B8 Ca4 Cl6 F144 N8 O20'
_chemical_formula_weight 6168.43
_chemical_name_systematic
;
 ?
;
_space_group_IT_number 2
_symmetry_cell_setting triclinic
_symmetry_Int_Tables_number 2
_symmetry_space_group_name_Hall '-P 1'
_symmetry_space_group_name_H-M 'P -1'
_atom_sites_solution_hydrogens geom
_atom_sites_solution_primary direct
_atom_sites_solution_secondary difmap
_audit_conform_dict_location ftp://ftp.iucr.org/pub/cif_core.dic
_audit_conform_dict_name cif_core.dic
_audit_conform_dict_version 2.3
_audit_creation_date 2010-09-13T19:32:00-00:00
_audit_creation_method 'WinGX routine CIF_UPDATE'
_cell_angle_alpha 76.723(2)
_cell_angle_beta 86.104(2)
_cell_angle_gamma 63.110(2)
_cell_formula_units_Z 2
_cell_length_a 17.2351(8)
_cell_length_b 18.9583(8)
_cell_length_c 40.8891(17)
_cell_measurement_reflns_used 7062
_cell_measurement_temperature 150(2)
_cell_measurement_theta_max 23.54
_cell_measurement_theta_min 2.22
_cell_measurement_wavelength 0.71073
_cell_volume 11587.4(9)
_computing_cell_refinement 'Bruker SMART (Bruker, 2002)'
_computing_data_collection 'Bruker SAINT (Bruker, 2002)'
_computing_data_reduction 'Bruker SAINT (Bruker, 2002)'
_computing_molecular_graphics 'Ortep-3 for Windows (Farrugia, 1997)'
_computing_publication_material
;
           WinGX publication routines (Farrugia, 1999),
           CRYSCAL (T. Roisnel, local program)
;
_computing_structure_refinement 'SHELXL-97 (Sheldrick, 1997)'
_computing_structure_solution 'SIR97 (Altomare et al., 1999))'
_diffrn_ambient_temperature 150(2)
_diffrn_detector 'CCD plate'
_diffrn_measured_fraction_theta_full 0.972
_diffrn_measured_fraction_theta_max 0.972
_diffrn_measurement_device_type 'APEXII, Bruker-AXS'
_diffrn_measurement_method 'CCD rotation images, thin slices'
_diffrn_radiation_monochromator graphite
_diffrn_radiation_probe x-ray
_diffrn_radiation_type MoK\a
_diffrn_radiation_wavelength 0.71073
_diffrn_reflns_av_R_equivalents 0.0736
_diffrn_reflns_av_unetI/netI 0.1445
_diffrn_reflns_limit_h_max 22
_diffrn_reflns_limit_h_min -22
_diffrn_reflns_limit_k_max 23
_diffrn_reflns_limit_k_min -24
_diffrn_reflns_limit_l_max 53
_diffrn_reflns_limit_l_min -53
_diffrn_reflns_number 114608
_diffrn_reflns_theta_full 27.48
_diffrn_reflns_theta_max 27.48
_diffrn_reflns_theta_min 2.91
_exptl_absorpt_coefficient_mu 0.344
_exptl_absorpt_correction_T_max 0.966
_exptl_absorpt_correction_T_min 0.675
_exptl_absorpt_correction_type multi-scan
_exptl_absorpt_process_details
;
  [Sheldrick, G.M. (2002). SADABS Bruker AXS Inc., Madison, Wisconsin, USA]
;
_exptl_crystal_colour colourless
_exptl_crystal_density_diffrn 1.768
_exptl_crystal_description prism
_exptl_crystal_F_000 6108
_exptl_crystal_size_max 0.1
_exptl_crystal_size_mid 0.1
_exptl_crystal_size_min 0.1
_platon_squeeze_details
;
;
_refine_diff_density_max 1.488
_refine_diff_density_min -1.133
_refine_diff_density_rms 0.128
_refine_ls_extinction_coef 0.0051(2)
_refine_ls_extinction_expression Fc^*^=kFc[1+0.001xFc^2^\l^3^/sin(2\q)]^-1/4^
_refine_ls_extinction_method SHELXL
_refine_ls_goodness_of_fit_ref 1.043
_refine_ls_hydrogen_treatment constr
_refine_ls_matrix_type full
_refine_ls_number_parameters 3509
_refine_ls_number_reflns 51686
_refine_ls_number_restraints 0
_refine_ls_restrained_S_all 1.043
_refine_ls_R_factor_all 0.1641
_refine_ls_R_factor_gt 0.0899
_refine_ls_shift/su_max 0.029
_refine_ls_shift/su_mean 0.001
_refine_ls_structure_factor_coef Fsqd
_refine_ls_weighting_details 'calc w=1/[\s^2^(Fo^2^)+(0.1273P)^2^+0.0000P] where P=(Fo^2^+2Fc^2^)/3'
_refine_ls_weighting_scheme calc
_refine_ls_wR_factor_gt 0.2333
_refine_ls_wR_factor_ref 0.2617
_reflns_number_gt 25558
_reflns_number_total 51686
_reflns_threshold_expression >2sigma(I)
_cod_data_source_file ja2024977_si_001_7.cif
_cod_data_source_block 15
_cod_database_code 4106257

loop_
_symmetry_equiv_pos_as_xyz
'x, y, z'
'-x, -y, -z'

loop_
_atom_site_label
_atom_site_type_symbol
_atom_site_fract_x
_atom_site_fract_y
_atom_site_fract_z
_atom_site_U_iso_or_equiv
_atom_site_adp_type
_atom_site_occupancy
_atom_site_symmetry_multiplicity
_atom_site_calc_flag
_atom_site_refinement_flags
Ca1 Ca 0.14698(8) 0.30492(7) 0.12011(3) 0.0225(3) Uani 1 1 d .
Ca2 Ca 0.13579(7) 0.15440(6) 0.08022(3) 0.0186(2) Uani 1 1 d .
N1 N 0.0612(3) 0.4472(3) 0.08049(12) 0.0260(11) Uani 1 1 d .
C2 C 0.1259(4) 0.4777(4) 0.06749(15) 0.0298(14) Uani 1 1 d .
H2A H 0.0951 0.5334 0.0535 0.036 Uiso 1 1 calc R
H2B H 0.1663 0.4427 0.053 0.036 Uiso 1 1 calc R
C3 C 0.1781(5) 0.4785(4) 0.09607(16) 0.0366(16) Uani 1 1 d .
H3A H 0.232 0.4812 0.0875 0.044 Uiso 1 1 calc R
H3B H 0.1432 0.5265 0.1056 0.044 Uiso 1 1 calc R
O4 O 0.1994(3) 0.4055(2) 0.12153(10) 0.0325(10) Uani 1 1 d .
C5 C 0.2538(6) 0.3960(5) 0.14880(18) 0.052(2) Uani 1 1 d .
H5A H 0.2503 0.4491 0.1497 0.062 Uiso 1 1 calc R
H5B H 0.3151 0.3587 0.1458 0.062 Uiso 1 1 calc R
C6 C 0.2230(6) 0.3629(5) 0.17969(19) 0.058(2) Uani 1 1 d .
H6A H 0.2652 0.3463 0.1986 0.07 Uiso 1 1 calc R
H6B H 0.1664 0.4048 0.185 0.07 Uiso 1 1 calc R
O7 O 0.2133(3) 0.2937(3) 0.17559(10) 0.0417(12) Uani 1 1 d .
C8 C 0.2002(6) 0.2469(5) 0.20597(17) 0.060(2) Uani 1 1 d .
H8A H 0.1522 0.2821 0.2183 0.071 Uiso 1 1 calc R
H8B H 0.2537 0.2184 0.2207 0.071 Uiso 1 1 calc R
C9 C 0.1775(6) 0.1869(4) 0.19570(16) 0.049(2) Uani 1 1 d .
H9A H 0.2294 0.147 0.1867 0.058 Uiso 1 1 calc R
H9B H 0.1605 0.1571 0.2157 0.058 Uiso 1 1 calc R
O10 O 0.1074(3) 0.2263(3) 0.17068(10) 0.0391(11) Uani 1 1 d .
C11 C 0.0216(5) 0.2691(5) 0.18343(18) 0.047(2) Uani 1 1 d .
H11A H 0.0266 0.2928 0.2019 0.056 Uiso 1 1 calc R
H11B H -0.0028 0.2306 0.1925 0.056 Uiso 1 1 calc R
C12 C -0.0366(5) 0.3337(4) 0.15644(18) 0.0456(19) Uani 1 1 d .
H12A H -0.0486 0.3103 0.1393 0.055 Uiso 1 1 calc R
H12B H -0.0925 0.3675 0.1655 0.055 Uiso 1 1 calc R
O13 O 0.0062(3) 0.3809(3) 0.14217(11) 0.0375(11) Uani 1 1 d .
C14 C -0.0556(5) 0.4571(4) 0.11977(19) 0.0422(18) Uani 1 1 d .
H14A H -0.1004 0.4925 0.133 0.051 Uiso 1 1 calc R
H14B H -0.0849 0.4453 0.1032 0.051 Uiso 1 1 calc R
C15 C -0.0011(4) 0.4975(4) 0.10210(18) 0.0376(16) Uani 1 1 d .
H15A H -0.0395 0.5516 0.0882 0.045 Uiso 1 1 calc R
H15B H 0.0311 0.5053 0.119 0.045 Uiso 1 1 calc R
O21 O 0.0671(2) 0.2979(2) 0.07811(9) 0.0232(9) Uani 1 1 d .
C22 C 0.0307(3) 0.3571(3) 0.05004(14) 0.0207(12) Uani 1 1 d .
C23 C 0.0902(4) 0.3345(3) 0.02057(14) 0.0274(14) Uani 1 1 d .
F24 F 0.1588(2) 0.3474(2) 0.02208(9) 0.0365(9) Uani 1 1 d .
F25 F 0.1213(2) 0.25476(19) 0.02092(8) 0.0321(8) Uani 1 1 d .
F26 F 0.0512(3) 0.3745(2) -0.01000(8) 0.0408(9) Uani 1 1 d .
C27 C -0.0586(4) 0.3651(4) 0.04049(15) 0.0288(14) Uani 1 1 d .
F28 F -0.0520(2) 0.2997(2) 0.03179(9) 0.0351(9) Uani 1 1 d .
F29 F -0.1024(2) 0.4289(2) 0.01528(9) 0.0349(9) Uani 1 1 d .
F30 F -0.1111(2) 0.3762(2) 0.06705(9) 0.0373(9) Uani 1 1 d .
C31 C 0.0141(4) 0.4455(3) 0.05216(16) 0.0289(14) Uani 1 1 d .
H31A H 0.0316 0.4708 0.0309 0.035 Uiso 1 1 calc R
H31B H -0.0491 0.4787 0.0541 0.035 Uiso 1 1 calc R
N51 N 0.2966(3) 0.0511(3) 0.07224(13) 0.0307(12) Uani 1 1 d .
C52 C 0.3103(4) 0.0557(4) 0.03564(16) 0.0390(16) Uani 1 1 d .
H52A H 0.3681 0.012 0.0325 0.047 Uiso 1 1 calc R
H52B H 0.3099 0.1083 0.025 0.047 Uiso 1 1 calc R
C53 C 0.2421(4) 0.0474(4) 0.01866(18) 0.0389(16) Uani 1 1 d .
H53A H 0.2413 0.0678 -0.0059 0.047 Uiso 1 1 calc R
H53B H 0.2544 -0.0103 0.0231 0.047 Uiso 1 1 calc R
O54 O 0.1612(3) 0.0929(2) 0.03140(10) 0.0297(10) Uani 1 1 d .
C55 C 0.0889(4) 0.0937(4) 0.01502(14) 0.0309(14) Uani 1 1 d .
H55A H 0.1105 0.0528 0.001 0.037 Uiso 1 1 calc R
H55B H 0.0545 0.1478 0.0003 0.037 Uiso 1 1 calc R
C56 C 0.0342(4) 0.0747(3) 0.04156(14) 0.0288(14) Uani 1 1 d .
H56A H -0.0196 0.0807 0.0315 0.035 Uiso 1 1 calc R
H56B H 0.0663 0.0183 0.0547 0.035 Uiso 1 1 calc R
O57 O 0.0137(3) 0.1308(2) 0.06266(9) 0.0239(9) Uani 1 1 d .
C58 C -0.0550(4) 0.1327(4) 0.08501(14) 0.0295(14) Uani 1 1 d .
H58A H -0.0432 0.077 0.097 0.035 Uiso 1 1 calc R
H58B H -0.1114 0.158 0.0722 0.035 Uiso 1 1 calc R
C59 C -0.0581(4) 0.1824(4) 0.10988(16) 0.0313(14) Uani 1 1 d .
H59A H -0.0805 0.2402 0.0982 0.038 Uiso 1 1 calc R
H59B H -0.0984 0.1782 0.1278 0.038 Uiso 1 1 calc R
O60 O 0.0272(3) 0.1544(2) 0.12481(9) 0.0239(9) Uani 1 1 d .
C61 C 0.0496(4) 0.0826(4) 0.15040(14) 0.0303(14) Uani 1 1 d .
H61A H 0.026 0.0484 0.1441 0.036 Uiso 1 1 calc R
H61B H 0.0247 0.0967 0.1719 0.036 Uiso 1 1 calc R
C62 C 0.1459(4) 0.0379(4) 0.15423(14) 0.0290(14) Uani 1 1 d .
H62A H 0.1692 0.0691 0.1632 0.035 Uiso 1 1 calc R
H62B H 0.1638 -0.0154 0.1701 0.035 Uiso 1 1 calc R
O63 O 0.1785(3) 0.0271(2) 0.12198(10) 0.0286(9) Uani 1 1 d .
C64 C 0.2709(4) -0.0299(4) 0.12372(18) 0.0414(17) Uani 1 1 d .
H64A H 0.2794 -0.0851 0.1351 0.05 Uiso 1 1 calc R
H64B H 0.304 -0.0139 0.1369 0.05 Uiso 1 1 calc R
C65 C 0.3030(5) -0.0301(4) 0.08970(18) 0.0423(17) Uani 1 1 d .
H65A H 0.2687 -0.0448 0.0765 0.051 Uiso 1 1 calc R
H65B H 0.3645 -0.0716 0.0908 0.051 Uiso 1 1 calc R
O71 O 0.2354(2) 0.1739(2) 0.10909(10) 0.0243(9) Uani 1 1 d .
C72 C 0.3217(4) 0.1446(4) 0.10148(15) 0.0270(13) Uani 1 1 d .
C73 C 0.3626(4) 0.0653(4) 0.08756(16) 0.0326(15) Uani 1 1 d .
H73A H 0.4049 0.069 0.0705 0.039 Uiso 1 1 calc R
H73B H 0.3948 0.0183 0.1062 0.039 Uiso 1 1 calc R
C74 C 0.3773(4) 0.1278(4) 0.13294(16) 0.0334(15) Uani 1 1 d .
F75 F 0.3633(3) 0.0750(2) 0.15822(10) 0.0502(11) Uani 1 1 d .
F76 F 0.3568(3) 0.1934(2) 0.14469(9) 0.0421(9) Uani 1 1 d .
F77 F 0.4622(3) 0.0929(3) 0.12846(11) 0.0509(11) Uani 1 1 d .
C78 C 0.3312(4) 0.2124(4) 0.07438(16) 0.0301(14) Uani 1 1 d .
F79 F 0.2993(3) 0.2178(2) 0.04509(9) 0.0449(10) Uani 1 1 d .
F80 F 0.2862(2) 0.2852(2) 0.08272(9) 0.0363(9) Uani 1 1 d .
F81 F 0.4126(3) 0.2011(3) 0.07020(10) 0.0492(10) Uani 1 1 d .
Ca11 Ca 0.47538(8) 0.43542(7) 0.37719(3) 0.0261(3) Uani 1 1 d .
Ca12 Ca 0.65992(8) 0.24371(7) 0.41704(3) 0.0226(3) Uani 1 1 d .
N101 N 0.4445(3) 0.5377(3) 0.41510(12) 0.0314(12) Uani 1 1 d .
C102 C 0.3564(4) 0.5580(4) 0.42863(17) 0.0402(17) Uani 1 1 d .
H10A H 0.3412 0.6008 0.4413 0.048 Uiso 1 1 calc R
H10B H 0.3577 0.5093 0.4445 0.048 Uiso 1 1 calc R
C103 C 0.2862(4) 0.5873(4) 0.40102(18) 0.0428(17) Uani 1 1 d .
H10C H 0.2349 0.5808 0.4106 0.051 Uiso 1 1 calc R
H10D H 0.2674 0.6454 0.3906 0.051 Uiso 1 1 calc R
O104 O 0.3235(3) 0.5385(3) 0.37595(12) 0.0396(11) Uani 1 1 d .
C105 C 0.2630(5) 0.5552(5) 0.3500(2) 0.061(2) Uani 1 1 d .
H10E H 0.214 0.6101 0.3483 0.073 Uiso 1 1 calc R
H10F H 0.2392 0.5153 0.3551 0.073 Uiso 1 1 calc R
C106 C 0.3073(5) 0.5505(6) 0.3181(2) 0.073(3) Uani 1 1 d .
H10G H 0.2704 0.5498 0.3008 0.087 Uiso 1 1 calc R
H10H H 0.3187 0.5982 0.3102 0.087 Uiso 1 1 calc R
O107 O 0.3877(3) 0.4775(3) 0.32366(11) 0.0443(12) Uani 1 1 d .
C108 C 0.4299(6) 0.4565(6) 0.2931(2) 0.074(3) Uani 1 1 d .
H10I H 0.4345 0.5036 0.2783 0.089 Uiso 1 1 calc R
H10J H 0.396 0.4397 0.2807 0.089 Uiso 1 1 calc R
C109 C 0.5182(5) 0.3882(5) 0.30314(18) 0.050(2) Uani 1 1 d .
H10K H 0.5127 0.3384 0.3139 0.06 Uiso 1 1 calc R
H10L H 0.5525 0.3782 0.2828 0.06 Uiso 1 1 calc R
O110 O 0.5634(3) 0.4056(3) 0.32616(10) 0.0400(11) Uani 1 1 d .
C111 C 0.5929(5) 0.4627(5) 0.3098(2) 0.057(2) Uani 1 1 d .
H11C H 0.5492 0.5049 0.2924 0.068 Uiso 1 1 calc R
H11D H 0.6482 0.4355 0.2987 0.068 Uiso 1 1 calc R
C112 C 0.6067(5) 0.5000(4) 0.3361(2) 0.058(2) Uani 1 1 d .
H11E H 0.6529 0.4582 0.3527 0.07 Uiso 1 1 calc R
H11F H 0.6247 0.5425 0.3255 0.07 Uiso 1 1 calc R
O113 O 0.5272(3) 0.5341(2) 0.35196(11) 0.0389(11) Uani 1 1 d .
C114 C 0.5295(5) 0.5855(4) 0.3732(2) 0.052(2) Uani 1 1 d .
H11G H 0.533 0.634 0.3592 0.063 Uiso 1 1 calc R
H11H H 0.5809 0.5553 0.3891 0.063 Uiso 1 1 calc R
C115 C 0.4477(5) 0.6098(4) 0.3919(2) 0.0467(19) Uani 1 1 d .
H11I H 0.3971 0.637 0.3757 0.056 Uiso 1 1 calc R
H11J H 0.444 0.6489 0.4051 0.056 Uiso 1 1 calc R
O121 O 0.5871(2) 0.3846(2) 0.41820(9) 0.0229(9) Uani 1 1 d .
C122 C 0.5790(4) 0.4163(3) 0.44562(15) 0.0245(13) Uani 1 1 d .
C123 C 0.5111(4) 0.5059(4) 0.44299(18) 0.0366(16) Uani 1 1 d .
H12C H 0.4811 0.5108 0.4645 0.044 Uiso 1 1 calc R
H12D H 0.5419 0.5401 0.4397 0.044 Uiso 1 1 calc R
C124 C 0.6666(4) 0.4111(4) 0.45483(19) 0.0369(16) Uani 1 1 d .
F125 F 0.7291(2) 0.3348(2) 0.46415(10) 0.0410(9) Uani 1 1 d .
F126 F 0.6623(3) 0.4455(2) 0.48113(11) 0.0515(11) Uani 1 1 d .
F127 F 0.6953(3) 0.4493(2) 0.42975(11) 0.0488(10) Uani 1 1 d .
C128 C 0.5566(4) 0.3635(4) 0.47560(14) 0.0267(13) Uani 1 1 d .
F129 F 0.6030(2) 0.28338(19) 0.47609(8) 0.0316(8) Uani 1 1 d .
F130 F 0.4736(2) 0.3799(2) 0.47312(9) 0.0376(9) Uani 1 1 d .
F131 F 0.5686(3) 0.3724(2) 0.50599(9) 0.0435(10) Uani 1 1 d .
N151 N 0.6087(4) 0.1299(3) 0.42633(14) 0.0362(13) Uani 1 1 d .
C152 C 0.6105(5) 0.0955(4) 0.46285(18) 0.0473(19) Uani 1 1 d .
H15C H 0.5996 0.0474 0.4661 0.057 Uiso 1 1 calc R
H15D H 0.5631 0.1362 0.4733 0.057 Uiso 1 1 calc R
C153 C 0.6963(5) 0.0709(5) 0.48044(19) 0.049(2) Uani 1 1 d .
H15E H 0.689 0.0655 0.505 0.059 Uiso 1 1 calc R
H15F H 0.7403 0.018 0.4764 0.059 Uiso 1 1 calc R
O154 O 0.7238(3) 0.1311(2) 0.46763(10) 0.0328(10) Uani 1 1 d .
C155 C 0.8036(4) 0.1156(4) 0.48269(15) 0.0319(14) Uani 1 1 d .
H15G H 0.8304 0.0605 0.4974 0.038 Uiso 1 1 calc R
H15H H 0.7934 0.1555 0.4965 0.038 Uiso 1 1 calc R
C156 C 0.8621(4) 0.1227(4) 0.45484(15) 0.0324(14) Uani 1 1 d .
H15I H 0.9164 0.1183 0.4638 0.039 Uiso 1 1 calc R
H15J H 0.8775 0.0792 0.4425 0.039 Uiso 1 1 calc R
O157 O 0.8143(3) 0.2008(2) 0.43310(10) 0.0302(10) Uani 1 1 d .
C158 C 0.8676(4) 0.2264(4) 0.41041(15) 0.0334(15) Uani 1 1 d .
H15K H 0.9033 0.1837 0.3981 0.04 Uiso 1 1 calc R
H15L H 0.9073 0.2366 0.4229 0.04 Uiso 1 1 calc R
C159 C 0.8096(4) 0.3028(4) 0.38608(16) 0.0352(15) Uani 1 1 d .
H15M H 0.7817 0.3477 0.398 0.042 Uiso 1 1 calc R
H15N H 0.8448 0.3175 0.3682 0.042 Uiso 1 1 calc R
O160 O 0.7440(3) 0.2918(2) 0.37131(11) 0.0328(10) Uani 1 1 d .
C161 C 0.7766(5) 0.2484(4) 0.34507(16) 0.0379(16) Uani 1 1 d .
H16A H 0.838 0.2077 0.3503 0.046 Uiso 1 1 calc R
H16B H 0.7735 0.2863 0.3235 0.046 Uiso 1 1 calc R
C162 C 0.7213(5) 0.2076(4) 0.34267(16) 0.0431(17) Uani 1 1 d .
H16C H 0.6609 0.2485 0.3353 0.052 Uiso 1 1 calc R
H16D H 0.7447 0.1728 0.3261 0.052 Uiso 1 1 calc R
O163 O 0.7223(3) 0.1590(3) 0.37553(11) 0.0376(11) Uani 1 1 d .
C164 C 0.6858(5) 0.1046(4) 0.3737(2) 0.054(2) Uani 1 1 d .
H16E H 0.7255 0.0615 0.3622 0.064 Uiso 1 1 calc R
H16F H 0.6289 0.1347 0.361 0.064 Uiso 1 1 calc R
C165 C 0.6745(5) 0.0684(4) 0.4095(2) 0.051(2) Uani 1 1 d .
H16G H 0.6567 0.0254 0.4097 0.061 Uiso 1 1 calc R
H16H H 0.7311 0.0429 0.4222 0.061 Uiso 1 1 calc R
O171 O 0.5268(3) 0.2904(2) 0.38779(10) 0.0283(9) Uani 1 1 d .
C172 C 0.4732(4) 0.2541(4) 0.39691(15) 0.0293(14) Uani 1 1 d .
C173 C 0.5206(4) 0.1589(4) 0.41123(16) 0.0337(15) Uani 1 1 d .
H17A H 0.4845 0.1436 0.4285 0.04 Uiso 1 1 calc R
H17B H 0.5258 0.1313 0.3928 0.04 Uiso 1 1 calc R
C174 C 0.4109(4) 0.2934(4) 0.42294(15) 0.0280(14) Uani 1 1 d .
F175 F 0.3788(2) 0.3747(2) 0.41420(9) 0.0346(8) Uani 1 1 d .
F176 F 0.3439(3) 0.2773(2) 0.42872(10) 0.0450(10) Uani 1 1 d .
F177 F 0.4547(3) 0.2692(2) 0.45211(9) 0.0443(10) Uani 1 1 d .
C178 C 0.4180(4) 0.2639(4) 0.36588(16) 0.0360(15) Uani 1 1 d .
F179 F 0.4706(3) 0.2363(3) 0.34106(10) 0.0522(11) Uani 1 1 d .
F180 F 0.3649(3) 0.3430(2) 0.35289(9) 0.0443(10) Uani 1 1 d .
F181 F 0.3700(3) 0.2252(3) 0.37229(10) 0.0515(11) Uani 1 1 d .
N200 N 0.0588(3) 0.3544(3) 0.59512(11) 0.0205(10) Uani 1 1 d .
H20A H 0.0356 0.3495 0.616 0.025 Uiso 1 1 calc R
H20B H 0.0118 0.3842 0.5801 0.025 Uiso 1 1 calc R
B201 B 0.0997(4) 0.4168(4) 0.59531(15) 0.0187(13) Uani 1 1 d .
C202 C 0.1642(4) 0.4107(3) 0.56378(14) 0.0222(12) Uani 1 1 d .
C203 C 0.2518(4) 0.3947(3) 0.56498(14) 0.0230(12) Uani 1 1 d .
F204 F 0.2951(2) 0.3757(2) 0.59476(8) 0.0278(8) Uani 1 1 d .
C205 C 0.3003(4) 0.3944(4) 0.53700(16) 0.0278(14) Uani 1 1 d .
F206 F 0.3851(2) 0.3769(2) 0.53951(9) 0.0394(9) Uani 1 1 d .
C207 C 0.2623(4) 0.4103(4) 0.50540(15) 0.0259(13) Uani 1 1 d .
F208 F 0.3092(2) 0.4105(2) 0.47765(9) 0.0424(9) Uani 1 1 d .
C209 C 0.1771(4) 0.4248(3) 0.50306(14) 0.0258(13) Uani 1 1 d .
F210 F 0.1417(2) 0.4377(2) 0.47281(8) 0.0340(8) Uani 1 1 d .
C211 C 0.1316(4) 0.4256(3) 0.53187(13) 0.0220(12) Uani 1 1 d .
F212 F 0.0478(2) 0.4396(2) 0.52785(8) 0.0288(8) Uani 1 1 d .
C213 C 0.0134(4) 0.5084(3) 0.58942(13) 0.0208(12) Uani 1 1 d .
C214 C 0.0069(4) 0.5792(3) 0.56752(14) 0.0229(12) Uani 1 1 d .
F215 F 0.0716(2) 0.57801(19) 0.54659(8) 0.0335(8) Uani 1 1 d .
C216 C -0.0629(4) 0.6539(3) 0.56633(14) 0.0240(13) Uani 1 1 d .
F217 F -0.0638(2) 0.7204(2) 0.54387(9) 0.0408(9) Uani 1 1 d .
C218 C -0.1306(4) 0.6625(3) 0.58632(15) 0.0253(13) Uani 1 1 d .
F219 F -0.1989(2) 0.7353(2) 0.58556(10) 0.0410(9) Uani 1 1 d .
C220 C -0.1291(4) 0.5955(4) 0.60853(15) 0.0267(13) Uani 1 1 d .
F221 F -0.1942(2) 0.6014(2) 0.62907(10) 0.0403(9) Uani 1 1 d .
C222 C -0.0570(4) 0.5210(3) 0.60949(14) 0.0238(12) Uani 1 1 d .
F223 F -0.0588(2) 0.45829(19) 0.63326(8) 0.0300(8) Uani 1 1 d .
C224 C 0.1401(3) 0.4076(3) 0.63172(14) 0.0217(12) Uani 1 1 d .
C225 C 0.1662(4) 0.4638(3) 0.63625(15) 0.0253(13) Uani 1 1 d .
F226 F 0.1683(2) 0.5192(2) 0.60869(8) 0.0299(8) Uani 1 1 d .
C227 C 0.1885(4) 0.4726(4) 0.66633(14) 0.0240(13) Uani 1 1 d .
F228 F 0.2101(2) 0.5312(2) 0.66810(9) 0.0379(9) Uani 1 1 d .
C229 C 0.1905(4) 0.4173(4) 0.69459(15) 0.0319(15) Uani 1 1 d .
F230 F 0.2124(3) 0.4242(2) 0.72448(10) 0.0504(11) Uani 1 1 d .
C231 C 0.1644(4) 0.3600(4) 0.69308(14) 0.0314(14) Uani 1 1 d .
F232 F 0.1643(3) 0.3066(2) 0.72121(8) 0.0460(10) Uani 1 1 d .
C233 C 0.1384(4) 0.3577(3) 0.66265(14) 0.0242(13) Uani 1 1 d .
F234 F 0.1087(2) 0.3012(2) 0.66390(8) 0.0317(8) Uani 1 1 d .
B251 B 0.0986(5) 0.2639(4) 0.58824(16) 0.0235(15) Uani 1 1 d .
C252 C 0.2020(4) 0.2326(3) 0.57907(14) 0.0227(12) Uani 1 1 d .
C253 C 0.2677(4) 0.2085(3) 0.60223(14) 0.0251(13) Uani 1 1 d .
F254 F 0.2495(2) 0.2089(2) 0.63502(8) 0.0316(8) Uani 1 1 d .
C255 C 0.3541(4) 0.1837(4) 0.59510(15) 0.0289(14) Uani 1 1 d .
F256 F 0.4154(2) 0.1614(2) 0.61972(10) 0.0446(10) Uani 1 1 d .
C257 C 0.3790(4) 0.1854(3) 0.56244(16) 0.0275(13) Uani 1 1 d .
F258 F 0.4624(2) 0.1645(2) 0.55438(10) 0.0417(9) Uani 1 1 d .
C259 C 0.3169(4) 0.2094(3) 0.53803(15) 0.0269(13) Uani 1 1 d .
F260 F 0.3389(2) 0.2130(2) 0.50568(9) 0.0369(9) Uani 1 1 d .
C261 C 0.2307(4) 0.2328(3) 0.54583(15) 0.0245(13) Uani 1 1 d .
F262 F 0.1745(2) 0.2585(2) 0.51984(8) 0.0304(8) Uani 1 1 d .
C263 C 0.0404(4) 0.2600(3) 0.55919(13) 0.0215(12) Uani 1 1 d .
C264 C 0.0709(4) 0.1879(4) 0.54796(14) 0.0250(13) Uani 1 1 d .
F265 F 0.1470(2) 0.12487(18) 0.56013(8) 0.0272(7) Uani 1 1 d .
C266 C 0.0260(4) 0.1783(4) 0.52356(15) 0.0292(14) Uani 1 1 d .
F267 F 0.0616(2) 0.1073(2) 0.51295(9) 0.0390(9) Uani 1 1 d .
C268 C -0.0509(4) 0.2377(4) 0.51119(15) 0.0317(15) Uani 1 1 d .
F269 F -0.0946(3) 0.2287(2) 0.48715(9) 0.0456(10) Uani 1 1 d .
C270 C -0.0864(4) 0.3087(4) 0.52162(15) 0.0310(14) Uani 1 1 d .
F271 F -0.1649(2) 0.3691(2) 0.50938(9) 0.0403(9) Uani 1 1 d .
C272 C -0.0395(4) 0.3173(3) 0.54534(14) 0.0242(13) Uani 1 1 d .
F273 F -0.0817(2) 0.39152(19) 0.55414(8) 0.0289(8) Uani 1 1 d .
C274 C 0.0813(4) 0.2037(3) 0.62236(13) 0.0204(12) Uani 1 1 d .
C275 C 0.1362(4) 0.1245(3) 0.63791(14) 0.0252(13) Uani 1 1 d .
F276 F 0.2191(2) 0.08728(19) 0.62743(8) 0.0326(8) Uani 1 1 d .
C277 C 0.1127(4) 0.0795(3) 0.66449(15) 0.0274(13) Uani 1 1 d .
F278 F 0.1716(3) 0.0024(2) 0.67903(9) 0.0399(9) Uani 1 1 d .
C279 C 0.0304(4) 0.1106(4) 0.67632(15) 0.0317(15) Uani 1 1 d .
F280 F 0.0077(3) 0.0659(2) 0.70180(9) 0.0461(10) Uani 1 1 d .
C281 C -0.0276(4) 0.1879(4) 0.66153(16) 0.0309(14) Uani 1 1 d .
F282 F -0.1087(2) 0.2210(2) 0.67256(9) 0.0366(9) Uani 1 1 d .
C283 C -0.0038(4) 0.2323(3) 0.63482(15) 0.0263(13) Uani 1 1 d .
F284 F -0.0654(2) 0.30700(19) 0.62125(9) 0.0306(8) Uani 1 1 d .
N300 N 0.7441(3) -0.0329(3) 0.66283(11) 0.0226(10) Uani 1 1 d .
H30A H 0.7796 -0.0636 0.6817 0.027 Uiso 1 1 calc R
H30B H 0.6953 -0.0413 0.6661 0.027 Uiso 1 1 calc R
B301 B 0.7932(4) -0.0790(4) 0.63344(16) 0.0225(14) Uani 1 1 d .
C302 C 0.7268(4) -0.0668(3) 0.60334(14) 0.0205(12) Uani 1 1 d .
C305 C 0.5830(4) -0.0312(3) 0.57900(16) 0.0267(13) Uani 1 1 d .
F306 F 0.4968(2) -0.0002(2) 0.58227(10) 0.0413(9) Uani 1 1 d .
C307 C 0.6209(4) -0.0575(4) 0.55137(16) 0.0297(14) Uani 1 1 d .
F308 F 0.5702(3) -0.0511(2) 0.52558(10) 0.0492(11) Uani 1 1 d .
C309 C 0.7090(5) -0.0891(4) 0.54831(15) 0.0327(15) Uani 1 1 d .
F310 F 0.7468(3) -0.1178(2) 0.52121(8) 0.0402(9) Uani 1 1 d .
C311 C 0.7596(4) -0.0948(3) 0.57446(15) 0.0268(13) Uani 1 1 d .
F312 F 0.8462(2) -0.1307(2) 0.57134(8) 0.0288(8) Uani 1 1 d .
C313 C 0.8701(4) -0.0513(3) 0.62107(15) 0.0239(13) Uani 1 1 d .
C314 C 0.8768(4) -0.0060(3) 0.58915(15) 0.0267(13) Uani 1 1 d .
F315 F 0.8139(2) 0.0210(2) 0.56471(8) 0.0310(8) Uani 1 1 d .
C316 C 0.9413(4) 0.0173(4) 0.58102(16) 0.0298(14) Uani 1 1 d .
F317 F 0.9414(2) 0.0609(2) 0.55022(9) 0.0392(9) Uani 1 1 d .
C318 C 1.0041(5) -0.0014(4) 0.60489(18) 0.0364(16) Uani 1 1 d .
F319 F 1.0669(3) 0.0223(2) 0.59713(10) 0.0464(10) Uani 1 1 d .
C320 C 1.0031(4) -0.0463(4) 0.63690(17) 0.0311(14) Uani 1 1 d .
F321 F 1.0636(2) -0.0648(2) 0.65967(10) 0.0452(10) Uani 1 1 d .
C322 C 0.9365(4) -0.0689(3) 0.64332(15) 0.0269(13) Uani 1 1 d .
F323 F 0.9392(2) -0.1120(2) 0.67499(8) 0.0331(8) Uani 1 1 d .
C324 C 0.8351(4) -0.1786(3) 0.65079(14) 0.0223(12) Uani 1 1 d .
C325 C 0.9163(4) -0.2366(4) 0.64576(15) 0.0315(14) Uani 1 1 d .
F326 F 0.9737(2) -0.2167(2) 0.62650(9) 0.0365(9) Uani 1 1 d .
C327 C 0.9446(4) -0.3189(4) 0.65737(18) 0.0392(16) Uani 1 1 d .
F328 F 1.0264(3) -0.3724(2) 0.65147(11) 0.0516(11) Uani 1 1 d .
C329 C 0.8921(5) -0.3473(4) 0.67730(18) 0.0406(17) Uani 1 1 d .
F330 F 0.9221(3) -0.4287(2) 0.68900(12) 0.0625(13) Uani 1 1 d .
C331 C 0.8114(5) -0.2926(4) 0.68316(16) 0.0364(16) Uani 1 1 d .
F332 F 0.7571(3) -0.3189(2) 0.70091(12) 0.0616(13) Uani 1 1 d .
C333 C 0.7841(4) -0.2108(4) 0.66980(15) 0.0286(14) Uani 1 1 d .
F334 F 0.7016(2) -0.1620(2) 0.67612(10) 0.0385(9) Uani 1 1 d .
B351 B 0.7097(4) 0.0618(4) 0.66627(15) 0.0199(13) Uani 1 1 d .
C352 C 0.7222(4) 0.1162(3) 0.63006(14) 0.0219(12) Uani 1 1 d .
C353 C 0.6684(4) 0.1400(3) 0.60270(15) 0.0262(13) Uani 1 1 d .
F354 F 0.5992(2) 0.1224(2) 0.60424(8) 0.0295(8) Uani 1 1 d .
C355 C 0.6718(4) 0.1882(3) 0.57158(13) 0.0254(13) Uani 1 1 d .
F356 F 0.6176(3) 0.2074(2) 0.54544(9) 0.0459(10) Uani 1 1 d .
C303 C 0.6364(4) -0.0371(3) 0.60491(15) 0.0248(13) Uani 1 1 d .
C357 C 0.7374(4) 0.2112(3) 0.56790(15) 0.0287(14) Uani 1 1 d .
F358 F 0.7470(3) 0.2549(2) 0.53776(9) 0.0435(10) Uani 1 1 d .
C359 C 0.7954(4) 0.1877(4) 0.59395(16) 0.0292(14) Uani 1 1 d .
F360 F 0.8623(2) 0.2072(2) 0.59023(9) 0.0378(9) Uani 1 1 d .
C361 C 0.7880(4) 0.1389(3) 0.62400(14) 0.0243(13) Uani 1 1 d .
F362 F 0.8523(2) 0.1144(2) 0.64753(8) 0.0314(8) Uani 1 1 d .
C363 C 0.7613(4) 0.0666(4) 0.69772(14) 0.0271(13) Uani 1 1 d .
C364 C 0.8121(4) 0.0044(4) 0.72331(15) 0.0309(14) Uani 1 1 d .
F365 F 0.8294(3) -0.0733(2) 0.72531(8) 0.0401(9) Uani 1 1 d .
C366 C 0.8526(5) 0.0154(5) 0.74923(15) 0.0405(17) Uani 1 1 d .
F367 F 0.9044(3) -0.0509(3) 0.77253(10) 0.0586(12) Uani 1 1 d .
C368 C 0.8388(5) 0.0915(5) 0.75050(16) 0.0393(17) Uani 1 1 d .
F369 F 0.8770(3) 0.1017(3) 0.77517(11) 0.0637(13) Uani 1 1 d .
C370 C 0.7837(5) 0.1572(4) 0.72644(17) 0.0390(16) Uani 1 1 d .
F371 F 0.7701(3) 0.2313(3) 0.72751(10) 0.0521(11) Uani 1 1 d .
C372 C 0.7479(4) 0.1437(4) 0.70107(15) 0.0341(15) Uani 1 1 d .
F373 F 0.6976(3) 0.2099(2) 0.67831(9) 0.0411(9) Uani 1 1 d .
C374 C 0.6085(4) 0.0944(3) 0.67818(14) 0.0239(12) Uani 1 1 d .
C375 C 0.5846(4) 0.0468(4) 0.70437(14) 0.0272(13) Uani 1 1 d .
F376 F 0.6460(2) -0.0294(2) 0.71846(9) 0.0385(9) Uani 1 1 d .
C377 C 0.5047(4) 0.0699(4) 0.71742(16) 0.0349(15) Uani 1 1 d .
F378 F 0.4883(3) 0.0197(3) 0.74306(10) 0.0516(11) Uani 1 1 d .
C379 C 0.4398(4) 0.1474(5) 0.70497(18) 0.0411(17) Uani 1 1 d .
F380 F 0.3592(3) 0.1714(3) 0.71770(12) 0.0613(12) Uani 1 1 d .
C381 C 0.4574(4) 0.1984(4) 0.68083(16) 0.0330(15) Uani 1 1 d .
F382 F 0.3963(3) 0.2741(2) 0.66859(11) 0.0522(11) Uani 1 1 d .
C383 C 0.5401(4) 0.1728(4) 0.66764(15) 0.0274(13) Uani 1 1 d .
F384 F 0.5518(2) 0.2278(2) 0.64386(9) 0.0402(9) Uani 1 1 d .
F304 F 0.5942(2) -0.0131(2) 0.63244(8) 0.0318(8) Uani 1 1 d .
N400 N 1.2049(3) 0.1447(3) 0.83741(12) 0.0265(11) Uani 1 1 d .
H40A H 1.2014 0.129 0.8181 0.032 Uiso 1 1 calc R
H40B H 1.2587 0.1438 0.8375 0.032 Uiso 1 1 calc R
B401 B 1.1362(4) 0.2426(4) 0.82937(15) 0.0202(13) Uani 1 1 d .
C402 C 1.0823(4) 0.2611(3) 0.86339(14) 0.0218(12) Uani 1 1 d .
C403 C 1.1251(4) 0.2586(3) 0.89195(13) 0.0234(13) Uani 1 1 d .
F404 F 1.2090(2) 0.2423(2) 0.89092(8) 0.0303(8) Uani 1 1 d .
C405 C 1.0857(4) 0.2716(4) 0.92282(15) 0.0290(14) Uani 1 1 d .
F406 F 1.1328(3) 0.2644(2) 0.94863(9) 0.0430(10) Uani 1 1 d .
C407 C 0.9994(4) 0.2895(4) 0.92539(16) 0.0339(15) Uani 1 1 d .
F408 F 0.9603(3) 0.3015(2) 0.95443(9) 0.0432(10) Uani 1 1 d .
C409 C 0.9531(4) 0.2954(4) 0.89778(16) 0.0278(13) Uani 1 1 d .
F410 F 0.8695(2) 0.3107(2) 0.90038(10) 0.0430(10) Uani 1 1 d .
C411 C 0.9953(4) 0.2798(3) 0.86796(14) 0.0234(13) Uani 1 1 d .
F412 F 0.9460(2) 0.2801(2) 0.84378(9) 0.0330(8) Uani 1 1 d .
C413 C 1.0721(6) 0.2684(6) 0.79652(19) 0.0589(10) Uani 1 1 d .
C414 C 1.0052(6) 0.3460(6) 0.78759(19) 0.0589(10) Uani 1 1 d .
F415 F 0.9924(3) 0.3979(2) 0.80708(12) 0.0602(13) Uani 1 1 d .
C416 C 0.9492(6) 0.3750(6) 0.75861(19) 0.0589(10) Uani 1 1 d .
F417 F 0.8845(4) 0.4532(4) 0.75376(16) 0.114(3) Uani 1 1 d .
C418 C 0.9631(6) 0.3231(6) 0.73829(19) 0.0589(10) Uani 1 1 d .
F419 F 0.9058(5) 0.3563(7) 0.71044(17) 0.180(5) Uani 1 1 d .
C420 C 1.0245(6) 0.2488(6) 0.74398(19) 0.0589(10) Uani 1 1 d .
F421 F 1.0394(6) 0.2001(5) 0.72376(13) 0.130(3) Uani 1 1 d .
C422 C 1.0808(6) 0.2226(6) 0.77272(19) 0.0589(10) Uani 1 1 d .
F423 F 1.1456(3) 0.1475(3) 0.77499(10) 0.0609(13) Uani 1 1 d .
C424 C 1.1945(4) 0.2921(3) 0.81798(14) 0.0249(13) Uani 1 1 d .
C425 C 1.2615(4) 0.2678(3) 0.79547(14) 0.0275(13) Uani 1 1 d .
F426 F 1.2816(2) 0.2004(2) 0.78385(8) 0.0351(9) Uani 1 1 d .
C427 C 1.3098(4) 0.3086(4) 0.78324(14) 0.0283(14) Uani 1 1 d .
F428 F 1.3729(2) 0.2808(2) 0.76160(9) 0.0430(10) Uani 1 1 d .
C429 C 1.2914(4) 0.3791(4) 0.79281(15) 0.0324(15) Uani 1 1 d .
F430 F 1.3373(3) 0.4217(3) 0.77962(10) 0.0538(11) Uani 1 1 d .
C431 C 1.2270(5) 0.4070(4) 0.81395(17) 0.0378(16) Uani 1 1 d .
F432 F 1.2087(3) 0.4762(3) 0.82307(11) 0.0610(13) Uani 1 1 d .
C433 C 1.1804(4) 0.3642(4) 0.82571(15) 0.0324(15) Uani 1 1 d .
F434 F 1.1156(3) 0.3978(2) 0.84679(10) 0.0518(11) Uani 1 1 d .
B451 B 1.2146(4) 0.0674(4) 0.86744(16) 0.0222(14) Uani 1 1 d .
C452 C 1.2845(4) 0.0485(3) 0.89717(15) 0.0259(13) Uani 1 1 d .
C453 C 1.3448(4) 0.0778(4) 0.89666(16) 0.0292(14) Uani 1 1 d .
F454 F 1.3466(2) 0.1346(2) 0.87021(10) 0.0395(9) Uani 1 1 d .
C455 C 1.4056(4) 0.0531(4) 0.92306(18) 0.0347(15) Uani 1 1 d .
F456 F 1.4610(2) 0.0864(2) 0.92005(12) 0.0524(11) Uani 1 1 d .
C457 C 1.4100(4) -0.0044(4) 0.94963(18) 0.0353(16) Uani 1 1 d .
F458 F 1.4711(3) -0.0301(3) 0.97541(11) 0.0546(12) Uani 1 1 d .
C459 C 1.3556(4) -0.0395(4) 0.95172(15) 0.0311(14) Uani 1 1 d .
F460 F 1.3606(2) -0.0985(2) 0.97863(9) 0.0423(10) Uani 1 1 d .
C461 C 1.2964(4) -0.0147(3) 0.92596(14) 0.0229(12) Uani 1 1 d .
F462 F 1.2451(2) -0.05234(19) 0.92811(8) 0.0280(8) Uani 1 1 d .
C463 C 1.2628(4) -0.0133(3) 0.85034(14) 0.0257(13) Uani 1 1 d .
C464 C 1.3372(4) -0.0270(3) 0.83308(14) 0.0261(13) Uani 1 1 d .
F465 F 1.3704(2) 0.0273(2) 0.82789(9) 0.0342(8) Uani 1 1 d .
C466 C 1.3860(4) -0.0947(4) 0.81976(15) 0.0337(15) Uani 1 1 d .
F467 F 1.4580(3) -0.1033(2) 0.80299(10) 0.0501(11) Uani 1 1 d .
C468 C 1.3604(5) -0.1554(4) 0.82444(18) 0.0406(17) Uani 1 1 d .
F469 F 1.4048(3) -0.2222(2) 0.81269(11) 0.0582(12) Uani 1 1 d .
C470 C 1.2862(5) -0.1454(4) 0.84204(17) 0.0372(16) Uani 1 1 d .
F471 F 1.2598(3) -0.2037(2) 0.84737(11) 0.0514(11) Uani 1 1 d .
C472 C 1.2404(4) -0.0768(4) 0.85459(15) 0.0267(13) Uani 1 1 d .
F473 F 1.1705(2) -0.0752(2) 0.87205(9) 0.0348(8) Uani 1 1 d .
C474 C 1.1157(4) 0.0836(3) 0.87973(14) 0.0210(12) Uani 1 1 d .
C475 C 1.0537(4) 0.0905(3) 0.85730(14) 0.0230(12) Uani 1 1 d .
F476 F 1.0776(2) 0.0810(2) 0.82541(8) 0.0298(8) Uani 1 1 d .
C477 C 0.9698(4) 0.1057(3) 0.86408(14) 0.0245(13) Uani 1 1 d .
F478 F 0.9150(2) 0.1126(2) 0.84062(9) 0.0350(8) Uani 1 1 d .
C479 C 0.9418(4) 0.1148(3) 0.89582(14) 0.0235(12) Uani 1 1 d .
F480 F 0.8585(2) 0.1305(2) 0.90359(9) 0.0340(8) Uani 1 1 d .
C481 C 0.9983(4) 0.1090(4) 0.91923(14) 0.0236(13) Uani 1 1 d .
F482 F 0.9720(2) 0.1187(2) 0.95068(8) 0.0348(8) Uani 1 1 d .
C483 C 1.0834(4) 0.0929(3) 0.91098(14) 0.0217(12) Uani 1 1 d .
F484 F 1.1318(2) 0.09302(19) 0.93581(8) 0.0256(7) Uani 1 1 d .
N500 N 0.5324(3) 0.4617(3) 0.90117(12) 0.0205(10) Uani 1 1 d .
H50A H 0.5563 0.4736 0.9173 0.025 Uiso 1 1 calc R
H50B H 0.5512 0.4808 0.881 0.025 Uiso 1 1 calc R
B501 B 0.5868(4) 0.3630(4) 0.90684(16) 0.0218(14) Uani 1 1 d .
C502 C 0.6441(4) 0.3409(3) 0.87297(14) 0.0234(12) Uani 1 1 d .
C503 C 0.6923(4) 0.3818(3) 0.85940(14) 0.0228(12) Uani 1 1 d .
F504 F 0.6882(2) 0.4440(2) 0.87225(9) 0.0306(8) Uani 1 1 d .
C505 C 0.7453(4) 0.3665(3) 0.83250(15) 0.0250(13) Uani 1 1 d .
F506 F 0.7846(2) 0.4149(2) 0.81947(9) 0.0405(9) Uani 1 1 d .
C507 C 0.7571(4) 0.3041(4) 0.81847(15) 0.0322(15) Uani 1 1 d .
F508 F 0.8082(3) 0.2880(2) 0.79207(9) 0.0464(10) Uani 1 1 d .
C509 C 0.7157(4) 0.2577(3) 0.83199(14) 0.0269(13) Uani 1 1 d .
F510 F 0.7250(2) 0.1962(2) 0.81833(9) 0.0360(9) Uani 1 1 d .
C511 C 0.6614(4) 0.2765(3) 0.85816(14) 0.0234(12) Uani 1 1 d .
F512 F 0.6232(2) 0.22718(19) 0.86924(8) 0.0303(8) Uani 1 1 d .
C513 C 0.6638(4) 0.3267(3) 0.93662(13) 0.0209(12) Uani 1 1 d .
C514 C 0.7105(4) 0.2437(3) 0.94811(14) 0.0213(12) Uani 1 1 d .
F515 F 0.6901(2) 0.19297(19) 0.93616(8) 0.0264(7) Uani 1 1 d .
C516 C 0.7775(4) 0.2050(4) 0.97273(14) 0.0244(13) Uani 1 1 d .
F517 F 0.8160(2) 0.1251(2) 0.98363(8) 0.0331(8) Uani 1 1 d .
C518 C 0.8022(4) 0.2529(4) 0.98617(15) 0.0306(14) Uani 1 1 d .
F519 F 0.8664(2) 0.2177(2) 1.00989(9) 0.0433(10) Uani 1 1 d .
C520 C 0.7605(4) 0.3357(4) 0.97540(14) 0.0261(13) Uani 1 1 d .
F521 F 0.7857(2) 0.3829(2) 0.98745(9) 0.0383(9) Uani 1 1 d .
C522 C 0.6936(4) 0.3706(3) 0.95104(14) 0.0231(12) Uani 1 1 d .
F523 F 0.6588(2) 0.45321(19) 0.94166(8) 0.0284(8) Uani 1 1 d .
C524 C 0.5183(4) 0.3231(3) 0.91580(14) 0.0207(12) Uani 1 1 d .
C525 C 0.5051(4) 0.2877(3) 0.94809(14) 0.0241(13) Uani 1 1 d .
F526 F 0.5495(2) 0.2841(2) 0.97506(8) 0.0290(8) Uani 1 1 d .
C527 C 0.4452(4) 0.2568(3) 0.95537(16) 0.0276(14) Uani 1 1 d .
F528 F 0.4362(2) 0.2243(2) 0.98765(9) 0.0387(9) Uani 1 1 d .
C529 C 0.3956(4) 0.2599(3) 0.92990(17) 0.0284(14) Uani 1 1 d .
F530 F 0.3362(2) 0.2313(2) 0.93740(10) 0.0436(10) Uani 1 1 d .
C531 C 0.4052(4) 0.2940(4) 0.89818(17) 0.0291(14) Uani 1 1 d .
F532 F 0.3547(3) 0.2996(2) 0.87270(10) 0.0455(10) Uani 1 1 d .
C533 C 0.4648(4) 0.3253(3) 0.89153(14) 0.0216(12) Uani 1 1 d .
F534 F 0.4672(2) 0.3616(2) 0.85934(8) 0.0325(8) Uani 1 1 d .
B551 B 0.4288(4) 0.5245(4) 0.90010(16) 0.0213(13) Uani 1 1 d .
C552 C 0.3848(3) 0.4860(3) 0.93029(13) 0.0189(11) Uani 1 1 d .
C553 C 0.4184(4) 0.4656(3) 0.96325(14) 0.0237(12) Uani 1 1 d .
F554 F 0.4879(2) 0.4789(2) 0.96814(8) 0.0302(8) Uani 1 1 d .
C555 C 0.3862(4) 0.4349(4) 0.99126(15) 0.0281(13) Uani 1 1 d .
F556 F 0.4242(3) 0.4157(2) 1.02210(9) 0.0408(9) Uani 1 1 d .
C557 C 0.3179(4) 0.4206(4) 0.98742(16) 0.0316(15) Uani 1 1 d .
F558 F 0.2841(3) 0.3902(2) 1.01498(9) 0.0454(10) Uani 1 1 d .
C559 C 0.2799(4) 0.4384(4) 0.95573(16) 0.0281(14) Uani 1 1 d .
F560 F 0.2130(2) 0.4228(2) 0.95282(10) 0.0419(10) Uani 1 1 d .
C561 C 0.3145(4) 0.4696(3) 0.92849(14) 0.0231(12) Uani 1 1 d .
F562 F 0.2769(2) 0.4818(2) 0.89823(9) 0.0314(8) Uani 1 1 d .
C563 C 0.4264(3) 0.6095(3) 0.90648(13) 0.0205(12) Uani 1 1 d .
C564 C 0.3715(4) 0.6572(3) 0.92778(15) 0.0256(13) Uani 1 1 d .
F565 F 0.3145(2) 0.6354(2) 0.94689(9) 0.0394(9) Uani 1 1 d .
C566 C 0.3694(4) 0.7284(3) 0.93118(15) 0.0297(14) Uani 1 1 d .
F567 F 0.3144(3) 0.7702(2) 0.95282(10) 0.0447(10) Uani 1 1 d .
C568 C 0.4216(4) 0.7574(3) 0.91302(17) 0.0302(14) Uani 1 1 d .
F569 F 0.4190(2) 0.8274(2) 0.91588(11) 0.0468(10) Uani 1 1 d .
C570 C 0.4768(4) 0.7134(3) 0.89127(15) 0.0238(12) Uani 1 1 d .
F571 F 0.5281(2) 0.7425(2) 0.87245(11) 0.0459(10) Uani 1 1 d .
C572 C 0.4764(4) 0.6434(3) 0.88810(15) 0.0261(13) Uani 1 1 d .
F573 F 0.5307(2) 0.60638(19) 0.86515(9) 0.0320(8) Uani 1 1 d .
C574 C 0.3835(4) 0.5548(3) 0.86182(15) 0.0239(13) Uani 1 1 d .
C575 C 0.2977(4) 0.6147(3) 0.85626(16) 0.0279(14) Uani 1 1 d .
F576 F 0.2505(2) 0.6411(2) 0.88246(9) 0.0354(9) Uani 1 1 d .
C577 C 0.2556(4) 0.6534(4) 0.82546(19) 0.0394(17) Uani 1 1 d .
F578 F 0.1732(2) 0.7142(2) 0.82148(11) 0.0491(11) Uani 1 1 d .
C579 C 0.2992(5) 0.6304(4) 0.79671(19) 0.047(2) Uani 1 1 d .
F580 F 0.2605(3) 0.6663(3) 0.76600(12) 0.0762(15) Uani 1 1 d .
C581 C 0.3844(5) 0.5722(4) 0.80043(16) 0.0391(16) Uani 1 1 d .
F582 F 0.4289(3) 0.5514(3) 0.77334(10) 0.0653(13) Uani 1 1 d .
C583 C 0.4247(4) 0.5367(4) 0.83233(15) 0.0291(14) Uani 1 1 d .
F584 F 0.5097(2) 0.4848(2) 0.83292(8) 0.0340(8) Uani 1 1 d .
C601 C 0.9029(9) 0.3966(8) 0.2585(3) 0.125(5) Uani 1 1 d .
H60A H 0.8774 0.4247 0.277 0.151 Uiso 1 1 calc R
H60B H 0.8542 0.4091 0.2431 0.151 Uiso 1 1 calc R
Cl61 Cl 0.9518(3) 0.29431(18) 0.27521(7) 0.1091(11) Uani 1 1 d .
Cl62 Cl 0.9688(2) 0.43668(18) 0.23677(9) 0.1063(10) Uani 1 1 d .
C701 C 0.5654(7) 0.2883(6) 0.7619(2) 0.077(3) Uani 1 1 d .
H70A H 0.6274 0.2478 0.7658 0.093 Uiso 1 1 calc R
H70B H 0.5307 0.2651 0.7765 0.093 Uiso 1 1 calc R
Cl71 Cl 0.5524(2) 0.37453(16) 0.77390(7) 0.0941(9) Uani 1 1 d .
Cl72 Cl 0.53610(16) 0.30265(16) 0.72137(6) 0.0772(7) Uani 1 1 d .
C801 C 0.5307(5) 0.1009(5) 0.7961(2) 0.052(2) Uani 1 1 d .
H80A H 0.4889 0.1398 0.7774 0.062 Uiso 1 1 calc R
H80B H 0.5195 0.0528 0.8025 0.062 Uiso 1 1 calc R
Cl81 Cl 0.63781(14) 0.07080(12) 0.78198(5) 0.0563(5) Uani 1 1 d .
Cl82 Cl 0.51348(14) 0.14603(14) 0.83039(5) 0.0610(6) Uani 1 1 d .

loop_
_atom_site_aniso_label
_atom_site_aniso_U_11
_atom_site_aniso_U_22
_atom_site_aniso_U_33
_atom_site_aniso_U_23
_atom_site_aniso_U_13
_atom_site_aniso_U_12
Ca1 0.0275(6) 0.0226(6) 0.0228(6) -0.0076(5) 0.0027(5) -0.0150(5)
Ca2 0.0198(6) 0.0168(6) 0.0205(5) -0.0050(4) 0.0024(5) -0.0091(5)
N1 0.028(3) 0.025(3) 0.035(3) -0.015(2) 0.008(2) -0.017(2)
C2 0.034(4) 0.029(3) 0.033(3) -0.003(3) -0.001(3) -0.022(3)
C3 0.044(4) 0.044(4) 0.039(4) -0.012(3) 0.008(3) -0.035(4)
O4 0.041(3) 0.030(2) 0.036(2) -0.0061(19) -0.005(2) -0.024(2)
C5 0.066(5) 0.050(5) 0.054(5) -0.002(4) -0.018(4) -0.042(4)
C6 0.082(6) 0.066(6) 0.050(5) -0.021(4) -0.009(4) -0.049(5)
O7 0.064(3) 0.055(3) 0.031(2) -0.012(2) 0.002(2) -0.047(3)
C8 0.099(7) 0.079(6) 0.023(4) 0.004(4) -0.008(4) -0.065(6)
C9 0.085(6) 0.046(4) 0.025(3) 0.002(3) -0.008(4) -0.042(4)
O10 0.054(3) 0.049(3) 0.027(2) -0.007(2) 0.007(2) -0.036(3)
C11 0.068(5) 0.056(5) 0.041(4) -0.027(4) 0.030(4) -0.045(4)
C12 0.063(5) 0.044(4) 0.052(4) -0.026(4) 0.029(4) -0.039(4)
O13 0.039(3) 0.041(3) 0.044(3) -0.020(2) 0.021(2) -0.026(2)
C14 0.037(4) 0.035(4) 0.063(5) -0.032(4) 0.022(4) -0.017(3)
C15 0.034(4) 0.015(3) 0.064(5) -0.016(3) 0.010(3) -0.009(3)
O21 0.024(2) 0.016(2) 0.028(2) -0.0050(16) -0.0034(17) -0.0074(17)
C22 0.015(3) 0.011(3) 0.035(3) -0.004(2) -0.001(2) -0.005(2)
C23 0.038(4) 0.013(3) 0.027(3) 0.004(2) -0.003(3) -0.011(3)
F24 0.028(2) 0.036(2) 0.045(2) -0.0056(17) 0.0058(17) -0.0164(17)
F25 0.044(2) 0.0188(17) 0.0251(17) -0.0055(14) 0.0055(16) -0.0069(16)
F26 0.055(3) 0.029(2) 0.0268(19) 0.0002(16) -0.0008(18) -0.0127(18)
C27 0.030(3) 0.022(3) 0.032(3) 0.000(3) -0.005(3) -0.012(3)
F28 0.035(2) 0.0247(19) 0.051(2) -0.0064(16) -0.0097(18) -0.0173(16)
F29 0.0253(19) 0.0261(19) 0.044(2) 0.0049(16) -0.0188(16) -0.0074(15)
F30 0.0222(19) 0.034(2) 0.054(2) -0.0042(17) 0.0024(17) -0.0144(16)
C31 0.026(3) 0.016(3) 0.044(4) -0.006(3) -0.006(3) -0.009(3)
N51 0.032(3) 0.018(3) 0.042(3) -0.015(2) 0.005(2) -0.008(2)
C52 0.030(4) 0.051(4) 0.040(4) -0.027(3) 0.011(3) -0.015(3)
C53 0.030(4) 0.045(4) 0.051(4) -0.027(3) 0.018(3) -0.020(3)
O54 0.031(2) 0.030(2) 0.035(2) -0.0163(19) 0.007(2) -0.017(2)
C55 0.042(4) 0.029(3) 0.023(3) -0.008(3) -0.005(3) -0.016(3)
C56 0.036(4) 0.020(3) 0.026(3) -0.002(2) -0.005(3) -0.009(3)
O57 0.024(2) 0.023(2) 0.030(2) -0.0108(17) 0.0035(18) -0.0130(18)
C58 0.029(3) 0.045(4) 0.022(3) -0.003(3) 0.004(3) -0.025(3)
C59 0.027(3) 0.029(3) 0.039(4) -0.007(3) 0.006(3) -0.015(3)
O60 0.028(2) 0.027(2) 0.021(2) -0.0037(16) 0.0025(17) -0.0169(18)
C61 0.037(4) 0.037(4) 0.019(3) 0.001(3) -0.001(3) -0.021(3)
C62 0.040(4) 0.033(3) 0.016(3) 0.000(2) -0.003(3) -0.020(3)
O63 0.030(2) 0.023(2) 0.030(2) -0.0020(17) -0.0043(19) -0.0117(19)
C64 0.039(4) 0.016(3) 0.051(4) 0.006(3) -0.010(3) -0.001(3)
C65 0.030(4) 0.024(3) 0.061(5) -0.011(3) 0.001(3) -0.001(3)
O71 0.017(2) 0.025(2) 0.031(2) -0.0078(17) -0.0026(17) -0.0076(17)
C72 0.021(3) 0.031(3) 0.029(3) -0.005(3) 0.001(3) -0.014(3)
C73 0.021(3) 0.027(3) 0.039(4) -0.003(3) -0.005(3) -0.003(3)
C74 0.032(4) 0.031(4) 0.036(4) -0.001(3) -0.006(3) -0.016(3)
F75 0.062(3) 0.044(2) 0.042(2) 0.0130(19) -0.018(2) -0.030(2)
F76 0.044(2) 0.043(2) 0.045(2) -0.0091(18) -0.0126(19) -0.0238(19)
F77 0.029(2) 0.053(3) 0.064(3) -0.007(2) -0.013(2) -0.013(2)
C78 0.019(3) 0.031(4) 0.037(4) -0.009(3) 0.002(3) -0.008(3)
F79 0.045(2) 0.041(2) 0.035(2) -0.0051(17) -0.0050(19) -0.0086(19)
F80 0.042(2) 0.0252(19) 0.041(2) -0.0044(16) 0.0026(18) -0.0157(17)
F81 0.032(2) 0.057(3) 0.057(3) -0.001(2) 0.0089(19) -0.025(2)
Ca11 0.0215(6) 0.0206(6) 0.0285(6) -0.0005(5) 0.0025(5) -0.0054(5)
Ca12 0.0207(6) 0.0158(6) 0.0274(6) -0.0035(5) 0.0025(5) -0.0058(5)
N101 0.031(3) 0.020(3) 0.032(3) -0.001(2) 0.007(2) -0.005(2)
C102 0.029(4) 0.031(4) 0.045(4) -0.008(3) 0.010(3) -0.001(3)
C103 0.030(4) 0.035(4) 0.050(4) -0.012(3) 0.005(3) -0.002(3)
O104 0.024(2) 0.028(2) 0.050(3) -0.002(2) -0.007(2) 0.0003(19)
C105 0.028(4) 0.056(5) 0.083(6) -0.028(5) -0.009(4) 0.003(4)
C106 0.041(5) 0.071(6) 0.062(6) 0.001(5) -0.012(4) 0.007(4)
O107 0.035(3) 0.048(3) 0.031(2) -0.001(2) -0.005(2) -0.005(2)
C108 0.058(6) 0.104(8) 0.041(5) -0.025(5) -0.008(4) -0.013(5)
C109 0.047(5) 0.055(5) 0.035(4) -0.014(4) 0.011(4) -0.010(4)
O110 0.042(3) 0.035(3) 0.027(2) 0.000(2) 0.010(2) -0.009(2)
C111 0.048(5) 0.047(5) 0.050(5) 0.001(4) 0.026(4) -0.008(4)
C112 0.036(4) 0.031(4) 0.079(6) 0.014(4) 0.014(4) -0.006(3)
O113 0.032(3) 0.023(2) 0.047(3) 0.003(2) 0.016(2) -0.008(2)
C114 0.048(5) 0.023(4) 0.078(6) 0.004(4) 0.011(4) -0.017(3)
C115 0.057(5) 0.015(3) 0.070(5) -0.009(3) 0.014(4) -0.019(3)
O121 0.022(2) 0.0161(19) 0.027(2) -0.0056(16) 0.0030(17) -0.0056(16)
C122 0.024(3) 0.022(3) 0.033(3) -0.016(3) 0.002(3) -0.011(3)
C123 0.029(4) 0.021(3) 0.058(4) -0.014(3) 0.003(3) -0.007(3)
C124 0.026(4) 0.033(4) 0.061(5) -0.026(3) 0.006(3) -0.015(3)
F125 0.0225(19) 0.034(2) 0.064(3) -0.0209(19) -0.0042(18) -0.0054(17)
F126 0.035(2) 0.053(3) 0.080(3) -0.045(2) 0.000(2) -0.016(2)
F127 0.034(2) 0.047(2) 0.076(3) -0.023(2) 0.017(2) -0.025(2)
C128 0.029(3) 0.025(3) 0.023(3) -0.010(2) 0.002(3) -0.008(3)
F129 0.038(2) 0.0220(18) 0.0266(18) -0.0060(14) 0.0024(16) -0.0059(15)
F130 0.030(2) 0.038(2) 0.046(2) -0.0161(17) 0.0122(17) -0.0158(17)
F131 0.052(3) 0.043(2) 0.033(2) -0.0207(18) 0.0048(18) -0.014(2)
N151 0.032(3) 0.021(3) 0.050(3) -0.003(2) 0.002(3) -0.010(2)
C152 0.042(4) 0.039(4) 0.057(5) 0.018(3) -0.015(4) -0.026(4)
C153 0.039(4) 0.047(4) 0.054(5) 0.015(4) -0.010(4) -0.023(4)
O154 0.035(3) 0.025(2) 0.031(2) 0.0054(18) 0.000(2) -0.013(2)
C155 0.036(4) 0.032(4) 0.022(3) -0.001(3) -0.002(3) -0.012(3)
C156 0.028(3) 0.029(3) 0.033(3) -0.008(3) 0.002(3) -0.006(3)
O157 0.028(2) 0.029(2) 0.027(2) -0.0027(18) 0.0055(18) -0.0087(19)
C158 0.036(4) 0.043(4) 0.030(3) -0.012(3) 0.011(3) -0.025(3)
C159 0.038(4) 0.034(4) 0.038(4) -0.010(3) 0.011(3) -0.020(3)
O160 0.025(2) 0.029(2) 0.040(2) -0.0075(19) 0.008(2) -0.0104(19)
C161 0.040(4) 0.036(4) 0.033(4) -0.012(3) 0.010(3) -0.012(3)
C162 0.042(4) 0.041(4) 0.032(4) -0.007(3) -0.006(3) -0.006(3)
O163 0.041(3) 0.030(2) 0.043(3) -0.017(2) 0.008(2) -0.014(2)
C164 0.053(5) 0.034(4) 0.084(6) -0.038(4) 0.013(4) -0.018(4)
C165 0.048(5) 0.020(4) 0.087(6) -0.018(4) 0.007(4) -0.014(3)
O171 0.020(2) 0.026(2) 0.038(2) -0.0034(18) 0.0008(18) -0.0118(18)
C172 0.025(3) 0.031(3) 0.030(3) -0.007(3) -0.003(3) -0.010(3)
C173 0.044(4) 0.028(3) 0.038(4) -0.007(3) 0.005(3) -0.024(3)
C174 0.027(3) 0.033(4) 0.032(3) -0.011(3) -0.002(3) -0.019(3)
F175 0.036(2) 0.0232(19) 0.038(2) -0.0095(15) 0.0078(17) -0.0073(16)
F176 0.042(2) 0.058(3) 0.050(2) -0.017(2) 0.0146(19) -0.035(2)
F177 0.058(3) 0.047(2) 0.033(2) -0.0069(18) -0.0047(19) -0.028(2)
C178 0.037(4) 0.045(4) 0.030(3) -0.016(3) 0.007(3) -0.019(3)
F179 0.054(3) 0.062(3) 0.043(2) -0.028(2) 0.010(2) -0.021(2)
F180 0.039(2) 0.049(3) 0.040(2) -0.0094(19) -0.0083(18) -0.015(2)
F181 0.060(3) 0.058(3) 0.057(3) -0.019(2) -0.005(2) -0.041(2)
N200 0.015(2) 0.021(2) 0.026(2) -0.010(2) 0.002(2) -0.007(2)
B201 0.018(3) 0.017(3) 0.022(3) -0.002(2) 0.003(3) -0.010(3)
C202 0.023(3) 0.013(3) 0.027(3) -0.005(2) 0.004(2) -0.005(2)
C203 0.024(3) 0.021(3) 0.023(3) -0.005(2) 0.001(2) -0.009(2)
F204 0.0153(17) 0.0350(19) 0.0348(19) -0.0106(15) -0.0013(15) -0.0111(15)
C205 0.018(3) 0.028(3) 0.042(4) -0.012(3) 0.010(3) -0.013(3)
F206 0.0200(19) 0.059(3) 0.045(2) -0.0185(19) 0.0071(16) -0.0205(18)
C207 0.026(3) 0.026(3) 0.030(3) -0.013(3) 0.014(3) -0.014(3)
F208 0.042(2) 0.055(3) 0.034(2) -0.0147(18) 0.0197(18) -0.025(2)
C209 0.031(3) 0.025(3) 0.023(3) -0.006(2) 0.002(3) -0.013(3)
F210 0.036(2) 0.038(2) 0.0232(18) -0.0081(15) 0.0030(16) -0.0121(17)
C211 0.017(3) 0.022(3) 0.021(3) -0.001(2) -0.004(2) -0.005(2)
F212 0.0209(18) 0.0317(19) 0.0271(18) -0.0009(14) -0.0014(14) -0.0085(15)
C213 0.022(3) 0.016(3) 0.022(3) 0.001(2) -0.003(2) -0.008(2)
C214 0.017(3) 0.030(3) 0.023(3) -0.003(2) 0.003(2) -0.012(3)
F215 0.033(2) 0.0194(18) 0.040(2) 0.0012(15) 0.0104(17) -0.0098(15)
C216 0.031(3) 0.012(3) 0.031(3) -0.006(2) 0.003(3) -0.011(2)
F217 0.046(2) 0.0174(18) 0.046(2) 0.0041(16) 0.0060(19) -0.0091(16)
C218 0.017(3) 0.019(3) 0.041(3) -0.010(3) -0.004(3) -0.007(2)
F219 0.0231(19) 0.0185(18) 0.071(3) -0.0062(17) 0.0040(18) -0.0028(15)
C220 0.023(3) 0.026(3) 0.037(3) -0.011(3) 0.006(3) -0.015(3)
F221 0.026(2) 0.030(2) 0.065(3) -0.0202(18) 0.0214(19) -0.0117(16)
C222 0.025(3) 0.022(3) 0.024(3) -0.006(2) 0.001(2) -0.010(3)
F223 0.0284(19) 0.0212(17) 0.0384(19) -0.0066(15) 0.0137(16) -0.0111(15)
C224 0.015(3) 0.016(3) 0.027(3) -0.003(2) 0.001(2) -0.002(2)
C225 0.017(3) 0.021(3) 0.034(3) 0.000(2) -0.001(3) -0.006(2)
F226 0.033(2) 0.034(2) 0.0272(18) -0.0017(15) 0.0024(15) -0.0217(16)
C227 0.024(3) 0.029(3) 0.025(3) -0.006(2) -0.002(3) -0.018(3)
F228 0.035(2) 0.039(2) 0.046(2) -0.0116(17) -0.0070(18) -0.0196(18)
C229 0.031(4) 0.033(4) 0.024(3) -0.003(3) -0.012(3) -0.007(3)
F230 0.062(3) 0.052(3) 0.039(2) -0.0134(19) -0.011(2) -0.023(2)
C231 0.037(4) 0.030(3) 0.021(3) 0.000(3) -0.002(3) -0.012(3)
F232 0.065(3) 0.042(2) 0.0234(19) 0.0052(17) -0.0008(19) -0.023(2)
C233 0.023(3) 0.025(3) 0.026(3) -0.002(2) -0.002(2) -0.013(3)
F234 0.042(2) 0.0266(19) 0.0299(18) -0.0010(15) -0.0001(16) -0.0211(17)
B251 0.031(4) 0.034(4) 0.024(3) -0.016(3) 0.013(3) -0.029(3)
C252 0.018(3) 0.013(3) 0.031(3) -0.007(2) -0.004(2) 0.000(2)
C253 0.026(3) 0.017(3) 0.029(3) -0.004(2) 0.002(3) -0.007(2)
F254 0.0269(19) 0.034(2) 0.0303(19) -0.0065(15) -0.0016(15) -0.0105(16)
C255 0.019(3) 0.022(3) 0.036(4) 0.002(3) -0.006(3) -0.004(3)
F256 0.026(2) 0.047(2) 0.052(2) -0.0027(19) -0.0151(18) -0.0107(18)
C257 0.015(3) 0.022(3) 0.043(4) -0.009(3) 0.001(3) -0.005(2)
F258 0.0145(18) 0.043(2) 0.062(3) -0.0111(19) 0.0033(17) -0.0088(17)
C259 0.024(3) 0.024(3) 0.034(3) -0.005(3) 0.010(3) -0.015(3)
F260 0.028(2) 0.045(2) 0.040(2) -0.0160(17) 0.0171(17) -0.0179(18)
C261 0.021(3) 0.012(3) 0.038(3) -0.002(2) -0.007(3) -0.005(2)
F262 0.0295(19) 0.036(2) 0.0262(18) -0.0087(15) 0.0006(15) -0.0142(16)
C263 0.022(3) 0.021(3) 0.022(3) -0.001(2) 0.000(2) -0.012(2)
C264 0.022(3) 0.034(3) 0.027(3) -0.011(3) 0.008(3) -0.019(3)
F265 0.0231(18) 0.0175(17) 0.0379(19) -0.0060(14) -0.0016(15) -0.0062(14)
C266 0.039(4) 0.029(3) 0.029(3) -0.015(3) 0.011(3) -0.022(3)
F267 0.043(2) 0.043(2) 0.048(2) -0.0247(18) 0.0093(18) -0.0280(19)
C268 0.037(4) 0.045(4) 0.028(3) -0.010(3) 0.003(3) -0.030(3)
F269 0.047(2) 0.058(3) 0.042(2) -0.016(2) -0.0099(19) -0.029(2)
C270 0.027(3) 0.033(4) 0.030(3) 0.000(3) -0.005(3) -0.014(3)
F271 0.027(2) 0.045(2) 0.041(2) 0.0014(18) -0.0104(17) -0.0133(18)
C272 0.021(3) 0.023(3) 0.029(3) -0.003(2) -0.003(3) -0.011(3)
F273 0.0231(18) 0.0235(18) 0.0384(19) -0.0077(15) -0.0052(15) -0.0078(15)
C274 0.018(3) 0.017(3) 0.023(3) -0.006(2) -0.002(2) -0.005(2)
C275 0.020(3) 0.025(3) 0.030(3) -0.010(3) 0.003(3) -0.007(3)
F276 0.028(2) 0.0220(18) 0.0362(19) -0.0083(15) 0.0025(16) -0.0012(15)
C277 0.030(3) 0.015(3) 0.029(3) -0.001(2) -0.001(3) -0.005(3)
F278 0.047(2) 0.0259(19) 0.037(2) 0.0002(16) 0.0030(18) -0.0118(17)
C279 0.046(4) 0.028(3) 0.028(3) -0.007(3) 0.011(3) -0.024(3)
F280 0.062(3) 0.035(2) 0.041(2) -0.0048(17) 0.021(2) -0.026(2)
C281 0.034(4) 0.029(3) 0.035(3) -0.012(3) 0.012(3) -0.018(3)
F282 0.033(2) 0.034(2) 0.048(2) -0.0145(17) 0.0221(18) -0.0203(17)
C283 0.021(3) 0.023(3) 0.040(3) -0.020(3) 0.009(3) -0.010(3)
F284 0.0206(18) 0.0227(18) 0.043(2) -0.0029(15) 0.0028(16) -0.0074(15)
N300 0.030(3) 0.021(2) 0.018(2) -0.0057(19) 0.004(2) -0.012(2)
B301 0.026(4) 0.025(3) 0.019(3) -0.003(3) -0.001(3) -0.015(3)
C302 0.020(3) 0.017(3) 0.027(3) -0.001(2) -0.003(2) -0.012(2)
C305 0.017(3) 0.020(3) 0.038(4) 0.000(3) -0.006(3) -0.006(2)
F306 0.026(2) 0.033(2) 0.064(3) -0.0017(18) -0.0094(18) -0.0154(17)
C307 0.037(4) 0.022(3) 0.038(4) -0.001(3) -0.008(3) -0.021(3)
F308 0.053(3) 0.048(2) 0.052(2) -0.002(2) -0.025(2) -0.028(2)
C309 0.051(4) 0.019(3) 0.030(3) -0.002(3) -0.004(3) -0.019(3)
F310 0.063(3) 0.040(2) 0.0278(19) -0.0124(17) -0.0008(18) -0.028(2)
C311 0.028(3) 0.020(3) 0.031(3) -0.005(3) 0.000(3) -0.010(3)
F312 0.0266(19) 0.0299(19) 0.0299(18) -0.0118(15) 0.0061(15) -0.0109(15)
C313 0.018(3) 0.020(3) 0.035(3) -0.014(3) 0.007(3) -0.006(2)
C314 0.028(3) 0.019(3) 0.034(3) -0.010(3) 0.003(3) -0.009(3)
F315 0.031(2) 0.0307(19) 0.0295(18) -0.0072(15) 0.0061(16) -0.0127(16)
C316 0.027(3) 0.023(3) 0.037(4) -0.010(3) 0.011(3) -0.009(3)
F317 0.044(2) 0.040(2) 0.039(2) -0.0047(17) 0.0148(18) -0.0274(19)
C318 0.040(4) 0.034(4) 0.054(4) -0.023(3) 0.021(3) -0.030(3)
F319 0.041(2) 0.055(3) 0.063(3) -0.024(2) 0.018(2) -0.035(2)
C320 0.021(3) 0.026(3) 0.049(4) -0.022(3) -0.003(3) -0.006(3)
F321 0.035(2) 0.046(2) 0.063(3) -0.021(2) -0.003(2) -0.0208(19)
C322 0.030(3) 0.021(3) 0.028(3) -0.010(3) 0.004(3) -0.009(3)
F323 0.033(2) 0.035(2) 0.0308(19) -0.0051(16) -0.0031(16) -0.0156(17)
C324 0.020(3) 0.018(3) 0.031(3) -0.005(2) -0.002(2) -0.010(2)
C325 0.037(4) 0.034(4) 0.033(3) -0.011(3) 0.001(3) -0.022(3)
F326 0.0244(19) 0.029(2) 0.055(2) -0.0177(17) 0.0091(17) -0.0089(16)
C327 0.031(4) 0.020(3) 0.054(4) -0.010(3) -0.007(3) 0.001(3)
F328 0.032(2) 0.028(2) 0.082(3) -0.016(2) -0.002(2) -0.0005(18)
C329 0.043(4) 0.021(3) 0.058(4) -0.005(3) -0.007(4) -0.015(3)
F330 0.071(3) 0.020(2) 0.080(3) 0.008(2) -0.013(3) -0.013(2)
C331 0.046(4) 0.028(4) 0.039(4) -0.005(3) 0.009(3) -0.022(3)
F332 0.076(3) 0.037(2) 0.075(3) -0.002(2) 0.022(3) -0.037(2)
C333 0.026(3) 0.022(3) 0.035(3) -0.005(3) 0.003(3) -0.010(3)
F334 0.036(2) 0.0244(19) 0.058(2) -0.0097(17) 0.0193(19) -0.0185(17)
B351 0.025(3) 0.021(3) 0.019(3) -0.004(3) 0.000(3) -0.015(3)
C352 0.022(3) 0.013(3) 0.029(3) -0.007(2) 0.004(3) -0.006(2)
C353 0.029(3) 0.023(3) 0.033(3) -0.009(3) 0.011(3) -0.018(3)
F354 0.0290(19) 0.0287(19) 0.0317(18) -0.0009(15) -0.0014(15) -0.0161(16)
C355 0.040(4) 0.020(3) 0.014(3) 0.000(2) 0.000(3) -0.013(3)
F356 0.059(3) 0.046(2) 0.031(2) 0.0098(17) -0.0146(19) -0.029(2)
C303 0.023(3) 0.014(3) 0.039(3) -0.007(2) 0.004(3) -0.010(2)
C357 0.033(4) 0.021(3) 0.030(3) -0.002(3) 0.009(3) -0.014(3)
F358 0.055(3) 0.045(2) 0.0288(19) 0.0020(17) 0.0084(18) -0.026(2)
C359 0.028(3) 0.030(3) 0.040(4) -0.016(3) 0.014(3) -0.019(3)
F360 0.040(2) 0.042(2) 0.042(2) -0.0079(17) 0.0097(18) -0.0284(19)
C361 0.027(3) 0.019(3) 0.025(3) -0.006(2) 0.002(3) -0.008(3)
F362 0.0275(19) 0.032(2) 0.038(2) -0.0095(16) 0.0035(16) -0.0157(16)
C363 0.027(3) 0.038(4) 0.027(3) -0.011(3) 0.006(3) -0.022(3)
C364 0.034(4) 0.039(4) 0.026(3) -0.011(3) 0.005(3) -0.021(3)
F365 0.046(2) 0.039(2) 0.0282(19) 0.0020(16) -0.0072(17) -0.0164(19)
C366 0.035(4) 0.066(5) 0.019(3) -0.008(3) 0.005(3) -0.022(4)
F367 0.064(3) 0.074(3) 0.038(2) -0.003(2) -0.011(2) -0.034(3)
C368 0.049(4) 0.064(5) 0.029(3) -0.024(3) 0.013(3) -0.041(4)
F369 0.076(3) 0.088(4) 0.049(3) -0.027(2) -0.002(2) -0.049(3)
C370 0.048(4) 0.040(4) 0.035(4) -0.019(3) 0.016(3) -0.023(4)
F371 0.069(3) 0.059(3) 0.053(2) -0.037(2) 0.017(2) -0.040(2)
C372 0.038(4) 0.046(4) 0.026(3) -0.017(3) 0.012(3) -0.023(3)
F373 0.047(2) 0.030(2) 0.047(2) -0.0147(18) 0.0046(19) -0.0156(18)
C374 0.026(3) 0.020(3) 0.026(3) -0.007(2) 0.006(3) -0.010(3)
C375 0.034(4) 0.023(3) 0.025(3) -0.008(2) 0.002(3) -0.013(3)
F376 0.044(2) 0.034(2) 0.036(2) -0.0057(16) 0.0106(18) -0.0176(18)
C377 0.032(4) 0.042(4) 0.037(4) -0.012(3) 0.014(3) -0.022(3)
F378 0.060(3) 0.061(3) 0.042(2) -0.008(2) 0.022(2) -0.039(2)
C379 0.029(4) 0.054(5) 0.054(4) -0.034(4) 0.022(3) -0.023(4)
F380 0.041(3) 0.076(3) 0.070(3) -0.032(3) 0.029(2) -0.025(2)
C381 0.030(4) 0.030(4) 0.035(3) -0.014(3) 0.008(3) -0.008(3)
F382 0.036(2) 0.036(2) 0.069(3) -0.013(2) 0.015(2) -0.0044(19)
C383 0.023(3) 0.024(3) 0.036(3) -0.006(3) 0.004(3) -0.012(3)
F384 0.038(2) 0.0217(19) 0.052(2) -0.0038(16) 0.0168(18) -0.0103(16)
F304 0.0289(19) 0.0279(19) 0.038(2) -0.0078(15) 0.0090(16) -0.0129(16)
N400 0.029(3) 0.023(3) 0.028(3) -0.006(2) 0.008(2) -0.014(2)
B401 0.022(3) 0.022(3) 0.016(3) -0.005(3) 0.003(3) -0.010(3)
C402 0.024(3) 0.015(3) 0.026(3) -0.009(2) 0.005(2) -0.007(2)
C403 0.030(3) 0.022(3) 0.018(3) -0.003(2) 0.006(2) -0.012(3)
F404 0.0260(19) 0.039(2) 0.0311(18) -0.0167(16) 0.0070(15) -0.0160(16)
C405 0.038(4) 0.030(3) 0.028(3) -0.015(3) 0.006(3) -0.020(3)
F406 0.044(2) 0.060(3) 0.030(2) -0.0214(18) 0.0057(18) -0.022(2)
C407 0.041(4) 0.026(3) 0.042(4) -0.017(3) 0.020(3) -0.019(3)
F408 0.048(2) 0.046(2) 0.041(2) -0.0197(18) 0.0239(19) -0.025(2)
C409 0.018(3) 0.024(3) 0.042(4) -0.013(3) 0.006(3) -0.009(3)
F410 0.028(2) 0.045(2) 0.056(2) -0.0155(19) 0.0194(18) -0.0172(18)
C411 0.027(3) 0.015(3) 0.028(3) -0.005(2) 0.004(3) -0.009(2)
F412 0.0273(19) 0.033(2) 0.037(2) -0.0094(16) -0.0003(16) -0.0111(16)
C413 0.056(2) 0.089(3) 0.0369(18) 0.0114(18) -0.0084(16) -0.047(2)
C414 0.056(2) 0.089(3) 0.0369(18) 0.0114(18) -0.0084(16) -0.047(2)
F415 0.041(3) 0.038(2) 0.075(3) 0.015(2) 0.004(2) -0.008(2)
C416 0.056(2) 0.089(3) 0.0369(18) 0.0114(18) -0.0084(16) -0.047(2)
F417 0.053(3) 0.111(5) 0.114(5) 0.062(4) -0.023(3) -0.019(3)
C418 0.056(2) 0.089(3) 0.0369(18) 0.0114(18) -0.0084(16) -0.047(2)
F419 0.131(7) 0.329(13) 0.080(5) 0.061(6) -0.068(5) -0.143(8)
C420 0.056(2) 0.089(3) 0.0369(18) 0.0114(18) -0.0084(16) -0.047(2)
F421 0.210(8) 0.227(8) 0.047(3) -0.036(4) -0.004(4) -0.175(8)
C422 0.056(2) 0.089(3) 0.0369(18) 0.0114(18) -0.0084(16) -0.047(2)
F423 0.099(4) 0.084(4) 0.036(2) -0.030(2) 0.023(2) -0.068(3)
C424 0.021(3) 0.023(3) 0.026(3) -0.004(2) 0.003(2) -0.007(2)
C425 0.033(4) 0.023(3) 0.021(3) -0.006(2) 0.002(3) -0.008(3)
F426 0.045(2) 0.0282(19) 0.0331(19) -0.0111(15) 0.0191(17) -0.0176(17)
C427 0.023(3) 0.035(4) 0.020(3) 0.000(3) 0.005(3) -0.010(3)
F428 0.037(2) 0.043(2) 0.042(2) -0.0062(18) 0.0181(18) -0.0155(19)
C429 0.037(4) 0.040(4) 0.033(3) -0.005(3) 0.003(3) -0.030(3)
F430 0.067(3) 0.059(3) 0.059(3) -0.014(2) 0.015(2) -0.049(2)
C431 0.051(4) 0.038(4) 0.044(4) -0.022(3) 0.016(3) -0.033(4)
F432 0.096(4) 0.063(3) 0.065(3) -0.043(2) 0.041(3) -0.063(3)
C433 0.034(4) 0.028(3) 0.033(3) -0.012(3) 0.015(3) -0.012(3)
F434 0.069(3) 0.039(2) 0.065(3) -0.034(2) 0.042(2) -0.034(2)
B451 0.022(3) 0.025(3) 0.024(3) -0.007(3) 0.005(3) -0.014(3)
C452 0.026(3) 0.022(3) 0.032(3) -0.014(3) 0.008(3) -0.010(3)
C453 0.020(3) 0.024(3) 0.043(4) -0.015(3) 0.015(3) -0.008(3)
F454 0.030(2) 0.031(2) 0.059(2) -0.0070(18) 0.0125(18) -0.0175(17)
C455 0.016(3) 0.041(4) 0.057(4) -0.023(3) 0.002(3) -0.016(3)
F456 0.026(2) 0.047(2) 0.101(3) -0.042(2) 0.010(2) -0.0197(19)
C457 0.016(3) 0.038(4) 0.053(4) -0.027(3) -0.003(3) -0.004(3)
F458 0.032(2) 0.073(3) 0.059(3) -0.038(2) -0.010(2) -0.012(2)
C459 0.029(3) 0.038(4) 0.023(3) -0.016(3) 0.001(3) -0.008(3)
F460 0.039(2) 0.043(2) 0.0276(19) -0.0051(17) -0.0032(17) -0.0040(18)
C461 0.018(3) 0.021(3) 0.031(3) -0.010(2) 0.003(2) -0.008(2)
F462 0.0314(19) 0.0221(17) 0.0309(18) -0.0032(14) 0.0006(15) -0.0137(15)
C463 0.026(3) 0.020(3) 0.029(3) -0.007(2) 0.003(3) -0.008(3)
C464 0.030(3) 0.018(3) 0.027(3) -0.001(2) 0.002(3) -0.010(3)
F465 0.032(2) 0.0248(19) 0.045(2) -0.0085(16) 0.0133(17) -0.0129(16)
C466 0.036(4) 0.026(3) 0.032(3) -0.007(3) 0.013(3) -0.009(3)
F467 0.047(3) 0.038(2) 0.058(3) -0.0184(19) 0.031(2) -0.0130(19)
C468 0.037(4) 0.035(4) 0.047(4) -0.020(3) -0.001(3) -0.008(3)
F469 0.069(3) 0.041(2) 0.066(3) -0.035(2) 0.024(2) -0.018(2)
C470 0.041(4) 0.024(3) 0.049(4) -0.008(3) -0.004(3) -0.015(3)
F471 0.058(3) 0.028(2) 0.076(3) -0.020(2) 0.009(2) -0.023(2)
C472 0.027(3) 0.030(3) 0.030(3) -0.011(3) 0.006(3) -0.017(3)
F473 0.033(2) 0.030(2) 0.048(2) -0.0091(16) 0.0084(17) -0.0211(17)
C474 0.022(3) 0.017(3) 0.024(3) -0.006(2) 0.003(2) -0.009(2)
C475 0.024(3) 0.020(3) 0.023(3) -0.007(2) 0.004(2) -0.008(2)
F476 0.032(2) 0.036(2) 0.0234(17) -0.0086(15) 0.0028(15) -0.0160(16)
C477 0.025(3) 0.022(3) 0.028(3) -0.008(2) -0.003(3) -0.011(3)
F478 0.028(2) 0.040(2) 0.039(2) -0.0058(17) -0.0067(17) -0.0175(17)
C479 0.016(3) 0.017(3) 0.032(3) -0.003(2) 0.001(2) -0.004(2)
F480 0.0217(19) 0.039(2) 0.039(2) -0.0046(16) 0.0036(16) -0.0141(16)
C481 0.021(3) 0.030(3) 0.021(3) -0.011(2) 0.011(2) -0.012(3)
F482 0.029(2) 0.050(2) 0.0272(18) -0.0149(16) 0.0098(16) -0.0177(18)
C483 0.021(3) 0.016(3) 0.027(3) -0.006(2) 0.000(2) -0.006(2)
F484 0.0229(18) 0.0286(18) 0.0261(17) -0.0095(14) 0.0029(14) -0.0110(15)
N500 0.020(2) 0.015(2) 0.027(2) -0.0066(19) 0.004(2) -0.009(2)
B501 0.015(3) 0.017(3) 0.027(3) 0.001(3) 0.001(3) -0.004(3)
C502 0.019(3) 0.020(3) 0.027(3) -0.002(2) -0.001(2) -0.007(2)
C503 0.018(3) 0.018(3) 0.035(3) -0.014(2) 0.007(3) -0.007(2)
F504 0.0291(19) 0.0284(19) 0.044(2) -0.0184(16) 0.0164(16) -0.0188(16)
C505 0.021(3) 0.023(3) 0.031(3) -0.007(3) 0.001(3) -0.009(3)
F506 0.040(2) 0.040(2) 0.049(2) -0.0123(18) 0.0183(18) -0.0254(19)
C507 0.027(3) 0.036(4) 0.024(3) -0.009(3) 0.011(3) -0.005(3)
F508 0.054(3) 0.048(2) 0.038(2) -0.0217(18) 0.0236(19) -0.021(2)
C509 0.032(3) 0.019(3) 0.027(3) -0.011(2) 0.001(3) -0.006(3)
F510 0.039(2) 0.034(2) 0.037(2) -0.0157(16) 0.0033(17) -0.0149(17)
C511 0.025(3) 0.023(3) 0.024(3) -0.006(2) 0.005(2) -0.013(3)
F512 0.037(2) 0.0235(18) 0.0360(19) -0.0093(15) 0.0046(16) -0.0179(16)
C513 0.017(3) 0.027(3) 0.021(3) -0.008(2) 0.006(2) -0.012(2)
C514 0.018(3) 0.024(3) 0.025(3) -0.008(2) 0.003(2) -0.011(2)
F515 0.0219(18) 0.0230(17) 0.0378(19) -0.0107(15) -0.0004(15) -0.0111(14)
C516 0.021(3) 0.028(3) 0.022(3) -0.007(2) 0.002(2) -0.009(3)
F517 0.0276(19) 0.0254(19) 0.0359(19) 0.0047(15) -0.0074(16) -0.0072(15)
C518 0.019(3) 0.042(4) 0.029(3) -0.006(3) -0.008(3) -0.012(3)
F519 0.040(2) 0.046(2) 0.039(2) 0.0051(18) -0.0231(18) -0.0184(19)
C520 0.022(3) 0.035(4) 0.027(3) -0.013(3) 0.002(3) -0.015(3)
F521 0.036(2) 0.043(2) 0.044(2) -0.0160(18) -0.0052(18) -0.0213(18)
C522 0.019(3) 0.023(3) 0.025(3) -0.006(2) 0.004(2) -0.007(2)
F523 0.0246(18) 0.0228(18) 0.041(2) -0.0108(15) -0.0070(15) -0.0103(15)
C524 0.017(3) 0.014(3) 0.030(3) -0.008(2) 0.002(2) -0.005(2)
C525 0.022(3) 0.024(3) 0.024(3) -0.007(2) -0.003(2) -0.007(3)
F526 0.0299(19) 0.034(2) 0.0258(17) -0.0073(15) 0.0019(15) -0.0164(16)
C527 0.020(3) 0.020(3) 0.046(4) -0.011(3) 0.011(3) -0.011(3)
F528 0.037(2) 0.042(2) 0.037(2) 0.0035(17) 0.0096(17) -0.0244(18)
C529 0.021(3) 0.020(3) 0.052(4) -0.011(3) 0.007(3) -0.015(3)
F530 0.033(2) 0.047(2) 0.069(3) -0.022(2) 0.010(2) -0.0296(19)
C531 0.016(3) 0.026(3) 0.053(4) -0.018(3) -0.003(3) -0.011(3)
F532 0.038(2) 0.056(3) 0.057(2) -0.016(2) -0.012(2) -0.030(2)
C533 0.022(3) 0.019(3) 0.027(3) -0.007(2) 0.000(2) -0.011(2)
F534 0.030(2) 0.032(2) 0.037(2) -0.0030(16) -0.0071(16) -0.0160(16)
B551 0.020(3) 0.025(3) 0.021(3) -0.004(3) 0.001(3) -0.012(3)
C552 0.016(3) 0.011(3) 0.028(3) -0.005(2) 0.006(2) -0.004(2)
C553 0.025(3) 0.020(3) 0.029(3) -0.009(2) 0.006(3) -0.012(3)
F554 0.033(2) 0.036(2) 0.0279(18) -0.0096(15) 0.0021(15) -0.0204(17)
C555 0.033(4) 0.023(3) 0.027(3) -0.004(2) 0.003(3) -0.012(3)
F556 0.056(3) 0.041(2) 0.032(2) -0.0111(17) 0.0101(19) -0.027(2)
C557 0.033(4) 0.031(3) 0.036(4) -0.009(3) 0.015(3) -0.020(3)
F558 0.047(2) 0.045(2) 0.043(2) -0.0010(18) 0.0187(19) -0.027(2)
C559 0.018(3) 0.024(3) 0.043(4) -0.008(3) 0.005(3) -0.010(3)
F560 0.0198(19) 0.040(2) 0.069(3) -0.0043(19) 0.0057(18) -0.0208(17)
C561 0.017(3) 0.016(3) 0.033(3) -0.002(2) -0.002(3) -0.005(2)
F562 0.0226(18) 0.0313(19) 0.042(2) -0.0016(16) -0.0070(16) -0.0154(16)
C563 0.014(3) 0.023(3) 0.024(3) -0.010(2) 0.001(2) -0.005(2)
C564 0.021(3) 0.022(3) 0.034(3) -0.006(3) 0.007(3) -0.011(3)
F565 0.042(2) 0.027(2) 0.051(2) -0.0176(17) 0.0282(19) -0.0169(17)
C566 0.030(3) 0.018(3) 0.036(3) -0.011(3) 0.003(3) -0.004(3)
F567 0.052(3) 0.031(2) 0.053(2) -0.0237(18) 0.023(2) -0.0170(19)
C568 0.020(3) 0.017(3) 0.055(4) -0.012(3) -0.002(3) -0.008(3)
F569 0.037(2) 0.028(2) 0.089(3) -0.031(2) 0.018(2) -0.0189(18)
C570 0.017(3) 0.022(3) 0.038(3) -0.010(3) 0.005(3) -0.012(2)
F571 0.037(2) 0.031(2) 0.081(3) -0.021(2) 0.027(2) -0.0235(18)
C572 0.020(3) 0.021(3) 0.034(3) -0.009(3) 0.005(3) -0.006(2)
F573 0.032(2) 0.0243(18) 0.040(2) -0.0122(15) 0.0147(16) -0.0127(16)
C574 0.024(3) 0.020(3) 0.033(3) -0.006(2) -0.005(3) -0.013(3)
C575 0.023(3) 0.020(3) 0.039(4) -0.002(3) 0.000(3) -0.011(3)
F576 0.0198(18) 0.0282(19) 0.048(2) 0.0005(16) 0.0052(16) -0.0071(15)
C577 0.030(4) 0.030(4) 0.054(4) 0.007(3) -0.010(3) -0.016(3)
F578 0.029(2) 0.035(2) 0.071(3) 0.013(2) -0.015(2) -0.0132(18)
C579 0.051(5) 0.034(4) 0.049(5) 0.011(3) -0.033(4) -0.017(4)
F580 0.074(4) 0.074(3) 0.058(3) 0.000(3) -0.034(3) -0.015(3)
C581 0.048(4) 0.043(4) 0.031(4) -0.010(3) 0.003(3) -0.024(4)
F582 0.088(4) 0.059(3) 0.029(2) -0.010(2) -0.003(2) -0.015(3)
C583 0.034(4) 0.025(3) 0.028(3) 0.001(3) -0.001(3) -0.015(3)
F584 0.029(2) 0.0295(19) 0.0346(19) -0.0098(16) 0.0048(16) -0.0044(16)
C601 0.121(11) 0.096(9) 0.091(9) 0.007(7) 0.024(8) -0.006(8)
Cl61 0.153(3) 0.079(2) 0.0809(19) -0.0144(15) -0.0094(19) -0.039(2)
Cl62 0.093(2) 0.0701(18) 0.148(3) -0.0280(18) 0.008(2) -0.0289(16)
C701 0.072(7) 0.058(6) 0.090(7) 0.003(5) -0.021(6) -0.024(5)
Cl71 0.126(2) 0.0637(16) 0.0780(17) -0.0125(13) -0.0368(17) -0.0260(16)
Cl72 0.0674(16) 0.0884(18) 0.0719(15) -0.0330(13) -0.0021(13) -0.0241(13)
C801 0.043(5) 0.046(5) 0.065(5) -0.018(4) 0.004(4) -0.016(4)
Cl81 0.0569(13) 0.0569(12) 0.0456(11) -0.0116(9) 0.0118(9) -0.0186(10)
Cl82 0.0514(12) 0.0729(14) 0.0444(11) -0.0151(10) 0.0081(9) -0.0154(11)

loop_
_atom_type_symbol
_atom_type_description
_atom_type_scat_dispersion_real
_atom_type_scat_dispersion_imag
_atom_type_scat_source
C C 0.0033 0.0016 'International Tables Vol C Tables 4.2.6.8 and 6.1.1.4'
H H 0 0 'International Tables Vol C Tables 4.2.6.8 and 6.1.1.4'
B B 0.0013 0.0007 'International Tables Vol C Tables 4.2.6.8 and 6.1.1.4'
N N 0.0061 0.0033 'International Tables Vol C Tables 4.2.6.8 and 6.1.1.4'
O O 0.0106 0.006 'International Tables Vol C Tables 4.2.6.8 and 6.1.1.4'
F F 0.0171 0.0103 'International Tables Vol C Tables 4.2.6.8 and 6.1.1.4'
Ca Ca 0.2262 0.3064 'International Tables Vol C Tables 4.2.6.8 and 6.1.1.4'
Cl Cl 0.1484 0.1585 'International Tables Vol C Tables 4.2.6.8 and 6.1.1.4'

loop_
_geom_angle_atom_site_label_1
_geom_angle_atom_site_label_2
_geom_angle_atom_site_label_3
_geom_angle
O21 Ca1 O71 76.29(13)
O21 Ca1 O13 85.46(15)
O71 Ca1 O13 140.24(14)
O21 Ca1 O4 130.08(14)
O71 Ca1 O4 124.59(15)
O13 Ca1 O4 94.18(15)
O21 Ca1 O10 100.16(14)
O71 Ca1 O10 83.46(15)
O13 Ca1 O10 65.18(16)
O4 Ca1 O10 124.85(14)
O21 Ca1 O7 164.89(14)
O71 Ca1 O7 101.98(15)
O13 Ca1 O7 86.76(16)
O4 Ca1 O7 63.43(14)
O10 Ca1 O7 64.78(14)
O21 Ca1 N1 69.04(14)
O71 Ca1 N1 132.23(14)
O13 Ca1 N1 68.84(15)
O4 Ca1 N1 64.56(14)
O10 Ca1 N1 133.47(16)
O7 Ca1 N1 119.74(15)
O21 Ca1 F80 94.43(13)
O71 Ca1 F80 62.04(12)
O13 Ca1 F80 155.87(13)
O4 Ca1 F80 67.52(13)
O10 Ca1 F80 137.99(15)
O7 Ca1 F80 97.95(14)
N1 Ca1 F80 88.54(13)
O21 Ca1 Ca2 39.91(9)
O71 Ca1 Ca2 38.74(9)
O13 Ca1 Ca2 109.50(11)
O4 Ca1 Ca2 150.62(11)
O10 Ca1 Ca2 82.04(10)
O7 Ca1 Ca2 132.86(11)
N1 Ca1 Ca2 107.35(11)
F80 Ca1 Ca2 84.60(8)
O71 Ca2 O21 75.58(13)
O71 Ca2 O63 86.13(14)
O21 Ca2 O63 138.67(14)
O71 Ca2 O54 127.97(14)
O21 Ca2 O54 125.35(14)
O63 Ca2 O54 95.16(14)
O71 Ca2 O57 166.47(14)
O21 Ca2 O57 103.16(13)
O63 Ca2 O57 86.32(13)
O54 Ca2 O57 63.97(13)
O71 Ca2 O60 101.23(13)
O21 Ca2 O60 82.82(13)
O63 Ca2 O60 64.59(13)
O54 Ca2 O60 126.16(13)
O57 Ca2 O60 65.35(12)
O71 Ca2 N51 68.92(14)
O21 Ca2 N51 132.57(15)
O63 Ca2 N51 69.42(15)
O54 Ca2 N51 63.25(15)
O57 Ca2 N51 118.49(14)
O60 Ca2 N51 133.55(15)
O71 Ca2 F25 100.54(13)
O21 Ca2 F25 62.13(11)
O63 Ca2 F25 159.06(13)
O54 Ca2 F25 65.03(12)
O57 Ca2 F25 90.45(12)
O60 Ca2 F25 131.94(12)
N51 Ca2 F25 94.29(14)
O71 Ca2 Ca1 39.43(9)
O21 Ca2 Ca1 38.48(9)
O63 Ca2 Ca1 108.87(10)
O54 Ca2 Ca1 149.27(10)
O57 Ca2 Ca1 134.45(10)
O60 Ca2 Ca1 82.50(9)
N51 Ca2 Ca1 107.01(11)
F25 Ca2 Ca1 88.04(8)
C31 N1 C15 110.0(5)
C31 N1 C2 109.8(4)
C15 N1 C2 111.5(4)
C31 N1 Ca1 113.3(3)
C15 N1 Ca1 105.1(4)
C2 N1 Ca1 106.9(3)
N1 C2 C3 111.7(5)
N1 C2 H2A 109.3
C3 C2 H2A 109.3
N1 C2 H2B 109.3
C3 C2 H2B 109.3
H2A C2 H2B 107.9
O4 C3 C2 108.3(5)
O4 C3 H3A 110
C2 C3 H3A 110
O4 C3 H3B 110
C2 C3 H3B 110
H3A C3 H3B 108.4
C5 O4 C3 113.9(4)
C5 O4 Ca1 121.8(4)
C3 O4 Ca1 124.2(3)
O4 C5 C6 107.6(6)
O4 C5 H5A 110.2
C6 C5 H5A 110.2
O4 C5 H5B 110.2
C6 C5 H5B 110.2
H5A C5 H5B 108.5
O7 C6 C5 109.4(6)
O7 C6 H6A 109.8
C5 C6 H6A 109.8
O7 C6 H6B 109.8
C5 C6 H6B 109.8
H6A C6 H6B 108.2
C8 O7 C6 114.3(5)
C8 O7 Ca1 121.0(4)
C6 O7 Ca1 117.2(4)
O7 C8 C9 105.8(5)
O7 C8 H8A 110.6
C9 C8 H8A 110.6
O7 C8 H8B 110.6
C9 C8 H8B 110.6
H8A C8 H8B 108.7
O10 C9 C8 111.7(6)
O10 C9 H9A 109.3
C8 C9 H9A 109.3
O10 C9 H9B 109.3
C8 C9 H9B 109.3
H9A C9 H9B 107.9
C9 O10 C11 114.7(5)
C9 O10 Ca1 110.1(4)
C11 O10 Ca1 116.0(4)
O10 C11 C12 110.0(5)
O10 C11 H11A 109.7
C12 C11 H11A 109.7
O10 C11 H11B 109.7
C12 C11 H11B 109.7
H11A C11 H11B 108.2
O13 C12 C11 106.8(6)
O13 C12 H12A 110.4
C11 C12 H12A 110.4
O13 C12 H12B 110.4
C11 C12 H12B 110.4
H12A C12 H12B 108.6
C12 O13 C14 109.8(5)
C12 O13 Ca1 114.0(4)
C14 O13 Ca1 117.1(3)
O13 C14 C15 105.7(5)
O13 C14 H14A 110.6
C15 C14 H14A 110.6
O13 C14 H14B 110.6
C15 C14 H14B 110.6
H14A C14 H14B 108.7
N1 C15 C14 110.3(5)
N1 C15 H15A 109.6
C14 C15 H15A 109.6
N1 C15 H15B 109.6
C14 C15 H15B 109.6
H15A C15 H15B 108.1
C22 O21 Ca1 124.5(3)
C22 O21 Ca2 125.1(3)
Ca1 O21 Ca2 101.61(14)
O21 C22 C23 108.9(4)
O21 C22 C27 111.1(4)
C23 C22 C27 107.4(5)
O21 C22 C31 115.9(5)
C23 C22 C31 107.3(4)
C27 C22 C31 105.9(4)
F24 C23 F26 107.0(4)
F24 C23 F25 106.3(5)
F26 C23 F25 105.7(5)
F24 C23 C22 111.7(5)
F26 C23 C22 114.5(5)
F25 C23 C22 111.2(4)
C23 F25 Ca2 117.3(3)
F28 C27 F29 107.3(5)
F28 C27 F30 107.1(5)
F29 C27 F30 105.6(5)
F28 C27 C22 112.4(5)
F29 C27 C22 113.8(5)
F30 C27 C22 110.2(5)
N1 C31 C22 114.3(5)
N1 C31 H31A 108.7
C22 C31 H31A 108.7
N1 C31 H31B 108.7
C22 C31 H31B 108.7
H31A C31 H31B 107.6
C73 N51 C52 110.1(5)
C73 N51 C65 109.3(5)
C52 N51 C65 110.8(5)
C73 N51 Ca2 113.3(3)
C52 N51 Ca2 108.7(4)
C65 N51 Ca2 104.5(4)
N51 C52 C53 112.1(5)
N51 C52 H52A 109.2
C53 C52 H52A 109.2
N51 C52 H52B 109.2
C53 C52 H52B 109.2
H52A C52 H52B 107.9
O54 C53 C52 108.1(5)
O54 C53 H53A 110.1
C52 C53 H53A 110.1
O54 C53 H53B 110.1
C52 C53 H53B 110.1
H53A C53 H53B 108.4
C53 O54 C55 113.0(4)
C53 O54 Ca2 127.1(4)
C55 O54 Ca2 119.6(3)
O54 C55 C56 107.7(5)
O54 C55 H55A 110.2
C56 C55 H55A 110.2
O54 C55 H55B 110.2
C56 C55 H55B 110.2
H55A C55 H55B 108.5
O57 C56 C55 106.6(5)
O57 C56 H56A 110.4
C55 C56 H56A 110.4
O57 C56 H56B 110.4
C55 C56 H56B 110.4
H56A C56 H56B 108.6
C56 O57 C58 113.2(4)
C56 O57 Ca2 117.5(3)
C58 O57 Ca2 120.7(3)
O57 C58 C59 107.0(5)
O57 C58 H58A 110.3
C59 C58 H58A 110.3
O57 C58 H58B 110.3
C59 C58 H58B 110.3
H58A C58 H58B 108.6
O60 C59 C58 111.1(5)
O60 C59 H59A 109.4
C58 C59 H59A 109.4
O60 C59 H59B 109.4
C58 C59 H59B 109.4
H59A C59 H59B 108
C61 O60 C59 111.0(4)
C61 O60 Ca2 118.0(3)
C59 O60 Ca2 111.0(3)
O60 C61 C62 108.2(5)
O60 C61 H61A 110.1
C62 C61 H61A 110.1
O60 C61 H61B 110.1
C62 C61 H61B 110.1
H61A C61 H61B 108.4
O63 C62 C61 107.6(5)
O63 C62 H62A 110.2
C61 C62 H62A 110.2
O63 C62 H62B 110.2
C61 C62 H62B 110.2
H62A C62 H62B 108.5
C62 O63 C64 112.2(5)
C62 O63 Ca2 113.4(3)
C64 O63 Ca2 115.4(3)
O63 C64 C65 109.4(5)
O63 C64 H64A 109.8
C65 C64 H64A 109.8
O63 C64 H64B 109.8
C65 C64 H64B 109.8
H64A C64 H64B 108.2
C64 C65 N51 111.6(5)
C64 C65 H65A 109.3
N51 C65 H65A 109.3
C64 C65 H65B 109.3
N51 C65 H65B 109.3
H65A C65 H65B 108
C72 O71 Ca2 121.9(3)
C72 O71 Ca1 125.2(3)
Ca2 O71 Ca1 101.83(14)
O71 C72 C74 109.7(5)
O71 C72 C78 107.2(5)
C74 C72 C78 108.0(5)
O71 C72 C73 117.0(5)
C74 C72 C73 107.1(5)
C78 C72 C73 107.5(5)
N51 C73 C72 113.0(5)
N51 C73 H73A 109
C72 C73 H73A 109
N51 C73 H73B 109
C72 C73 H73B 109
H73A C73 H73B 107.8
F77 C74 F76 109.0(5)
F77 C74 F75 105.5(5)
F76 C74 F75 105.8(5)
F77 C74 C72 113.4(5)
F76 C74 C72 113.3(5)
F75 C74 C72 109.4(5)
F79 C78 F81 107.5(5)
F79 C78 F80 107.7(5)
F81 C78 F80 106.8(5)
F79 C78 C72 110.2(5)
F81 C78 C72 114.1(5)
F80 C78 C72 110.4(5)
C78 F80 Ca1 116.9(3)
O121 Ca11 O171 76.61(13)
O121 Ca11 O113 86.55(15)
O171 Ca11 O113 138.18(15)
O121 Ca11 O104 130.26(15)
O171 Ca11 O104 126.59(15)
O113 Ca11 O104 93.46(15)
O121 Ca11 O107 165.33(15)
O171 Ca11 O107 99.49(16)
O113 Ca11 O107 87.28(17)
O104 Ca11 O107 63.42(16)
O121 Ca11 O110 100.22(15)
O171 Ca11 O110 79.92(14)
O113 Ca11 O110 65.62(15)
O104 Ca11 O110 124.88(16)
O107 Ca11 O110 65.11(15)
O121 Ca11 N101 69.10(15)
O171 Ca11 N101 134.39(15)
O113 Ca11 N101 69.33(16)
O104 Ca11 N101 64.64(16)
O107 Ca11 N101 120.73(16)
O110 Ca11 N101 134.26(16)
O121 Ca11 F175 95.62(12)
O171 Ca11 F175 62.70(12)
O113 Ca11 F175 158.34(14)
O104 Ca11 F175 68.73(13)
O107 Ca11 F175 95.03(14)
O110 Ca11 F175 134.48(14)
N101 Ca11 F175 91.26(14)
O121 Ca11 C112 79.98(18)
O171 Ca11 C112 114.65(17)
O113 Ca11 C112 23.66(17)
O104 Ca11 C112 115.10(17)
O107 Ca11 C112 89.1(2)
O110 Ca11 C112 46.0(2)
N101 Ca11 C112 88.4(2)
F175 Ca11 C112 175.42(17)
O121 Ca11 Ca12 39.56(9)
O171 Ca11 Ca12 38.91(10)
O113 Ca11 Ca12 109.56(11)
O104 Ca11 Ca12 151.51(12)
O107 Ca11 Ca12 131.98(12)
O110 Ca11 Ca12 81.15(10)
N101 Ca11 Ca12 107.27(12)
F175 Ca11 Ca12 84.78(8)
C112 Ca11 Ca12 90.97(13)
O171 Ca12 O121 76.79(14)
O171 Ca12 O163 84.94(15)
O121 Ca12 O163 138.61(14)
O171 Ca12 O154 128.42(14)
O121 Ca12 O154 124.42(14)
O163 Ca12 O154 96.04(15)
O171 Ca12 O157 165.18(14)
O121 Ca12 O157 104.16(14)
O163 Ca12 O157 84.94(15)
O154 Ca12 O157 63.55(13)
O171 Ca12 O160 100.63(14)
O121 Ca12 O160 82.58(13)
O163 Ca12 O160 64.56(14)
O154 Ca12 O160 126.30(14)
O157 Ca12 O160 65.15(13)
O171 Ca12 N151 68.81(15)
O121 Ca12 N151 133.25(16)
O163 Ca12 N151 69.20(16)
O154 Ca12 N151 63.75(16)
O157 Ca12 N151 117.18(15)
O160 Ca12 N151 133.34(16)
O171 Ca12 F129 100.57(13)
O121 Ca12 F129 61.92(11)
O163 Ca12 F129 159.24(13)
O154 Ca12 F129 64.78(12)
O157 Ca12 F129 92.70(12)
O160 Ca12 F129 132.56(13)
N151 Ca12 F129 93.93(15)
O171 Ca12 Ca11 40.18(10)
O121 Ca12 Ca11 38.48(9)
O163 Ca12 Ca11 109.24(11)
O154 Ca12 Ca11 148.35(11)
O157 Ca12 Ca11 135.48(10)
O160 Ca12 Ca11 82.85(10)
N151 Ca12 Ca11 107.25(12)
F129 Ca12 Ca11 86.83(8)
C123 N101 C102 110.6(5)
C123 N101 C115 109.1(5)
C102 N101 C115 111.7(5)
C123 N101 Ca11 113.0(3)
C102 N101 Ca11 107.9(4)
C115 N101 Ca11 104.5(4)
N101 C102 C103 112.7(5)
N101 C102 H10A 109.1
C103 C102 H10A 109.1
N101 C102 H10B 109.1
C103 C102 H10B 109.1
H10A C102 H10B 107.8
O104 C103 C102 107.7(5)
O104 C103 H10C 110.2
C102 C103 H10C 110.2
O104 C103 H10D 110.2
C102 C103 H10D 110.2
H10C C103 H10D 108.5
C105 O104 C103 113.6(5)
C105 O104 Ca11 121.5(4)
C103 O104 Ca11 124.8(4)
O104 C105 C106 108.9(7)
O104 C105 H10E 109.9
C106 C105 H10E 109.9
O104 C105 H10F 109.9
C106 C105 H10F 109.9
H10E C105 H10F 108.3
O107 C106 C105 108.1(6)
O107 C106 H10G 110.1
C105 C106 H10G 110.1
O107 C106 H10H 110.1
C105 C106 H10H 110.1
H10G C106 H10H 108.4
C106 O107 C108 113.9(6)
C106 O107 Ca11 119.0(5)
C108 O107 Ca11 120.6(4)
O107 C108 C109 107.1(6)
O107 C108 H10I 110.3
C109 C108 H10I 110.3
O107 C108 H10J 110.3
C109 C108 H10J 110.3
H10I C108 H10J 108.6
O110 C109 C108 111.6(7)
O110 C109 H10K 109.3
C108 C109 H10K 109.3
O110 C109 H10L 109.3
C108 C109 H10L 109.3
H10K C109 H10L 108
C111 O110 C109 111.9(6)
C111 O110 Ca11 116.8(4)
C109 O110 Ca11 109.9(4)
O110 C111 C112 107.3(6)
O110 C111 H11C 110.3
C112 C111 H11C 110.3
O110 C111 H11D 110.3
C112 C111 H11D 110.3
H11C C111 H11D 108.5
O113 C112 C111 107.5(7)
C111 C112 Ca11 82.7(4)
O113 C112 H11E 110.2
C111 C112 H11E 110.2
Ca11 C112 H11E 86.9
O113 C112 H11F 110.2
C111 C112 H11F 110.2
Ca11 C112 H11F 153.7
H11E C112 H11F 108.5
C112 O113 C114 111.1(6)
C112 O113 Ca11 112.8(4)
C114 O113 Ca11 116.6(4)
O113 C114 C115 106.7(6)
O113 C114 H11G 110.4
C115 C114 H11G 110.4
O113 C114 H11H 110.4
C115 C114 H11H 110.4
H11G C114 H11H 108.6
C114 C115 N101 111.1(5)
C114 C115 H11I 109.4
N101 C115 H11I 109.4
C114 C115 H11J 109.4
N101 C115 H11J 109.4
H11I C115 H11J 108
C122 O121 Ca11 123.0(3)
C122 O121 Ca12 126.2(3)
Ca11 O121 Ca12 101.95(15)
O121 C122 C124 109.8(5)
O121 C122 C128 108.2(4)
C124 C122 C128 106.9(5)
O121 C122 C123 117.5(5)
C124 C122 C123 106.0(5)
C128 C122 C123 108.0(5)
N101 C123 C122 113.7(5)
N101 C123 H12C 108.8
C122 C123 H12C 108.8
N101 C123 H12D 108.8
C122 C123 H12D 108.8
H12C C123 H12D 107.7
F127 C124 F125 107.6(5)
F127 C124 F126 105.4(5)
F125 C124 F126 104.9(5)
F127 C124 C122 111.9(6)
F125 C124 C122 113.3(5)
F126 C124 C122 113.1(5)
F130 C128 F131 106.1(5)
F130 C128 F129 106.0(5)
F131 C128 F129 106.5(5)
F130 C128 C122 110.2(5)
F131 C128 C122 115.9(5)
F129 C128 C122 111.7(5)
C128 F129 Ca12 116.8(3)
C165 N151 C152 110.4(6)
C165 N151 C173 110.1(5)
C152 N151 C173 109.9(5)
C165 N151 Ca12 103.7(4)
C152 N151 Ca12 109.4(4)
C173 N151 Ca12 113.2(3)
N151 C152 C153 112.7(6)
N151 C152 H15C 109
C153 C152 H15C 109
N151 C152 H15D 109
C153 C152 H15D 109
H15C C152 H15D 107.8
O154 C153 C152 108.3(5)
O154 C153 H15E 110
C152 C153 H15E 110
O154 C153 H15F 110
C152 C153 H15F 110
H15E C153 H15F 108.4
C153 O154 C155 113.8(5)
C153 O154 Ca12 126.0(4)
C155 O154 Ca12 119.4(3)
O154 C155 C156 107.2(5)
O154 C155 H15G 110.3
C156 C155 H15G 110.3
O154 C155 H15H 110.3
C156 C155 H15H 110.3
H15G C155 H15H 108.5
O157 C156 C155 106.1(5)
O157 C156 H15I 110.5
C155 C156 H15I 110.5
O157 C156 H15J 110.5
C155 C156 H15J 110.5
H15I C156 H15J 108.7
C158 O157 C156 113.2(5)
C158 O157 Ca12 120.7(3)
C156 O157 Ca12 118.5(3)
O157 C158 C159 108.3(5)
O157 C158 H15K 110
C159 C158 H15K 110
O157 C158 H15L 110
C159 C158 H15L 110
H15K C158 H15L 108.4
O160 C159 C158 110.4(5)
O160 C159 H15M 109.6
C158 C159 H15M 109.6
O160 C159 H15N 109.6
C158 C159 H15N 109.6
H15M C159 H15N 108.1
C161 O160 C159 112.3(5)
C161 O160 Ca12 118.1(4)
C159 O160 Ca12 110.1(3)
O160 C161 C162 107.4(5)
O160 C161 H16A 110.2
C162 C161 H16A 110.2
O160 C161 H16B 110.2
C162 C161 H16B 110.2
H16A C161 H16B 108.5
O163 C162 C161 107.6(5)
O163 C162 H16C 110.2
C161 C162 H16C 110.2
O163 C162 H16D 110.2
C161 C162 H16D 110.2
H16C C162 H16D 108.5
C162 O163 C164 110.5(5)
C162 O163 Ca12 111.2(4)
C164 O163 Ca12 116.0(4)
O163 C164 C165 106.2(6)
O163 C164 H16E 110.5
C165 C164 H16E 110.5
O163 C164 H16F 110.5
C165 C164 H16F 110.5
H16E C164 H16F 108.7
N151 C165 C164 112.0(6)
N151 C165 H16G 109.2
C164 C165 H16G 109.2
N151 C165 H16H 109.2
C164 C165 H16H 109.2
H16G C165 H16H 107.9
C172 O171 Ca12 121.7(3)
C172 O171 Ca11 122.9(3)
Ca12 O171 Ca11 100.92(15)
O171 C172 C174 109.6(5)
O171 C172 C178 111.0(5)
C174 C172 C178 108.3(5)
O171 C172 C173 115.7(5)
C174 C172 C173 108.6(5)
C178 C172 C173 103.3(5)
N151 C173 C172 112.9(5)
N151 C173 H17A 109
C172 C173 H17A 109
N151 C173 H17B 109
C172 C173 H17B 109
H17A C173 H17B 107.8
F176 C174 F177 106.9(5)
F176 C174 F175 107.0(5)
F177 C174 F175 106.6(4)
F176 C174 C172 116.3(5)
F177 C174 C172 108.8(5)
F175 C174 C172 110.8(5)
C174 F175 Ca11 117.7(3)
F181 C178 F179 107.2(5)
F181 C178 F180 107.9(6)
F179 C178 F180 105.9(5)
F181 C178 C172 114.3(5)
F179 C178 C172 110.2(5)
F180 C178 C172 110.9(5)
B251 N200 B201 133.6(4)
B251 N200 H20A 103.8
B201 N200 H20A 103.8
B251 N200 H20B 103.8
B201 N200 H20B 103.8
H20A N200 H20B 105.4
C224 B201 N200 114.3(4)
C224 B201 C202 116.5(5)
N200 B201 C202 107.1(4)
C224 B201 C213 102.5(4)
N200 B201 C213 104.6(4)
C202 B201 C213 111.2(4)
C211 C202 C203 113.6(5)
C211 C202 B201 119.3(5)
C203 C202 B201 127.0(5)
F204 C203 C205 115.5(5)
F204 C203 C202 121.1(5)
C205 C203 C202 123.3(5)
F206 C205 C203 121.1(5)
F206 C205 C207 119.2(5)
C203 C205 C207 119.6(5)
F208 C207 C209 120.6(5)
F208 C207 C205 120.2(5)
C209 C207 C205 119.1(5)
F210 C209 C211 122.6(5)
F210 C209 C207 118.9(5)
C211 C209 C207 118.5(5)
F212 C211 C209 115.6(5)
F212 C211 C202 118.6(5)
C209 C211 C202 125.8(5)
C222 C213 C214 113.2(5)
C222 C213 B201 120.2(5)
C214 C213 B201 126.3(5)
F215 C214 C216 116.0(5)
F215 C214 C213 120.9(5)
C216 C214 C213 123.0(5)
C218 C216 F217 119.7(5)
C218 C216 C214 121.2(5)
F217 C216 C214 119.0(5)
F219 C218 C216 121.8(5)
F219 C218 C220 119.0(5)
C216 C218 C220 119.2(5)
F221 C220 C218 121.2(5)
F221 C220 C222 120.5(5)
C218 C220 C222 118.3(5)
F223 C222 C213 120.4(5)
F223 C222 C220 114.5(5)
C213 C222 C220 125.1(5)
C225 C224 C233 110.7(5)
C225 C224 B201 119.7(5)
C233 C224 B201 128.4(5)
F226 C225 C227 114.6(5)
F226 C225 C224 118.3(5)
C227 C225 C224 127.1(5)
F228 C227 C229 120.4(5)
F228 C227 C225 122.4(5)
C229 C227 C225 117.2(5)
F230 C229 C227 118.6(5)
F230 C229 C231 120.8(5)
C227 C229 C231 120.4(5)
F232 C231 C229 120.4(5)
F232 C231 C233 120.6(5)
C229 C231 C233 119.0(5)
C231 C233 F234 114.8(5)
C231 C233 C224 125.2(5)
F234 C233 C224 119.9(5)
N200 B251 C263 111.3(5)
N200 B251 C252 110.0(4)
C263 B251 C252 112.6(5)
N200 B251 C274 107.7(4)
C263 B251 C274 101.0(4)
C252 B251 C274 114.0(5)
C253 C252 C261 113.1(5)
C253 C252 B251 123.9(5)
C261 C252 B251 122.9(5)
F254 C253 C252 119.9(5)
F254 C253 C255 115.1(5)
C252 C253 C255 125.0(6)
F256 C255 C257 118.9(5)
F256 C255 C253 121.2(6)
C257 C255 C253 119.9(6)
F258 C257 C259 120.2(5)
F258 C257 C255 121.6(5)
C259 C257 C255 118.2(5)
F260 C259 C257 119.7(5)
F260 C259 C261 119.4(5)
C257 C259 C261 120.8(6)
F262 C261 C259 116.0(5)
F262 C261 C252 121.1(5)
C259 C261 C252 122.9(5)
C272 C263 C264 113.2(5)
C272 C263 B251 128.3(5)
C264 C263 B251 118.3(5)
F265 C264 C266 116.9(5)
F265 C264 C263 120.4(5)
C266 C264 C263 122.7(6)
C268 C266 F267 120.9(6)
C268 C266 C264 119.8(6)
F267 C266 C264 119.3(6)
C266 C268 C270 121.0(6)
C266 C268 F269 119.9(6)
C270 C268 F269 119.1(6)
F271 C270 C268 121.3(6)
F271 C270 C272 120.6(6)
C268 C270 C272 118.0(6)
C263 C272 F273 121.8(5)
C263 C272 C270 125.1(6)
F273 C272 C270 113.1(5)
C275 C274 C283 113.3(5)
C275 C274 B251 128.7(5)
C283 C274 B251 117.4(5)
F276 C275 C277 116.4(5)
F276 C275 C274 120.0(5)
C277 C275 C274 123.5(5)
F278 C277 C279 119.2(5)
F278 C277 C275 119.9(5)
C279 C277 C275 120.9(5)
F280 C279 C281 121.0(6)
F280 C279 C277 120.6(6)
C281 C279 C277 118.4(5)
F282 C281 C279 120.4(5)
F282 C281 C283 119.4(5)
C279 C281 C283 120.3(6)
F284 C283 C281 116.4(5)
F284 C283 C274 120.2(5)
C281 C283 C274 123.3(6)
B301 N300 B351 132.1(4)
B301 N300 H30A 104.2
B351 N300 H30A 104.2
B301 N300 H30B 104.2
B351 N300 H30B 104.2
H30A N300 H30B 105.5
N300 B301 C302 113.5(5)
N300 B301 C313 106.8(4)
C302 B301 C313 115.2(5)
N300 B301 C324 106.4(4)
C302 B301 C324 103.2(4)
C313 B301 C324 111.4(5)
C311 C302 C303 113.3(5)
C311 C302 B301 120.4(5)
C303 C302 B301 126.0(5)
F306 C305 C307 121.9(5)
F306 C305 C303 119.7(6)
C307 C305 C303 118.4(5)
C305 C307 F308 119.4(6)
C305 C307 C309 121.4(6)
F308 C307 C309 119.2(6)
F310 C309 C307 121.2(6)
F310 C309 C311 120.0(6)
C307 C309 C311 118.6(6)
F312 C311 C309 116.8(5)
F312 C311 C302 118.8(5)
C309 C311 C302 124.4(6)
C322 C313 C314 111.9(5)
C322 C313 B301 120.3(5)
C314 C313 B301 127.7(5)
F315 C314 C316 115.5(5)
F315 C314 C313 120.0(5)
C316 C314 C313 124.5(6)
F317 C316 C314 120.0(6)
F317 C316 C318 120.0(5)
C314 C316 C318 119.9(6)
F319 C318 C316 120.1(6)
F319 C318 C320 120.3(6)
C316 C318 C320 119.6(6)
F321 C320 C322 122.9(6)
F321 C320 C318 119.6(6)
C322 C320 C318 117.5(6)
F323 C322 C313 119.1(5)
F323 C322 C320 114.3(5)
C313 C322 C320 126.6(6)
C325 C324 C333 113.2(5)
C325 C324 B301 126.1(5)
C333 C324 B301 120.4(5)
F326 C325 C324 121.5(5)
F326 C325 C327 114.2(6)
C324 C325 C327 124.2(6)
F328 C327 C325 120.5(6)
F328 C327 C329 119.4(6)
C325 C327 C329 120.0(6)
C331 C329 F330 122.9(6)
C331 C329 C327 118.1(6)
F330 C329 C327 119.0(6)
F332 C331 C329 119.4(6)
F332 C331 C333 120.5(6)
C329 C331 C333 120.0(6)
F334 C333 C331 115.1(5)
F334 C333 C324 120.6(5)
C331 C333 C324 124.3(6)
C374 B351 N300 107.4(4)
C374 B351 C363 103.2(4)
N300 B351 C363 111.6(5)
C374 B351 C352 114.3(5)
N300 B351 C352 109.1(4)
C363 B351 C352 111.1(4)
C353 C352 C361 113.2(5)
C353 C352 B351 121.9(5)
C361 C352 B351 124.9(5)
C352 C353 F354 121.1(5)
C352 C353 C355 126.0(5)
F354 C353 C355 112.8(5)
F356 C355 C357 120.3(5)
F356 C355 C353 122.4(5)
C357 C355 C353 117.2(5)
F304 C303 C302 121.3(5)
F304 C303 C305 115.0(5)
C302 C303 C305 123.7(6)
C359 C357 F358 119.5(5)
C359 C357 C355 120.1(5)
F358 C357 C355 120.3(6)
F360 C359 C357 120.7(5)
F360 C359 C361 120.1(6)
C357 C359 C361 119.0(5)
F362 C361 C352 121.5(5)
F362 C361 C359 114.4(5)
C352 C361 C359 124.2(6)
C364 C363 C372 113.6(5)
C364 C363 B351 127.9(5)
C372 C363 B351 118.3(5)
F365 C364 C363 122.5(5)
F365 C364 C366 114.2(6)
C363 C364 C366 123.3(6)
F367 C366 C368 121.7(6)
F367 C366 C364 118.4(6)
C368 C366 C364 120.0(6)
F369 C368 C366 119.8(7)
F369 C368 C370 121.0(6)
C366 C368 C370 119.1(6)
F371 C370 C372 121.4(7)
F371 C370 C368 119.4(6)
C372 C370 C368 119.1(6)
F373 C372 C370 115.5(6)
F373 C372 C363 119.9(5)
C370 C372 C363 124.7(6)
C375 C374 C383 111.7(5)
C375 C374 B351 121.1(5)
C383 C374 B351 126.7(5)
C377 C375 F376 115.9(5)
C377 C375 C374 125.7(6)
F376 C375 C374 118.4(5)
F378 C377 C375 121.2(6)
F378 C377 C379 119.7(6)
C375 C377 C379 119.0(6)
C381 C379 F380 120.5(7)
C381 C379 C377 119.7(6)
F380 C379 C377 119.8(6)
C379 C381 F382 121.1(6)
C379 C381 C383 120.0(6)
F382 C381 C383 118.8(5)
F384 C383 C381 115.9(5)
F384 C383 C374 120.4(5)
C381 C383 C374 123.7(5)
B451 N400 B401 133.7(4)
B451 N400 H40A 103.8
B401 N400 H40A 103.8
B451 N400 H40B 103.8
B401 N400 H40B 103.8
H40A N400 H40B 105.4
C413 B401 C402 112.5(5)
C413 B401 C424 104.4(5)
C402 B401 C424 114.2(5)
C413 B401 N400 111.5(5)
C402 B401 N400 107.2(4)
C424 B401 N400 106.9(4)
C411 C402 C403 113.4(5)
C411 C402 B401 127.1(5)
C403 C402 B401 119.6(5)
F404 C403 C402 119.7(5)
F404 C403 C405 115.9(5)
C402 C403 C405 124.4(6)
F406 C405 C407 121.6(5)
F406 C405 C403 119.6(6)
C407 C405 C403 118.8(6)
F408 C407 C405 120.2(6)
F408 C407 C409 120.3(6)
C405 C407 C409 119.5(6)
F410 C409 C407 119.8(5)
F410 C409 C411 120.2(5)
C407 C409 C411 119.8(5)
F412 C411 C402 121.0(5)
F412 C411 C409 114.8(5)
C402 C411 C409 124.1(5)
C414 C413 C422 112.0(7)
C414 C413 B401 120.1(8)
C422 C413 B401 127.6(8)
F415 C414 C413 118.4(7)
F415 C414 C416 117.5(9)
C413 C414 C416 124.0(9)
C418 C416 F417 125.4(8)
C418 C416 C414 117.8(9)
F417 C416 C414 116.8(9)
C420 C418 C416 123.7(8)
C420 C418 F419 122.2(10)
C416 C418 F419 114.1(9)
C418 C420 F421 123.4(8)
C418 C420 C422 117.0(9)
F421 C420 C422 119.5(9)
F423 C422 C413 122.2(7)
F423 C422 C420 112.4(8)
C413 C422 C420 125.4(9)
C433 C424 C425 111.9(5)
C433 C424 B401 126.7(5)
C425 C424 B401 121.1(5)
F426 C425 C427 115.4(5)
F426 C425 C424 120.0(5)
C427 C425 C424 124.6(5)
F428 C427 C429 120.5(5)
F428 C427 C425 120.5(5)
C429 C427 C425 119.0(5)
C431 C429 C427 119.7(5)
C431 C429 F430 121.0(6)
C427 C429 F430 119.2(6)
F432 C431 C429 119.6(5)
F432 C431 C433 121.0(6)
C429 C431 C433 119.4(6)
F434 C433 C431 115.1(5)
F434 C433 C424 119.6(5)
C431 C433 C424 125.3(6)
N400 B451 C452 112.1(5)
N400 B451 C474 107.6(5)
C452 B451 C474 115.5(5)
N400 B451 C463 105.4(4)
C452 B451 C463 103.3(5)
C474 B451 C463 112.5(5)
C453 C452 C461 112.5(5)
C453 C452 B451 128.5(5)
C461 C452 B451 118.3(5)
F454 C453 C452 120.6(6)
F454 C453 C455 115.8(5)
C452 C453 C455 123.5(6)
C457 C455 F456 121.7(6)
C457 C455 C453 119.7(6)
F456 C455 C453 118.5(6)
C455 C457 C459 120.9(6)
C455 C457 F458 119.9(6)
C459 C457 F458 119.1(6)
F460 C459 C457 120.9(6)
F460 C459 C461 120.3(6)
C457 C459 C461 118.8(6)
F462 C461 C459 117.7(5)
F462 C461 C452 118.0(5)
C459 C461 C452 124.3(5)
C464 C463 C472 112.8(5)
C464 C463 B451 120.5(5)
C472 C463 B451 126.3(5)
F465 C464 C463 120.6(5)
F465 C464 C466 113.8(5)
C463 C464 C466 125.6(6)
F467 C466 C468 119.0(6)
F467 C466 C464 121.9(6)
C468 C466 C464 119.1(6)
F469 C468 C466 122.1(6)
F469 C468 C470 119.9(6)
C466 C468 C470 117.9(6)
F471 C470 C472 120.2(6)
F471 C470 C468 119.6(6)
C472 C470 C468 120.2(6)
F473 C472 C470 114.5(5)
F473 C472 C463 121.2(5)
C470 C472 C463 124.3(6)
C483 C474 C475 112.3(5)
C483 C474 B451 127.2(5)
C475 C474 B451 120.5(5)
C477 C475 F476 115.5(5)
C477 C475 C474 126.1(5)
F476 C475 C474 118.4(5)
F478 C477 C475 121.5(5)
F478 C477 C479 120.0(5)
C475 C477 C479 118.4(5)
F480 C479 C481 120.5(5)
F480 C479 C477 120.3(5)
C481 C479 C477 119.2(5)
F482 C481 C479 120.4(5)
F482 C481 C483 119.7(5)
C479 C481 C483 119.9(5)
F484 C483 C474 121.5(5)
F484 C483 C481 114.3(5)
C474 C483 C481 124.0(5)
B551 N500 B501 133.6(4)
B551 N500 H50A 103.8
B501 N500 H50A 103.8
B551 N500 H50B 103.8
B501 N500 H50B 103.8
H50A N500 H50B 105.4
N500 B501 C524 109.0(4)
N500 B501 C513 110.3(5)
C524 B501 C513 112.0(4)
N500 B501 C502 108.7(4)
C524 B501 C502 114.3(5)
C513 B501 C502 102.3(4)
C503 C502 C511 111.8(5)
C503 C502 B501 119.7(5)
C511 C502 B501 127.8(5)
F504 C503 C505 114.5(5)
F504 C503 C502 120.3(5)
C505 C503 C502 125.2(5)
C507 C505 F506 120.0(5)
C507 C505 C503 119.8(5)
F506 C505 C503 120.2(5)
F508 C507 C505 121.1(6)
F508 C507 C509 120.7(6)
C505 C507 C509 118.2(5)
F510 C509 C507 119.6(5)
F510 C509 C511 120.2(5)
C507 C509 C511 120.1(5)
F512 C511 C509 115.0(5)
F512 C511 C502 120.3(5)
C509 C511 C502 124.7(5)
C514 C513 C522 113.0(5)
C514 C513 B501 119.5(5)
C522 C513 B501 127.4(5)
F515 C514 C513 120.0(5)
F515 C514 C516 114.4(5)
C513 C514 C516 125.5(5)
F517 C516 C518 120.4(5)
F517 C516 C514 121.8(5)
C518 C516 C514 117.9(5)
F519 C518 C520 120.4(5)
F519 C518 C516 119.5(6)
C520 C518 C516 120.1(5)
F521 C520 C518 120.7(5)
F521 C520 C522 120.1(5)
C518 C520 C522 119.2(5)
F523 C522 C520 113.8(5)
F523 C522 C513 121.9(5)
C520 C522 C513 124.3(5)
C533 C524 C525 113.1(5)
C533 C524 B501 122.3(5)
C525 C524 B501 124.5(5)
F526 C525 C527 115.4(5)
F526 C525 C524 120.7(5)
C527 C525 C524 123.8(5)
F528 C527 C529 120.8(5)
F528 C527 C525 119.5(5)
C529 C527 C525 119.6(6)
C531 C529 F530 121.8(6)
C531 C529 C527 119.1(5)
F530 C529 C527 119.0(5)
C529 C531 F532 119.9(5)
C529 C531 C533 120.3(5)
F532 C531 C533 119.9(6)
F534 C533 C524 119.7(5)
F534 C533 C531 116.3(5)
C524 C533 C531 124.0(5)
C552 B551 N500 107.9(4)
C552 B551 C574 118.2(5)
N500 B551 C574 112.2(5)
C552 B551 C563 111.0(5)
N500 B551 C563 104.4(4)
C574 B551 C563 102.2(4)
C561 C552 C553 112.7(5)
C561 C552 B551 128.3(5)
C553 C552 B551 119.0(5)
C555 C553 F554 116.6(5)
C555 C553 C552 125.3(5)
F554 C553 C552 118.0(5)
C557 C555 F556 120.6(5)
C557 C555 C553 118.3(6)
F556 C555 C553 121.1(5)
C555 C557 F558 119.7(6)
C555 C557 C559 120.9(5)
F558 C557 C559 119.4(5)
F560 C559 C561 122.4(6)
F560 C559 C557 119.3(5)
C561 C559 C557 118.3(5)
F562 C561 C559 115.1(5)
F562 C561 C552 120.5(5)
C559 C561 C552 124.4(5)
C572 C563 C564 112.6(5)
C572 C563 B551 121.2(5)
C564 C563 B551 126.0(5)
F565 C564 C566 115.0(5)
F565 C564 C563 121.1(5)
C566 C564 C563 124.0(5)
C568 C566 F567 119.7(5)
C568 C566 C564 120.6(6)
F567 C566 C564 119.7(5)
F569 C568 C566 120.8(6)
F569 C568 C570 121.0(5)
C566 C568 C570 118.2(5)
F571 C570 C572 121.3(5)
F571 C570 C568 118.9(5)
C572 C570 C568 119.8(5)
F573 C572 C570 115.2(5)
F573 C572 C563 120.0(5)
C570 C572 C563 124.8(5)
C583 C574 C575 113.1(5)
C583 C574 B551 127.3(5)
C575 C574 B551 118.8(5)
F576 C575 C577 114.8(6)
F576 C575 C574 119.8(5)
C577 C575 C574 125.3(6)
F578 C577 C575 122.7(7)
F578 C577 C579 118.2(6)
C575 C577 C579 119.1(6)
F580 C579 C581 120.2(8)
F580 C579 C577 121.3(7)
C581 C579 C577 118.4(6)
F582 C581 C579 119.9(6)
F582 C581 C583 120.3(6)
C579 C581 C583 119.9(7)
F584 C583 C574 120.9(5)
F584 C583 C581 115.0(6)
C574 C583 C581 124.1(6)
Cl61 C601 Cl62 116.3(7)
Cl61 C601 H60A 108.2
Cl62 C601 H60A 108.2
Cl61 C601 H60B 108.2
Cl62 C601 H60B 108.2
H60A C601 H60B 107.4
Cl72 C701 Cl71 115.1(5)
Cl72 C701 H70A 108.5
Cl71 C701 H70A 108.5
Cl72 C701 H70B 108.5
Cl71 C701 H70B 108.5
H70A C701 H70B 107.5
Cl82 C801 Cl81 112.1(4)
Cl82 C801 H80A 109.2
Cl81 C801 H80A 109.2
Cl82 C801 H80B 109.2
Cl81 C801 H80B 109.2
H80A C801 H80B 107.9

loop_
_geom_bond_atom_site_label_1
_geom_bond_atom_site_label_2
_geom_bond_distance
Ca1 O21 2.336(4)
Ca1 O71 2.386(4)
Ca1 O13 2.431(4)
Ca1 O4 2.464(4)
Ca1 O10 2.505(4)
Ca1 O7 2.531(4)
Ca1 N1 2.607(5)
Ca1 F80 2.681(4)
Ca1 Ca2 3.6770(15)
Ca2 O71 2.351(4)
Ca2 O21 2.409(4)
Ca2 O63 2.441(4)
Ca2 O54 2.454(4)
Ca2 O57 2.520(4)
Ca2 O60 2.522(4)
Ca2 N51 2.623(5)
Ca2 F25 2.664(3)
N1 C31 1.473(7)
N1 C15 1.475(8)
N1 C2 1.491(7)
C2 C3 1.529(9)
C2 H2A 0.99
C2 H2B 0.99
C3 O4 1.437(7)
C3 H3A 0.99
C3 H3B 0.99
O4 C5 1.432(8)
C5 C6 1.455(11)
C5 H5A 0.99
C5 H5B 0.99
C6 O7 1.443(8)
C6 H6A 0.99
C6 H6B 0.99
O7 C8 1.420(8)
C8 C9 1.506(10)
C8 H8A 0.99
C8 H8B 0.99
C9 O10 1.437(8)
C9 H9A 0.99
C9 H9B 0.99
O10 C11 1.456(8)
C11 C12 1.464(11)
C11 H11A 0.99
C11 H11B 0.99
C12 O13 1.409(7)
C12 H12A 0.99
C12 H12B 0.99
O13 C14 1.481(8)
C14 C15 1.516(9)
C14 H14A 0.99
C14 H14B 0.99
C15 H15A 0.99
C15 H15B 0.99
O21 C22 1.357(6)
C22 C23 1.536(8)
C22 C27 1.546(8)
C22 C31 1.589(7)
C23 F24 1.320(7)
C23 F26 1.344(7)
C23 F25 1.353(6)
C27 F28 1.323(7)
C27 F29 1.342(7)
C27 F30 1.357(7)
C31 H31A 0.99
C31 H31B 0.99
N51 C73 1.487(8)
N51 C52 1.488(8)
N51 C65 1.499(8)
C52 C53 1.488(9)
C52 H52A 0.99
C52 H52B 0.99
C53 O54 1.407(7)
C53 H53A 0.99
C53 H53B 0.99
O54 C55 1.447(7)
C55 C56 1.478(9)
C55 H55A 0.99
C55 H55B 0.99
C56 O57 1.429(7)
C56 H56A 0.99
C56 H56B 0.99
O57 C58 1.438(7)
C58 C59 1.521(9)
C58 H58A 0.99
C58 H58B 0.99
C59 O60 1.443(7)
C59 H59A 0.99
C59 H59B 0.99
O60 C61 1.422(7)
C61 C62 1.483(9)
C61 H61A 0.99
C61 H61B 0.99
C62 O63 1.420(7)
C62 H62A 0.99
C62 H62B 0.99
O63 C64 1.460(8)
C64 C65 1.462(10)
C64 H64A 0.99
C64 H64B 0.99
C65 H65A 0.99
C65 H65B 0.99
O71 C72 1.374(7)
C72 C74 1.542(9)
C72 C78 1.555(8)
C72 C73 1.569(9)
C73 H73A 0.99
C73 H73B 0.99
C74 F77 1.325(7)
C74 F76 1.326(7)
C74 F75 1.356(7)
C78 F79 1.315(7)
C78 F81 1.326(7)
C78 F80 1.355(7)
Ca11 O121 2.338(4)
Ca11 O171 2.415(4)
Ca11 O113 2.421(4)
Ca11 O104 2.454(4)
Ca11 O107 2.503(5)
Ca11 O110 2.513(4)
Ca11 N101 2.604(5)
Ca11 F175 2.642(4)
Ca11 C112 3.240(7)
Ca11 Ca12 3.6754(16)
Ca12 O171 2.351(4)
Ca12 O121 2.393(4)
Ca12 O163 2.461(4)
Ca12 O154 2.490(4)
Ca12 O157 2.491(4)
Ca12 O160 2.544(4)
Ca12 N151 2.623(5)
Ca12 F129 2.684(3)
N101 C123 1.488(8)
N101 C102 1.489(8)
N101 C115 1.495(8)
C102 C103 1.529(10)
C102 H10A 0.99
C102 H10B 0.99
C103 O104 1.459(8)
C103 H10C 0.99
C103 H10D 0.99
O104 C105 1.418(9)
C105 C106 1.466(12)
C105 H10E 0.99
C105 H10F 0.99
C106 O107 1.432(9)
C106 H10G 0.99
C106 H10H 0.99
O107 C108 1.447(9)
C108 C109 1.489(11)
C108 H10I 0.99
C108 H10J 0.99
C109 O110 1.441(9)
C109 H10K 0.99
C109 H10L 0.99
O110 C111 1.413(9)
C111 C112 1.500(12)
C111 H11C 0.99
C111 H11D 0.99
C112 O113 1.410(8)
C112 H11E 0.99
C112 H11F 0.99
O113 C114 1.461(9)
C114 C115 1.488(10)
C114 H11G 0.99
C114 H11H 0.99
C115 H11I 0.99
C115 H11J 0.99
O121 C122 1.360(6)
C122 C124 1.534(8)
C122 C128 1.541(8)
C122 C123 1.551(8)
C123 H12C 0.99
C123 H12D 0.99
C124 F127 1.318(8)
C124 F125 1.338(7)
C124 F126 1.362(7)
C128 F130 1.325(7)
C128 F131 1.334(6)
C128 F129 1.356(7)
N151 C165 1.479(9)
N151 C152 1.482(9)
N151 C173 1.484(8)
C152 C153 1.512(10)
C152 H15C 0.99
C152 H15D 0.99
C153 O154 1.408(8)
C153 H15E 0.99
C153 H15F 0.99
O154 C155 1.423(7)
C155 C156 1.492(9)
C155 H15G 0.99
C155 H15H 0.99
C156 O157 1.434(7)
C156 H15I 0.99
C156 H15J 0.99
O157 C158 1.422(7)
C158 C159 1.500(9)
C158 H15K 0.99
C158 H15L 0.99
C159 O160 1.432(8)
C159 H15M 0.99
C159 H15N 0.99
O160 C161 1.431(7)
C161 C162 1.494(10)
C161 H16A 0.99
C161 H16B 0.99
C162 O163 1.440(8)
C162 H16C 0.99
C162 H16D 0.99
O163 C164 1.448(8)
C164 C165 1.509(11)
C164 H16E 0.99
C164 H16F 0.99
C165 H16G 0.99
C165 H16H 0.99
O171 C172 1.371(7)
C172 C174 1.525(9)
C172 C178 1.563(9)
C172 C173 1.586(9)
C173 H17A 0.99
C173 H17B 0.99
C174 F176 1.315(7)
C174 F177 1.327(7)
C174 F175 1.347(7)
C178 F181 1.313(8)
C178 F179 1.347(7)
C178 F180 1.352(8)
N200 B251 1.621(8)
N200 B201 1.629(7)
N200 H20A 0.92
N200 H20B 0.92
B201 C224 1.626(8)
B201 C202 1.634(8)
B201 C213 1.675(8)
C202 C211 1.373(8)
C202 C203 1.401(8)
C203 F204 1.359(6)
C203 C205 1.370(8)
C205 F206 1.349(7)
C205 C207 1.395(9)
C207 F208 1.348(6)
C207 C209 1.373(8)
C209 F210 1.338(6)
C209 C211 1.369(8)
C211 F212 1.360(6)
C213 C222 1.376(8)
C213 C214 1.393(7)
C214 F215 1.354(6)
C214 C216 1.375(8)
C216 C218 1.348(8)
C216 F217 1.373(6)
C218 F219 1.345(6)
C218 C220 1.371(8)
C220 F221 1.334(7)
C220 C222 1.392(8)
C222 F223 1.362(6)
C224 C225 1.381(8)
C224 C233 1.402(8)
C225 F226 1.364(6)
C225 C227 1.380(8)
C227 F228 1.339(6)
C227 C229 1.362(8)
C229 F230 1.355(7)
C229 C231 1.364(9)
C231 F232 1.347(7)
C231 C233 1.367(8)
C233 F234 1.370(6)
B251 C263 1.641(8)
B251 C252 1.649(9)
B251 C274 1.691(8)
C252 C253 1.366(8)
C252 C261 1.415(8)
C253 F254 1.357(6)
C253 C255 1.378(8)
C255 F256 1.360(7)
C255 C257 1.372(9)
C257 F258 1.345(7)
C257 C259 1.359(8)
C259 F260 1.346(7)
C259 C261 1.381(8)
C261 F262 1.334(6)
C263 C272 1.367(8)
C263 C264 1.400(8)
C264 F265 1.339(7)
C264 C266 1.395(8)
C266 C268 1.327(9)
C266 F267 1.365(7)
C268 C270 1.360(9)
C268 F269 1.363(7)
C270 F271 1.349(7)
C270 C272 1.386(8)
C272 F273 1.381(7)
C274 C275 1.382(8)
C274 C283 1.418(8)
C275 F276 1.367(6)
C275 C277 1.378(8)
C277 F278 1.364(6)
C277 C279 1.369(9)
C279 F280 1.340(7)
C279 C281 1.365(9)
C281 F282 1.343(7)
C281 C283 1.378(8)
C283 F284 1.342(7)
N300 B301 1.613(8)
N300 B351 1.653(8)
N300 H30A 0.92
N300 H30B 0.92
B301 C302 1.641(8)
B301 C313 1.645(8)
B301 C324 1.677(8)
C302 C311 1.386(8)
C302 C303 1.401(8)
C305 F306 1.338(7)
C305 C307 1.347(9)
C305 C303 1.401(8)
C307 F308 1.364(7)
C307 C309 1.366(9)
C309 F310 1.344(7)
C309 C311 1.380(9)
C311 F312 1.343(7)
C313 C322 1.380(8)
C313 C314 1.417(8)
C314 F315 1.359(7)
C314 C316 1.368(8)
C316 F317 1.338(7)
C316 C318 1.374(9)
C318 F319 1.341(7)
C318 C320 1.392(9)
C320 F321 1.314(7)
C320 C322 1.388(9)
C322 F323 1.354(7)
C324 C325 1.371(9)
C324 C333 1.387(8)
C325 F326 1.355(7)
C325 C327 1.379(9)
C327 F328 1.360(7)
C327 C329 1.382(10)
C329 C331 1.353(10)
C329 F330 1.360(7)
C331 F332 1.348(7)
C331 C333 1.382(8)
C333 F334 1.346(7)
B351 C374 1.645(9)
B351 C363 1.655(8)
B351 C352 1.662(8)
C352 C353 1.359(8)
C352 C361 1.373(8)
C353 F354 1.370(6)
C353 C355 1.401(8)
C355 F356 1.341(7)
C355 C357 1.372(8)
C303 F304 1.352(7)
C357 C359 1.363(9)
C357 F358 1.364(6)
C359 F360 1.351(7)
C359 C361 1.395(8)
C361 F362 1.358(7)
C363 C364 1.369(9)
C363 C372 1.411(9)
C364 F365 1.348(7)
C364 C366 1.410(9)
C366 F367 1.355(8)
C366 C368 1.365(10)
C368 F369 1.336(7)
C368 C370 1.384(10)
C370 F371 1.328(8)
C370 C372 1.368(9)
C372 F373 1.335(8)
C374 C375 1.401(8)
C374 C383 1.406(8)
C375 C377 1.355(9)
C375 F376 1.362(7)
C377 F378 1.351(7)
C377 C379 1.384(10)
C379 C381 1.336(9)
C379 F380 1.359(7)
C381 F382 1.340(7)
C381 C383 1.396(8)
C383 F384 1.332(7)
N400 B451 1.632(8)
N400 B401 1.655(8)
N400 H40A 0.92
N400 H40B 0.92
B401 C413 1.635(10)
B401 C402 1.635(8)
B401 C424 1.643(8)
C402 C411 1.385(8)
C402 C403 1.404(8)
C403 F404 1.335(7)
C403 C405 1.411(8)
C405 F406 1.320(7)
C405 C407 1.369(9)
C407 F408 1.339(7)
C407 C409 1.382(9)
C409 F410 1.336(7)
C409 C411 1.398(8)
C411 F412 1.345(7)
C413 C414 1.380(13)
C413 C422 1.406(13)
C414 F415 1.337(10)
C414 C416 1.419(11)
C416 C418 1.361(13)
C416 F417 1.371(11)
C418 C420 1.301(12)
C418 F419 1.389(9)
C420 F421 1.307(11)
C420 C422 1.420(11)
C422 F423 1.341(10)
C424 C433 1.382(8)
C424 C425 1.401(8)
C425 F426 1.354(7)
C425 C427 1.374(8)
C427 F428 1.344(7)
C427 C429 1.371(9)
C429 C431 1.345(9)
C429 F430 1.374(7)
C431 F432 1.340(7)
C431 C433 1.376(9)
C433 F434 1.368(7)
B451 C452 1.632(9)
B451 C474 1.655(9)
B451 C463 1.669(9)
C452 C453 1.378(8)
C452 C461 1.424(8)
C453 F454 1.351(7)
C453 C455 1.401(9)
C455 C457 1.330(10)
C455 F456 1.349(7)
C457 C459 1.362(9)
C457 F458 1.382(7)
C459 F460 1.353(7)
C459 C461 1.363(8)
C461 F462 1.351(6)
C463 C464 1.367(8)
C463 C472 1.393(8)
C464 F465 1.361(6)
C464 C466 1.390(8)
C466 F467 1.338(7)
C466 C468 1.379(9)
C468 F469 1.332(7)
C468 C470 1.381(10)
C470 F471 1.344(7)
C470 C472 1.379(9)
C472 F473 1.350(7)
C474 C483 1.375(8)
C474 C475 1.397(8)
C475 C477 1.361(8)
C475 F476 1.368(6)
C477 F478 1.336(6)
C477 C479 1.375(8)
C479 F480 1.360(6)
C479 C481 1.362(8)
C481 F482 1.359(6)
C481 C483 1.391(8)
C483 F484 1.358(6)
N500 B551 1.635(8)
N500 B501 1.637(7)
N500 H50A 0.92
N500 H50B 0.92
B501 C524 1.649(8)
B501 C513 1.651(8)
B501 C502 1.666(9)
C502 C503 1.386(8)
C502 C511 1.390(8)
C503 F504 1.369(6)
C503 C505 1.378(8)
C505 C507 1.360(8)
C505 F506 1.368(6)
C507 F508 1.346(7)
C507 C509 1.372(9)
C509 F510 1.346(6)
C509 C511 1.373(8)
C511 F512 1.354(6)
C513 C514 1.382(8)
C513 C522 1.400(8)
C514 F515 1.353(6)
C514 C516 1.392(8)
C516 F517 1.324(6)
C516 C518 1.385(8)
C518 F519 1.338(7)
C518 C520 1.372(9)
C520 F521 1.346(6)
C520 C522 1.387(8)
C522 F523 1.366(6)
C524 C533 1.381(8)
C524 C525 1.391(8)
C525 F526 1.357(6)
C525 C527 1.387(8)
C527 F528 1.353(7)
C527 C529 1.366(9)
C529 C531 1.345(9)
C529 F530 1.348(6)
C531 F532 1.357(7)
C531 C533 1.386(8)
C533 F534 1.346(6)
B551 C552 1.609(8)
B551 C574 1.654(8)
B551 C563 1.674(8)
C552 C561 1.390(8)
C552 C553 1.402(8)
C553 C555 1.363(8)
C553 F554 1.366(6)
C555 C557 1.348(9)
C555 F556 1.355(7)
C557 F558 1.364(7)
C557 C559 1.391(9)
C559 F560 1.332(7)
C559 C561 1.368(8)
C561 F562 1.359(7)
C563 C572 1.383(8)
C563 C564 1.396(8)
C564 F565 1.364(6)
C564 C566 1.373(8)
C566 C568 1.354(9)
C566 F567 1.355(7)
C568 F569 1.340(6)
C568 C570 1.378(8)
C570 F571 1.353(6)
C570 C572 1.365(8)
C572 F573 1.356(6)
C574 C583 1.389(8)
C574 C575 1.392(8)
C575 F576 1.349(7)
C575 C577 1.367(9)
C577 F578 1.355(8)
C577 C579 1.398(11)
C579 F580 1.340(8)
C579 C581 1.373(10)
C581 F582 1.335(8)
C581 C583 1.391(9)
C583 F584 1.344(7)
C601 Cl61 1.712(12)
C601 Cl62 1.729(13)
C601 H60A 0.99
C601 H60B 0.99
C701 Cl72 1.690(10)
C701 Cl71 1.729(10)
C701 H70A 0.99
C701 H70B 0.99
C801 Cl82 1.749(8)
C801 Cl81 1.766(8)
C801 H80A 0.99
C801 H80B 0.99

loop_
_geom_torsion_atom_site_label_1
_geom_torsion_atom_site_label_2
_geom_torsion_atom_site_label_3
_geom_torsion_atom_site_label_4
_geom_torsion
O21 Ca1 Ca2 O71 154.1(2)
O13 Ca1 Ca2 O71 -149.51(19)
O4 Ca1 Ca2 O71 68.6(3)
O10 Ca1 Ca2 O71 -89.46(19)
O7 Ca1 Ca2 O71 -45.2(2)
N1 Ca1 Ca2 O71 137.38(19)
F80 Ca1 Ca2 O71 50.61(17)
O71 Ca1 Ca2 O21 -154.1(2)
O13 Ca1 Ca2 O21 56.35(19)
O4 Ca1 Ca2 O21 -85.5(3)
O10 Ca1 Ca2 O21 116.40(19)
O7 Ca1 Ca2 O21 160.6(2)
N1 Ca1 Ca2 O21 -16.76(18)
F80 Ca1 Ca2 O21 -103.53(17)
O21 Ca1 Ca2 O63 -147.72(19)
O71 Ca1 Ca2 O63 58.14(18)
O13 Ca1 Ca2 O63 -91.37(16)
O4 Ca1 Ca2 O63 126.8(2)
O10 Ca1 Ca2 O63 -31.32(16)
O7 Ca1 Ca2 O63 12.91(19)
N1 Ca1 Ca2 O63 -164.48(15)
F80 Ca1 Ca2 O63 108.75(13)
O21 Ca1 Ca2 O54 72.7(3)
O71 Ca1 Ca2 O54 -81.4(3)
O13 Ca1 Ca2 O54 129.1(2)
O4 Ca1 Ca2 O54 -12.8(3)
O10 Ca1 Ca2 O54 -170.8(2)
O7 Ca1 Ca2 O54 -126.6(3)
N1 Ca1 Ca2 O54 56.0(2)
F80 Ca1 Ca2 O54 -30.8(2)
O21 Ca1 Ca2 O57 -43.8(2)
O71 Ca1 Ca2 O57 162.1(2)
O13 Ca1 Ca2 O57 12.54(18)
O4 Ca1 Ca2 O57 -129.3(3)
O10 Ca1 Ca2 O57 72.59(18)
O7 Ca1 Ca2 O57 116.8(2)
N1 Ca1 Ca2 O57 -60.57(18)
F80 Ca1 Ca2 O57 -147.34(15)
O21 Ca1 Ca2 O60 -87.88(17)
O71 Ca1 Ca2 O60 117.98(18)
O13 Ca1 Ca2 O60 -31.53(15)
O4 Ca1 Ca2 O60 -173.4(2)
O10 Ca1 Ca2 O60 28.52(15)
O7 Ca1 Ca2 O60 72.75(18)
N1 Ca1 Ca2 O60 -104.64(15)
F80 Ca1 Ca2 O60 168.59(12)
O21 Ca1 Ca2 N51 138.77(19)
O71 Ca1 Ca2 N51 -15.36(19)
O13 Ca1 Ca2 N51 -164.88(17)
O4 Ca1 Ca2 N51 53.2(3)
O10 Ca1 Ca2 N51 -104.82(17)
O7 Ca1 Ca2 N51 -60.6(2)
N1 Ca1 Ca2 N51 122.01(16)
F80 Ca1 Ca2 N51 35.24(14)
O21 Ca1 Ca2 F25 44.89(17)
O71 Ca1 Ca2 F25 -109.25(17)
O13 Ca1 Ca2 F25 101.24(14)
O4 Ca1 Ca2 F25 -40.6(2)
O10 Ca1 Ca2 F25 161.29(14)
O7 Ca1 Ca2 F25 -154.48(17)
N1 Ca1 Ca2 F25 28.13(14)
F80 Ca1 Ca2 F25 -58.64(11)
O21 Ca1 N1 C31 -3.8(4)
O71 Ca1 N1 C31 42.5(4)
O13 Ca1 N1 C31 -97.1(4)
O4 Ca1 N1 C31 157.2(4)
O10 Ca1 N1 C31 -87.9(4)
O7 Ca1 N1 C31 -170.2(4)
F80 Ca1 N1 C31 91.5(4)
Ca2 Ca1 N1 C31 7.6(4)
O21 Ca1 N1 C15 116.4(4)
O71 Ca1 N1 C15 162.7(3)
O13 Ca1 N1 C15 23.1(3)
O4 Ca1 N1 C15 -82.6(4)
O10 Ca1 N1 C15 32.3(4)
O7 Ca1 N1 C15 -50.0(4)
F80 Ca1 N1 C15 -148.3(4)
Ca2 Ca1 N1 C15 127.8(3)
O21 Ca1 N1 C2 -125.0(4)
O71 Ca1 N1 C2 -78.6(4)
O13 Ca1 N1 C2 141.8(4)
O4 Ca1 N1 C2 36.1(3)
O10 Ca1 N1 C2 150.9(3)
O7 Ca1 N1 C2 68.7(4)
F80 Ca1 N1 C2 -29.7(3)
Ca2 Ca1 N1 C2 -113.5(3)
C31 N1 C2 C3 -178.5(5)
C15 N1 C2 C3 59.2(7)
Ca1 N1 C2 C3 -55.2(5)
N1 C2 C3 O4 41.2(7)
C2 C3 O4 C5 175.9(6)
C2 C3 O4 Ca1 -5.2(7)
O21 Ca1 O4 C5 -175.1(5)
O71 Ca1 O4 C5 -73.3(5)
O13 Ca1 O4 C5 97.3(5)
O10 Ca1 O4 C5 34.9(6)
O7 Ca1 O4 C5 13.1(5)
N1 Ca1 O4 C5 161.5(6)
F80 Ca1 O4 C5 -98.9(5)
Ca2 Ca1 O4 C5 -118.4(5)
O21 Ca1 O4 C3 6.1(5)
O71 Ca1 O4 C3 107.8(5)
O13 Ca1 O4 C3 -81.5(5)
O10 Ca1 O4 C3 -144.0(4)
O7 Ca1 O4 C3 -165.8(5)
N1 Ca1 O4 C3 -17.3(4)
F80 Ca1 O4 C3 82.2(5)
Ca2 Ca1 O4 C3 62.8(5)
C3 O4 C5 C6 140.3(6)
Ca1 O4 C5 C6 -38.6(8)
O4 C5 C6 O7 49.3(9)
C5 C6 O7 C8 168.3(7)
C5 C6 O7 Ca1 -41.7(8)
O21 Ca1 O7 C8 8.5(10)
O71 Ca1 O7 C8 -73.2(6)
O13 Ca1 O7 C8 67.6(6)
O4 Ca1 O7 C8 163.9(6)
O10 Ca1 O7 C8 3.6(6)
N1 Ca1 O7 C8 130.9(6)
F80 Ca1 O7 C8 -136.2(6)
Ca2 Ca1 O7 C8 -46.2(6)
O21 Ca1 O7 C6 -139.4(6)
O71 Ca1 O7 C6 138.9(5)
O13 Ca1 O7 C6 -80.3(5)
O4 Ca1 O7 C6 16.0(5)
O10 Ca1 O7 C6 -144.3(6)
N1 Ca1 O7 C6 -17.0(6)
F80 Ca1 O7 C6 75.9(5)
Ca2 Ca1 O7 C6 165.9(5)
C6 O7 C8 C9 171.2(7)
Ca1 O7 C8 C9 22.4(9)
O7 C8 C9 O10 -52.1(9)
C8 C9 O10 C11 -75.2(7)
C8 C9 O10 Ca1 57.7(7)
O21 Ca1 O10 C9 150.4(4)
O71 Ca1 O10 C9 75.7(4)
O13 Ca1 O10 C9 -129.4(4)
O4 Ca1 O10 C9 -52.4(5)
O7 Ca1 O10 C9 -30.9(4)
N1 Ca1 O10 C9 -138.9(4)
F80 Ca1 O10 C9 42.0(5)
Ca2 Ca1 O10 C9 114.7(4)
O21 Ca1 O10 C11 -77.2(4)
O71 Ca1 O10 C11 -152.0(4)
O13 Ca1 O10 C11 2.9(4)
O4 Ca1 O10 C11 79.9(4)
O7 Ca1 O10 C11 101.5(4)
N1 Ca1 O10 C11 -6.5(5)
F80 Ca1 O10 C11 174.3(4)
Ca2 Ca1 O10 C11 -113.0(4)
C9 O10 C11 C12 155.2(5)
Ca1 O10 C11 C12 25.0(6)
O10 C11 C12 O13 -52.8(7)
C11 C12 O13 C14 -167.9(5)
C11 C12 O13 Ca1 58.4(6)
O21 Ca1 O13 C12 70.6(4)
O71 Ca1 O13 C12 8.4(5)
O4 Ca1 O13 C12 -159.5(4)
O10 Ca1 O13 C12 -32.8(4)
O7 Ca1 O13 C12 -96.5(4)
N1 Ca1 O13 C12 139.8(5)
F80 Ca1 O13 C12 161.3(4)
Ca2 Ca1 O13 C12 38.2(5)
O21 Ca1 O13 C14 -59.6(4)
O71 Ca1 O13 C14 -121.7(4)
O4 Ca1 O13 C14 70.4(4)
O10 Ca1 O13 C14 -162.9(4)
O7 Ca1 O13 C14 133.4(4)
N1 Ca1 O13 C14 9.7(4)
F80 Ca1 O13 C14 31.2(6)
Ca2 Ca1 O13 C14 -92.0(4)
C12 O13 C14 C15 -172.3(5)
Ca1 O13 C14 C15 -40.2(6)
C31 N1 C15 C14 67.8(7)
C2 N1 C15 C14 -170.0(5)
Ca1 N1 C15 C14 -54.5(6)
O13 C14 C15 N1 64.5(7)
O71 Ca1 O21 C22 -132.4(4)
O13 Ca1 O21 C22 83.3(4)
O4 Ca1 O21 C22 -8.4(5)
O10 Ca1 O21 C22 147.0(4)
O7 Ca1 O21 C22 142.5(6)
N1 Ca1 O21 C22 14.2(4)
F80 Ca1 O21 C22 -72.5(4)
Ca2 Ca1 O21 C22 -148.7(5)
O71 Ca1 O21 Ca2 16.32(14)
O13 Ca1 O21 Ca2 -128.08(16)
O4 Ca1 O21 Ca2 140.27(16)
O10 Ca1 O21 Ca2 -64.32(17)
O7 Ca1 O21 Ca2 -68.9(6)
N1 Ca1 O21 Ca2 162.86(19)
F80 Ca1 O21 Ca2 76.12(14)
O71 Ca2 O21 C22 131.8(4)
O63 Ca2 O21 C22 -161.7(4)
O54 Ca2 O21 C22 5.2(4)
O57 Ca2 O21 C22 -62.1(4)
O60 Ca2 O21 C22 -124.6(4)
N51 Ca2 O21 C22 89.6(4)
F25 Ca2 O21 C22 21.3(4)
Ca1 Ca2 O21 C22 148.4(5)
O71 Ca2 O21 Ca1 -16.62(14)
O63 Ca2 O21 Ca1 49.9(3)
O54 Ca2 O21 Ca1 -143.25(15)
O57 Ca2 O21 Ca1 149.50(14)
O60 Ca2 O21 Ca1 86.97(15)
N51 Ca2 O21 Ca1 -58.8(2)
F25 Ca2 O21 Ca1 -127.08(18)
Ca1 O21 C22 C23 99.5(4)
Ca2 O21 C22 C23 -42.0(5)
Ca1 O21 C22 C27 -142.4(4)
Ca2 O21 C22 C27 76.1(5)
Ca1 O21 C22 C31 -21.6(6)
Ca2 O21 C22 C31 -163.0(4)
O21 C22 C23 F24 -76.6(5)
C27 C22 C23 F24 163.0(4)
C31 C22 C23 F24 49.5(6)
O21 C22 C23 F26 161.6(4)
C27 C22 C23 F26 41.2(6)
C31 C22 C23 F26 -72.3(6)
O21 C22 C23 F25 41.9(6)
C27 C22 C23 F25 -78.4(6)
C31 C22 C23 F25 168.1(5)
F24 C23 F25 Ca2 94.8(4)
F26 C23 F25 Ca2 -151.7(3)
C22 C23 F25 Ca2 -26.9(6)
O71 Ca2 F25 C23 -61.3(4)
O21 Ca2 F25 C23 6.1(4)
O63 Ca2 F25 C23 -168.4(4)
O54 Ca2 F25 C23 171.6(4)
O57 Ca2 F25 C23 110.8(4)
O60 Ca2 F25 C23 54.4(4)
N51 Ca2 F25 C23 -130.6(4)
Ca1 Ca2 F25 C23 -23.7(4)
O21 C22 C27 F28 -65.1(6)
C23 C22 C27 F28 53.9(6)
C31 C22 C27 F28 168.3(5)
O21 C22 C27 F29 172.7(5)
C23 C22 C27 F29 -68.4(6)
C31 C22 C27 F29 46.1(6)
O21 C22 C27 F30 54.2(6)
C23 C22 C27 F30 173.2(4)
C31 C22 C27 F30 -72.3(5)
C15 N1 C31 C22 -121.6(5)
C2 N1 C31 C22 115.3(5)
Ca1 N1 C31 C22 -4.2(6)
O21 C22 C31 N1 15.6(7)
C23 C22 C31 N1 -106.3(6)
C27 C22 C31 N1 139.2(5)
O71 Ca2 N51 C73 -4.9(4)
O21 Ca2 N51 C73 39.3(5)
O63 Ca2 N51 C73 -98.8(4)
O54 Ca2 N51 C73 154.0(4)
O57 Ca2 N51 C73 -172.4(4)
O60 Ca2 N51 C73 -90.4(4)
F25 Ca2 N51 C73 94.7(4)
Ca1 Ca2 N51 C73 5.5(4)
O71 Ca2 N51 C52 -127.6(4)
O21 Ca2 N51 C52 -83.4(4)
O63 Ca2 N51 C52 138.5(4)
O54 Ca2 N51 C52 31.2(4)
O57 Ca2 N51 C52 64.9(4)
O60 Ca2 N51 C52 146.9(4)
F25 Ca2 N51 C52 -28.0(4)
Ca1 Ca2 N51 C52 -117.2(4)
O71 Ca2 N51 C65 114.0(4)
O21 Ca2 N51 C65 158.3(4)
O63 Ca2 N51 C65 20.2(4)
O54 Ca2 N51 C65 -87.1(4)
O57 Ca2 N51 C65 -53.5(4)
O60 Ca2 N51 C65 28.5(5)
F25 Ca2 N51 C65 -146.3(4)
Ca1 Ca2 N51 C65 124.4(4)
C73 N51 C52 C53 -176.1(5)
C65 N51 C52 C53 62.8(7)
Ca2 N51 C52 C53 -51.5(6)
N51 C52 C53 O54 41.6(8)
C52 C53 O54 C55 176.2(5)
C52 C53 O54 Ca2 -10.8(8)
O71 Ca2 O54 C53 13.6(5)
O21 Ca2 O54 C53 113.2(5)
O63 Ca2 O54 C53 -75.5(5)
O57 Ca2 O54 C53 -158.9(5)
O60 Ca2 O54 C53 -137.6(4)
N51 Ca2 O54 C53 -11.7(5)
F25 Ca2 O54 C53 97.4(5)
Ca1 Ca2 O54 C53 66.4(5)
O71 Ca2 O54 C55 -173.8(3)
O21 Ca2 O54 C55 -74.2(4)
O63 Ca2 O54 C55 97.1(4)
O57 Ca2 O54 C55 13.7(4)
O60 Ca2 O54 C55 35.0(4)
N51 Ca2 O54 C55 160.9(4)
F25 Ca2 O54 C55 -90.0(4)
C53 O54 C55 C56 131.8(5)
Ca2 O54 C55 C56 -41.7(6)
O54 C55 C56 O57 53.7(6)
C55 C56 O57 C58 166.5(5)
C55 C56 O57 Ca2 -45.3(5)
O71 Ca2 O57 C56 -135.6(6)
O21 Ca2 O57 C56 141.4(3)
O63 Ca2 O57 C56 -79.3(4)
O54 Ca2 O57 C56 18.2(3)
O60 Ca2 O57 C56 -143.0(4)
N51 Ca2 O57 C56 -15.2(4)
F25 Ca2 O57 C56 80.0(3)
Ca1 Ca2 O57 C56 167.6(3)
O71 Ca2 O57 C58 10.1(8)
O21 Ca2 O57 C58 -72.9(4)
O63 Ca2 O57 C58 66.4(4)
O54 Ca2 O57 C58 163.9(4)
O60 Ca2 O57 C58 2.7(4)
N51 Ca2 O57 C58 130.5(4)
F25 Ca2 O57 C58 -134.3(4)
Ca1 Ca2 O57 C58 -46.7(4)
C56 O57 C58 C59 169.8(5)
Ca2 O57 C58 C59 22.7(6)
O57 C58 C59 O60 -50.5(6)
C58 C59 O60 C61 -78.1(6)
C58 C59 O60 Ca2 55.2(5)
O71 Ca2 O60 C61 -78.4(4)
O21 Ca2 O60 C61 -152.1(4)
O63 Ca2 O60 C61 1.8(4)
O54 Ca2 O60 C61 78.8(4)
O57 Ca2 O60 C61 99.8(4)
N51 Ca2 O60 C61 -6.9(4)
F25 Ca2 O60 C61 166.2(3)
Ca1 Ca2 O60 C61 -113.3(4)
O71 Ca2 O60 C59 152.0(3)
O21 Ca2 O60 C59 78.3(3)
O63 Ca2 O60 C59 -127.9(3)
O54 Ca2 O60 C59 -50.8(4)
O57 Ca2 O60 C59 -29.8(3)
N51 Ca2 O60 C59 -136.5(3)
F25 Ca2 O60 C59 36.5(4)
Ca1 Ca2 O60 C59 117.1(3)
C59 O60 C61 C62 155.7(5)
Ca2 O60 C61 C62 26.1(6)
O60 C61 C62 O63 -53.5(6)
C61 C62 O63 C64 -168.6(5)
C61 C62 O63 Ca2 58.4(5)
O71 Ca2 O63 C62 72.5(4)
O21 Ca2 O63 C62 9.5(5)
O54 Ca2 O63 C62 -159.7(4)
O57 Ca2 O63 C62 -96.3(4)
O60 Ca2 O63 C62 -31.9(3)
N51 Ca2 O63 C62 141.4(4)
F25 Ca2 O63 C62 -177.9(4)
Ca1 Ca2 O63 C62 39.7(4)
O71 Ca2 O63 C64 -59.0(4)
O21 Ca2 O63 C64 -121.9(4)
O54 Ca2 O63 C64 68.8(4)
O57 Ca2 O63 C64 132.3(4)
O60 Ca2 O63 C64 -163.3(4)
N51 Ca2 O63 C64 9.9(4)
F25 Ca2 O63 C64 50.7(6)
Ca1 Ca2 O63 C64 -91.7(4)
C62 O63 C64 C65 -172.5(5)
Ca2 O63 C64 C65 -40.5(6)
O63 C64 C65 N51 63.0(7)
C73 N51 C65 C64 71.3(7)
C52 N51 C65 C64 -167.2(6)
Ca2 N51 C65 C64 -50.3(6)
O21 Ca2 O71 C72 -129.2(4)
O63 Ca2 O71 C72 88.2(4)
O54 Ca2 O71 C72 -5.3(4)
O57 Ca2 O71 C72 144.5(6)
O60 Ca2 O71 C72 151.4(4)
N51 Ca2 O71 C72 18.8(4)
F25 Ca2 O71 C72 -71.8(4)
Ca1 Ca2 O71 C72 -145.4(4)
O21 Ca2 O71 Ca1 16.28(13)
O63 Ca2 O71 Ca1 -126.34(16)
O54 Ca2 O71 Ca1 140.14(15)
O57 Ca2 O71 Ca1 -70.1(6)
O60 Ca2 O71 Ca1 -63.21(16)
N51 Ca2 O71 Ca1 164.24(19)
F25 Ca2 O71 Ca1 73.68(14)
O21 Ca1 O71 C72 127.1(4)
O13 Ca1 O71 C72 -167.7(4)
O4 Ca1 O71 C72 -2.4(5)
O10 Ca1 O71 C72 -130.7(4)
O7 Ca1 O71 C72 -68.3(4)
N1 Ca1 O71 C72 83.1(4)
F80 Ca1 O71 C72 24.5(4)
Ca2 Ca1 O71 C72 143.9(5)
O21 Ca1 O71 Ca2 -16.74(14)
O13 Ca1 O71 Ca2 48.4(3)
O4 Ca1 O71 Ca2 -146.30(15)
O10 Ca1 O71 Ca2 85.42(16)
O7 Ca1 O71 Ca2 147.86(14)
N1 Ca1 O71 Ca2 -60.8(2)
F80 Ca1 O71 Ca2 -119.42(17)
Ca2 O71 C72 C74 -152.2(4)
Ca1 O71 C72 C74 70.6(5)
Ca2 O71 C72 C78 90.8(5)
Ca1 O71 C72 C78 -46.4(6)
Ca2 O71 C72 C73 -30.0(6)
Ca1 O71 C72 C73 -167.2(4)
C52 N51 C73 C72 115.5(6)
C65 N51 C73 C72 -122.6(5)
Ca2 N51 C73 C72 -6.5(6)
O71 C72 C73 N51 22.5(7)
C74 C72 C73 N51 146.1(5)
C78 C72 C73 N51 -98.1(6)
O71 C72 C74 F77 174.6(5)
C78 C72 C74 F77 -68.8(6)
C73 C72 C74 F77 46.6(6)
O71 C72 C74 F76 -60.5(6)
C78 C72 C74 F76 56.1(7)
C73 C72 C74 F76 171.5(5)
O71 C72 C74 F75 57.2(6)
C78 C72 C74 F75 173.8(5)
C73 C72 C74 F75 -70.8(6)
O71 C72 C78 F79 -74.1(6)
C74 C72 C78 F79 167.7(5)
C73 C72 C78 F79 52.5(6)
O71 C72 C78 F81 164.9(5)
C74 C72 C78 F81 46.7(7)
C73 C72 C78 F81 -68.5(6)
O71 C72 C78 F80 44.7(6)
C74 C72 C78 F80 -73.5(6)
C73 C72 C78 F80 171.3(5)
F79 C78 F80 Ca1 92.3(5)
F81 C78 F80 Ca1 -152.5(3)
C72 C78 F80 Ca1 -28.0(6)
O21 Ca1 F80 C78 -66.4(4)
O71 Ca1 F80 C78 5.5(4)
O13 Ca1 F80 C78 -155.2(4)
O4 Ca1 F80 C78 161.7(4)
O10 Ca1 F80 C78 44.1(4)
O7 Ca1 F80 C78 104.9(4)
N1 Ca1 F80 C78 -135.3(4)
Ca2 Ca1 F80 C78 -27.7(4)
O121 Ca11 Ca12 O171 157.0(2)
O113 Ca11 Ca12 O171 -145.0(2)
O104 Ca11 Ca12 O171 72.9(3)
O107 Ca11 Ca12 O171 -40.4(2)
O110 Ca11 Ca12 O171 -84.90(19)
N101 Ca11 Ca12 O171 141.4(2)
F175 Ca11 Ca12 O171 51.68(17)
C112 Ca11 Ca12 O171 -130.0(2)
O171 Ca11 Ca12 O121 -157.0(2)
O113 Ca11 Ca12 O121 57.97(19)
O104 Ca11 Ca12 O121 -84.1(3)
O107 Ca11 Ca12 O121 162.6(2)
O110 Ca11 Ca12 O121 118.06(19)
N101 Ca11 Ca12 O121 -15.66(19)
F175 Ca11 Ca12 O121 -105.36(17)
C112 Ca11 Ca12 O121 72.9(2)
O121 Ca11 Ca12 O163 -146.90(19)
O171 Ca11 Ca12 O163 56.06(19)
O113 Ca11 Ca12 O163 -88.93(17)
O104 Ca11 Ca12 O163 129.0(3)
O107 Ca11 Ca12 O163 15.7(2)
O110 Ca11 Ca12 O163 -28.84(17)
N101 Ca11 Ca12 O163 -162.56(16)
F175 Ca11 Ca12 O163 107.74(14)
C112 Ca11 Ca12 O163 -74.0(2)
O121 Ca11 Ca12 O154 72.0(3)
O171 Ca11 Ca12 O154 -85.1(3)
O113 Ca11 Ca12 O154 129.9(2)
O104 Ca11 Ca12 O154 -12.1(3)
O107 Ca11 Ca12 O154 -125.5(3)
O110 Ca11 Ca12 O154 -170.0(2)
N101 Ca11 Ca12 O154 56.3(2)
F175 Ca11 Ca12 O154 -33.4(2)
C112 Ca11 Ca12 O154 144.9(3)
O121 Ca11 Ca12 O157 -44.1(2)
O171 Ca11 Ca12 O157 158.9(2)
O113 Ca11 Ca12 O157 13.89(19)
O104 Ca11 Ca12 O157 -128.2(3)
O107 Ca11 Ca12 O157 118.5(2)
O110 Ca11 Ca12 O157 73.98(18)
N101 Ca11 Ca12 O157 -59.75(19)
F175 Ca11 Ca12 O157 -149.45(16)
C112 Ca11 Ca12 O157 28.8(2)
O121 Ca11 Ca12 O160 -87.06(18)
O171 Ca11 Ca12 O160 115.90(19)
O113 Ca11 Ca12 O160 -29.09(16)
O104 Ca11 Ca12 O160 -171.2(3)
O107 Ca11 Ca12 O160 75.51(19)
O110 Ca11 Ca12 O160 31.00(15)
N101 Ca11 Ca12 O160 -102.72(16)
F175 Ca11 Ca12 O160 167.58(13)
C112 Ca11 Ca12 O160 -14.1(2)
O121 Ca11 Ca12 N151 139.7(2)
O171 Ca11 Ca12 N151 -17.4(2)
O113 Ca11 Ca12 N151 -162.35(18)
O104 Ca11 Ca12 N151 55.6(3)
O107 Ca11 Ca12 N151 -57.8(2)
O110 Ca11 Ca12 N151 -102.26(18)
N101 Ca11 Ca12 N151 124.02(18)
F175 Ca11 Ca12 N151 34.32(15)
C112 Ca11 Ca12 N151 -147.4(2)
O121 Ca11 Ca12 F129 46.54(16)
O171 Ca11 Ca12 F129 -110.50(17)
O113 Ca11 Ca12 F129 104.51(15)
O104 Ca11 Ca12 F129 -37.6(3)
O107 Ca11 Ca12 F129 -150.89(18)
O110 Ca11 Ca12 F129 164.60(14)
N101 Ca11 Ca12 F129 30.88(14)
F175 Ca11 Ca12 F129 -58.82(11)
C112 Ca11 Ca12 F129 119.46(19)
O121 Ca11 N101 C123 -3.6(4)
O171 Ca11 N101 C123 40.3(5)
O113 Ca11 N101 C123 -97.9(4)
O104 Ca11 N101 C123 157.6(4)
O107 Ca11 N101 C123 -171.5(4)
O110 Ca11 N101 C123 -87.5(4)
F175 Ca11 N101 C123 91.9(4)
C112 Ca11 N101 C123 -83.5(4)
Ca12 Ca11 N101 C123 7.0(4)
O121 Ca11 N101 C102 -126.2(4)
O171 Ca11 N101 C102 -82.3(4)
O113 Ca11 N101 C102 139.5(4)
O104 Ca11 N101 C102 35.0(3)
O107 Ca11 N101 C102 66.0(4)
O110 Ca11 N101 C102 150.0(3)
F175 Ca11 N101 C102 -30.6(4)
C112 Ca11 N101 C102 153.9(4)
Ca12 Ca11 N101 C102 -115.6(3)
O121 Ca11 N101 C115 114.9(4)
O171 Ca11 N101 C115 158.8(4)
O113 Ca11 N101 C115 20.6(4)
O104 Ca11 N101 C115 -83.9(4)
O107 Ca11 N101 C115 -53.0(5)
O110 Ca11 N101 C115 31.0(5)
F175 Ca11 N101 C115 -149.6(4)
C112 Ca11 N101 C115 35.0(4)
Ca12 Ca11 N101 C115 125.5(4)
C123 N101 C102 C103 -177.4(5)
C115 N101 C102 C103 60.9(7)
Ca11 N101 C102 C103 -53.4(6)
N101 C102 C103 O104 39.0(8)
C102 C103 O104 C105 175.5(6)
C102 C103 O104 Ca11 -3.9(7)
O121 Ca11 O104 C105 -173.5(5)
O171 Ca11 O104 C105 -68.9(6)
O113 Ca11 O104 C105 98.1(6)
O107 Ca11 O104 C105 12.9(5)
O110 Ca11 O104 C105 35.6(6)
N101 Ca11 O104 C105 163.3(6)
F175 Ca11 O104 C105 -94.5(6)
C112 Ca11 O104 C105 88.2(6)
Ca12 Ca11 O104 C105 -117.3(5)
O121 Ca11 O104 C103 5.9(6)
O171 Ca11 O104 C103 110.4(5)
O113 Ca11 O104 C103 -82.5(5)
O107 Ca11 O104 C103 -167.7(5)
O110 Ca11 O104 C103 -145.0(5)
N101 Ca11 O104 C103 -17.3(5)
F175 Ca11 O104 C103 84.8(5)
C112 Ca11 O104 C103 -92.4(5)
Ca12 Ca11 O104 C103 62.0(6)
C103 O104 C105 C106 142.8(7)
Ca11 O104 C105 C106 -37.8(9)
O104 C105 C106 O107 47.3(10)
C105 C106 O107 C108 168.1(8)
C105 C106 O107 Ca11 -39.8(10)
O121 Ca11 O107 C106 -144.7(7)
O171 Ca11 O107 C106 142.0(6)
O113 Ca11 O107 C106 -79.5(6)
O104 Ca11 O107 C106 15.7(6)
O110 Ca11 O107 C106 -143.8(6)
N101 Ca11 O107 C106 -15.6(6)
F175 Ca11 O107 C106 78.9(6)
C112 Ca11 O107 C106 -103.1(6)
Ca12 Ca11 O107 C106 166.4(5)
O121 Ca11 O107 C108 5.5(10)
O171 Ca11 O107 C108 -67.7(6)
O113 Ca11 O107 C108 70.7(6)
O104 Ca11 O107 C108 165.9(7)
O110 Ca11 O107 C108 6.4(6)
N101 Ca11 O107 C108 134.7(6)
F175 Ca11 O107 C108 -130.9(6)
C112 Ca11 O107 C108 47.1(6)
Ca12 Ca11 O107 C108 -43.4(7)
C106 O107 C108 C109 170.7(8)
Ca11 O107 C108 C109 19.1(10)
O107 C108 C109 O110 -49.7(10)
C108 C109 O110 C111 -74.1(8)
C108 C109 O110 Ca11 57.3(7)
O121 Ca11 O110 C111 -83.4(5)
O171 Ca11 O110 C111 -157.7(5)
O113 Ca11 O110 C111 -2.0(5)
O104 Ca11 O110 C111 74.4(5)
O107 Ca11 O110 C111 96.8(5)
N101 Ca11 O110 C111 -12.7(6)
F175 Ca11 O110 C111 168.1(4)
C112 Ca11 O110 C111 -18.2(5)
Ca12 Ca11 O110 C111 -118.3(5)
O121 Ca11 O110 C109 147.7(4)
O171 Ca11 O110 C109 73.5(4)
O113 Ca11 O110 C109 -130.8(4)
O104 Ca11 O110 C109 -54.4(5)
O107 Ca11 O110 C109 -32.0(4)
N101 Ca11 O110 C109 -141.6(4)
F175 Ca11 O110 C109 39.3(5)
C112 Ca11 O110 C109 -147.1(5)
Ca12 Ca11 O110 C109 112.9(4)
C109 O110 C111 C112 158.5(6)
Ca11 O110 C111 C112 30.6(7)
O110 C111 C112 O113 -57.0(7)
O110 C111 C112 Ca11 -20.9(5)
O121 Ca11 C112 O113 -104.5(5)
O171 Ca11 C112 O113 -174.7(4)
O104 Ca11 C112 O113 25.4(6)
O107 Ca11 C112 O113 85.3(5)
O110 Ca11 C112 O113 140.6(6)
N101 Ca11 C112 O113 -35.5(5)
F175 Ca11 C112 O113 -121(2)
Ca12 Ca11 C112 O113 -142.7(5)
O121 Ca11 C112 C111 130.3(4)
O171 Ca11 C112 C111 60.2(5)
O113 Ca11 C112 C111 -125.2(7)
O104 Ca11 C112 C111 -99.8(4)
O107 Ca11 C112 C111 -39.9(4)
O110 Ca11 C112 C111 15.4(4)
N101 Ca11 C112 C111 -160.7(4)
Ca12 Ca11 C112 C111 92.1(4)
C111 C112 O113 C114 -168.7(6)
Ca11 C112 O113 C114 133.1(6)
C111 C112 O113 Ca11 58.2(6)
O121 Ca11 O113 C112 72.7(5)
O171 Ca11 O113 C112 7.3(6)
O104 Ca11 O113 C112 -157.1(5)
O107 Ca11 O113 C112 -93.9(5)
O110 Ca11 O113 C112 -30.1(5)
N101 Ca11 O113 C112 141.7(5)
F175 Ca11 O113 C112 169.3(5)
Ca12 Ca11 O113 C112 40.0(5)
O121 Ca11 O113 C114 -57.6(4)
O171 Ca11 O113 C114 -123.1(4)
O104 Ca11 O113 C114 72.6(4)
O107 Ca11 O113 C114 135.7(4)
O110 Ca11 O113 C114 -160.4(5)
N101 Ca11 O113 C114 11.4(4)
F175 Ca11 O113 C114 38.9(7)
C112 Ca11 O113 C114 -130.3(7)
Ca12 Ca11 O113 C114 -90.3(4)
C112 O113 C114 C115 -173.1(5)
Ca11 O113 C114 C115 -42.0(6)
O113 C114 C115 N101 64.3(8)
C123 N101 C115 C114 69.2(7)
C102 N101 C115 C114 -168.2(6)
Ca11 N101 C115 C114 -51.9(7)
O171 Ca11 O121 C122 -134.4(4)
O113 Ca11 O121 C122 84.2(4)
O104 Ca11 O121 C122 -7.4(5)
O107 Ca11 O121 C122 149.5(6)
O110 Ca11 O121 C122 148.7(4)
N101 Ca11 O121 C122 15.0(4)
F175 Ca11 O121 C122 -74.2(4)
C112 Ca11 O121 C122 107.1(4)
Ca12 Ca11 O121 C122 -149.0(4)
O171 Ca11 O121 Ca12 14.59(14)
O113 Ca11 O121 Ca12 -126.84(16)
O104 Ca11 O121 Ca12 141.55(17)
O107 Ca11 O121 Ca12 -61.5(7)
O110 Ca11 O121 Ca12 -62.37(16)
N101 Ca11 O121 Ca12 163.98(19)
F175 Ca11 O121 Ca12 74.78(14)
C112 Ca11 O121 Ca12 -103.93(19)
O171 Ca12 O121 C122 132.6(4)
O163 Ca12 O121 C122 -161.2(4)
O154 Ca12 O121 C122 4.8(5)
O157 Ca12 O121 C122 -62.6(4)
O160 Ca12 O121 C122 -124.6(4)
N151 Ca12 O121 C122 89.6(5)
F129 Ca12 O121 C122 22.8(4)
Ca11 Ca12 O121 C122 147.6(5)
O171 Ca12 O121 Ca11 -14.98(14)
O163 Ca12 O121 Ca11 51.2(3)
O154 Ca12 O121 Ca11 -142.79(15)
O157 Ca12 O121 Ca11 149.79(13)
O160 Ca12 O121 Ca11 87.83(15)
N151 Ca12 O121 Ca11 -58.0(2)
F129 Ca12 O121 Ca11 -124.77(17)
Ca11 O121 C122 C124 -145.2(4)
Ca12 O121 C122 C124 73.5(6)
Ca11 O121 C122 C128 98.4(5)
Ca12 O121 C122 C128 -42.9(6)
Ca11 O121 C122 C123 -24.1(6)
Ca12 O121 C122 C123 -165.4(4)
C102 N101 C123 C122 115.4(6)
C115 N101 C123 C122 -121.4(6)
Ca11 N101 C123 C122 -5.6(6)
O121 C122 C123 N101 18.3(8)
C124 C122 C123 N101 141.5(5)
C128 C122 C123 N101 -104.3(6)
O121 C122 C124 F127 58.0(6)
C128 C122 C124 F127 175.2(5)
C123 C122 C124 F127 -69.8(6)
O121 C122 C124 F125 -63.9(7)
C128 C122 C124 F125 53.3(7)
C123 C122 C124 F125 168.3(5)
O121 C122 C124 F126 176.9(5)
C128 C122 C124 F126 -65.9(6)
C123 C122 C124 F126 49.1(7)
O121 C122 C128 F130 -76.5(6)
C124 C122 C128 F130 165.2(4)
C123 C122 C128 F130 51.6(6)
O121 C122 C128 F131 163.1(5)
C124 C122 C128 F131 44.8(6)
C123 C122 C128 F131 -68.8(6)
O121 C122 C128 F129 41.0(6)
C124 C122 C128 F129 -77.3(6)
C123 C122 C128 F129 169.1(5)
F130 C128 F129 Ca12 94.7(4)
F131 C128 F129 Ca12 -152.7(3)
C122 C128 F129 Ca12 -25.3(6)
O171 Ca12 F129 C128 -64.1(4)
O121 Ca12 F129 C128 4.6(4)
O163 Ca12 F129 C128 -167.9(4)
O154 Ca12 F129 C128 168.2(4)
O157 Ca12 F129 C128 109.2(4)
O160 Ca12 F129 C128 51.1(4)
N151 Ca12 F129 C128 -133.3(4)
Ca11 Ca12 F129 C128 -26.2(4)
O171 Ca12 N151 C165 113.5(5)
O121 Ca12 N151 C165 158.9(4)
O163 Ca12 N151 C165 20.8(4)
O154 Ca12 N151 C165 -87.4(4)
O157 Ca12 N151 C165 -51.7(5)
O160 Ca12 N151 C165 28.8(5)
F129 Ca12 N151 C165 -146.7(4)
Ca11 Ca12 N151 C165 125.4(4)
O171 Ca12 N151 C152 -128.8(5)
O121 Ca12 N151 C152 -83.3(5)
O163 Ca12 N151 C152 138.6(5)
O154 Ca12 N151 C152 30.4(4)
O157 Ca12 N151 C152 66.1(5)
O160 Ca12 N151 C152 146.6(4)
F129 Ca12 N151 C152 -28.9(4)
Ca11 Ca12 N151 C152 -116.8(4)
O171 Ca12 N151 C173 -5.9(4)
O121 Ca12 N151 C173 39.6(5)
O163 Ca12 N151 C173 -98.5(4)
O154 Ca12 N151 C173 153.3(5)
O157 Ca12 N151 C173 -171.0(4)
O160 Ca12 N151 C173 -90.5(4)
F129 Ca12 N151 C173 94.0(4)
Ca11 Ca12 N151 C173 6.1(4)
C165 N151 C152 C153 63.1(8)
C173 N151 C152 C153 -175.4(6)
Ca12 N151 C152 C153 -50.5(7)
N151 C152 C153 O154 41.3(9)
C152 C153 O154 C155 179.0(6)
C152 C153 O154 Ca12 -11.5(9)
O171 Ca12 O154 C153 14.6(6)
O121 Ca12 O154 C153 115.6(5)
O163 Ca12 O154 C153 -73.7(5)
O157 Ca12 O154 C153 -155.0(6)
O160 Ca12 O154 C153 -136.4(5)
N151 Ca12 O154 C153 -10.5(5)
F129 Ca12 O154 C153 98.0(5)
Ca11 Ca12 O154 C153 69.7(6)
O171 Ca12 O154 C155 -176.4(4)
O121 Ca12 O154 C155 -75.4(4)
O163 Ca12 O154 C155 95.3(4)
O157 Ca12 O154 C155 14.0(4)
O160 Ca12 O154 C155 32.6(5)
N151 Ca12 O154 C155 158.5(4)
F129 Ca12 O154 C155 -93.0(4)
Ca11 Ca12 O154 C155 -121.3(4)
C153 O154 C155 C156 128.3(6)
Ca12 O154 C155 C156 -42.0(6)
O154 C155 C156 O157 54.0(6)
C155 C156 O157 C158 164.2(5)
C155 C156 O157 Ca12 -46.0(6)
O171 Ca12 O157 C158 19.8(8)
O121 Ca12 O157 C158 -72.0(4)
O163 Ca12 O157 C158 66.9(4)
O154 Ca12 O157 C158 166.2(4)
O160 Ca12 O157 C158 2.7(4)
N151 Ca12 O157 C158 130.4(4)
F129 Ca12 O157 C158 -133.7(4)
Ca11 Ca12 O157 C158 -45.5(5)
O171 Ca12 O157 C156 -127.6(6)
O121 Ca12 O157 C156 140.5(4)
O163 Ca12 O157 C156 -80.5(4)
O154 Ca12 O157 C156 18.8(4)
O160 Ca12 O157 C156 -144.8(4)
N151 Ca12 O157 C156 -17.0(4)
F129 Ca12 O157 C156 78.8(4)
Ca11 Ca12 O157 C156 167.0(3)
C156 O157 C158 C159 172.4(5)
Ca12 O157 C158 C159 23.4(6)
O157 C158 C159 O160 -51.5(7)
C158 C159 O160 C161 -78.8(6)
C158 C159 O160 Ca12 55.0(5)
O171 Ca12 O160 C161 -74.8(4)
O121 Ca12 O160 C161 -149.8(4)
O163 Ca12 O160 C161 4.4(4)
O154 Ca12 O160 C161 82.5(4)
O157 Ca12 O160 C161 100.8(4)
N151 Ca12 O160 C161 -3.9(5)
F129 Ca12 O160 C161 170.0(4)
Ca11 Ca12 O160 C161 -111.0(4)
O171 Ca12 O160 C159 154.4(4)
O121 Ca12 O160 C159 79.4(4)
O163 Ca12 O160 C159 -126.4(4)
O154 Ca12 O160 C159 -48.3(4)
O157 Ca12 O160 C159 -30.0(3)
N151 Ca12 O160 C159 -134.7(4)
F129 Ca12 O160 C159 39.3(4)
Ca11 Ca12 O160 C159 118.3(4)
C159 O160 C161 C162 154.1(5)
Ca12 O160 C161 C162 24.3(6)
O160 C161 C162 O163 -54.9(7)
C161 C162 O163 C164 -167.9(5)
C161 C162 O163 Ca12 61.8(6)
O171 Ca12 O163 C162 70.0(4)
O121 Ca12 O163 C162 6.5(5)
O154 Ca12 O163 C162 -161.9(4)
O157 Ca12 O163 C162 -99.2(4)
O160 Ca12 O163 C162 -34.4(4)
N151 Ca12 O163 C162 139.2(4)
F129 Ca12 O163 C162 176.5(4)
Ca11 Ca12 O163 C162 37.5(4)
O171 Ca12 O163 C164 -57.4(5)
O121 Ca12 O163 C164 -120.9(5)
O154 Ca12 O163 C164 70.7(5)
O157 Ca12 O163 C164 133.4(5)
O160 Ca12 O163 C164 -161.8(5)
N151 Ca12 O163 C164 11.8(5)
F129 Ca12 O163 C164 49.2(7)
Ca11 Ca12 O163 C164 -89.9(5)
C162 O163 C164 C165 -169.8(6)
Ca12 O163 C164 C165 -42.0(7)
C152 N151 C165 C164 -170.0(6)
C173 N151 C165 C164 68.5(7)
Ca12 N151 C165 C164 -52.9(7)
O163 C164 C165 N151 66.0(8)
O121 Ca12 O171 C172 -125.9(4)
O163 Ca12 O171 C172 91.5(4)
O154 Ca12 O171 C172 -2.2(5)
O157 Ca12 O171 C172 138.6(6)
O160 Ca12 O171 C172 154.4(4)
N151 Ca12 O171 C172 21.9(4)
F129 Ca12 O171 C172 -68.3(4)
Ca11 Ca12 O171 C172 -140.3(5)
O121 Ca12 O171 Ca11 14.44(14)
O163 Ca12 O171 Ca11 -128.16(16)
O154 Ca12 O171 Ca11 138.15(16)
O157 Ca12 O171 Ca11 -81.1(6)
O160 Ca12 O171 Ca11 -65.25(16)
N151 Ca12 O171 Ca11 162.2(2)
F129 Ca12 O171 Ca11 72.06(15)
O121 Ca11 O171 C172 124.8(4)
O113 Ca11 O171 C172 -166.2(4)
O104 Ca11 O171 C172 -5.7(5)
O107 Ca11 O171 C172 -69.6(4)
O110 Ca11 O171 C172 -132.0(4)
N101 Ca11 O171 C172 83.1(5)
F175 Ca11 O171 C172 21.2(4)
C112 Ca11 O171 C172 -163.0(4)
Ca12 Ca11 O171 C172 139.6(5)
O121 Ca11 O171 Ca12 -14.80(14)
O113 Ca11 O171 Ca12 54.2(3)
O104 Ca11 O171 Ca12 -145.39(16)
O107 Ca11 O171 Ca12 150.76(16)
O110 Ca11 O171 Ca12 88.36(17)
N101 Ca11 O171 Ca12 -56.5(3)
F175 Ca11 O171 Ca12 -118.45(18)
C112 Ca11 O171 Ca12 57.4(2)
Ca12 O171 C172 C174 89.0(5)
Ca11 O171 C172 C174 -42.7(6)
Ca12 O171 C172 C178 -151.4(4)
Ca11 O171 C172 C178 76.9(6)
Ca12 O171 C172 C173 -34.2(6)
Ca11 O171 C172 C173 -165.8(4)
C165 N151 C173 C172 -122.7(6)
C152 N151 C173 C172 115.6(6)
Ca12 N151 C173 C172 -7.1(6)
O171 C172 C173 N151 25.4(7)
C174 C172 C173 N151 -98.3(6)
C178 C172 C173 N151 146.8(5)
O171 C172 C174 F176 165.9(5)
C178 C172 C174 F176 44.7(7)
C173 C172 C174 F176 -66.8(7)
O171 C172 C174 F177 -73.4(6)
C178 C172 C174 F177 165.4(5)
C173 C172 C174 F177 53.9(6)
O171 C172 C174 F175 43.5(6)
C178 C172 C174 F175 -77.7(6)
C173 C172 C174 F175 170.8(5)
F176 C174 F175 Ca11 -155.5(3)
F177 C174 F175 Ca11 90.5(5)
C172 C174 F175 Ca11 -27.8(6)
O121 Ca11 F175 C174 -65.6(4)
O171 Ca11 F175 C174 6.2(3)
O113 Ca11 F175 C174 -160.4(4)
O104 Ca11 F175 C174 163.2(4)
O107 Ca11 F175 C174 104.3(4)
O110 Ca11 F175 C174 44.7(4)
N101 Ca11 F175 C174 -134.7(4)
Ca12 Ca11 F175 C174 -27.5(3)
O171 C172 C178 F181 175.0(5)
C174 C172 C178 F181 -64.6(7)
C173 C172 C178 F181 50.5(7)
O171 C172 C178 F179 54.3(7)
C174 C172 C178 F179 174.6(5)
C173 C172 C178 F179 -70.3(6)
O171 C172 C178 F180 -62.7(7)
C174 C172 C178 F180 57.7(6)
C173 C172 C178 F180 172.7(5)
B251 N200 B201 C224 -90.3(7)
B251 N200 B201 C202 40.3(7)
B251 N200 B201 C213 158.4(5)
C224 B201 C202 C211 -173.9(5)
N200 B201 C202 C211 56.7(6)
C213 B201 C202 C211 -56.9(6)
C224 B201 C202 C203 3.2(8)
N200 B201 C202 C203 -126.2(5)
C213 B201 C202 C203 120.1(6)
C211 C202 C203 F204 -177.5(5)
B201 C202 C203 F204 5.3(8)
C211 C202 C203 C205 0.4(8)
B201 C202 C203 C205 -176.8(5)
F204 C203 C205 F206 -0.5(8)
C202 C203 C205 F206 -178.5(5)
F204 C203 C205 C207 177.7(5)
C202 C203 C205 C207 -0.2(9)
F206 C205 C207 F208 -1.9(8)
C203 C205 C207 F208 179.8(5)
F206 C205 C207 C209 177.3(5)
C203 C205 C207 C209 -1.0(8)
F208 C207 C209 F210 1.1(8)
C205 C207 C209 F210 -178.1(5)
F208 C207 C209 C211 -178.8(5)
C205 C207 C209 C211 2.0(8)
F210 C209 C211 F212 0.6(8)
C207 C209 C211 F212 -179.5(5)
F210 C209 C211 C202 178.1(5)
C207 C209 C211 C202 -1.9(9)
C203 C202 C211 F212 178.2(4)
B201 C202 C211 F212 -4.3(7)
C203 C202 C211 C209 0.7(8)
B201 C202 C211 C209 178.2(5)
C224 B201 C213 C222 -67.7(6)
N200 B201 C213 C222 51.8(6)
C202 B201 C213 C222 167.1(5)
C224 B201 C213 C214 105.7(6)
N200 B201 C213 C214 -134.8(5)
C202 B201 C213 C214 -19.5(8)
C222 C213 C214 F215 178.3(5)
B201 C213 C214 F215 4.5(9)
C222 C213 C214 C216 0.2(8)
B201 C213 C214 C216 -173.6(5)
F215 C214 C216 C218 -179.2(5)
C213 C214 C216 C218 -1.0(9)
F215 C214 C216 F217 2.0(8)
C213 C214 C216 F217 -179.9(5)
F217 C216 C218 F219 -1.7(8)
C214 C216 C218 F219 179.5(5)
F217 C216 C218 C220 179.7(5)
C214 C216 C218 C220 0.9(9)
F219 C218 C220 F221 0.6(8)
C216 C218 C220 F221 179.2(5)
F219 C218 C220 C222 -178.6(5)
C216 C218 C220 C222 0.1(9)
C214 C213 C222 F223 -177.2(5)
B201 C213 C222 F223 -3.1(8)
C214 C213 C222 C220 0.8(8)
B201 C213 C222 C220 175.0(5)
F221 C220 C222 F223 -2.0(8)
C218 C220 C222 F223 177.2(5)
F221 C220 C222 C213 179.9(5)
C218 C220 C222 C213 -1.0(9)
N200 B201 C224 C225 -171.5(5)
C202 B201 C224 C225 62.7(7)
C213 B201 C224 C225 -59.0(6)
N200 B201 C224 C233 -4.9(8)
C202 B201 C224 C233 -130.7(6)
C213 B201 C224 C233 107.6(6)
C233 C224 C225 F226 -177.7(5)
B201 C224 C225 F226 -8.9(8)
C233 C224 C225 C227 0.1(9)
B201 C224 C225 C227 168.9(6)
F226 C225 C227 F228 0.2(8)
C224 C225 C227 F228 -177.6(5)
F226 C225 C227 C229 -177.8(5)
C224 C225 C227 C229 4.4(9)
F228 C227 C229 F230 1.8(9)
C225 C227 C229 F230 179.8(5)
F228 C227 C229 C231 176.8(6)
C225 C227 C229 C231 -5.2(9)
F230 C229 C231 F232 -3.3(10)
C227 C229 C231 F232 -178.3(6)
F230 C229 C231 C233 176.6(6)
C227 C229 C231 C233 1.6(10)
F232 C231 C233 F234 3.5(9)
C229 C231 C233 F234 -176.4(6)
F232 C231 C233 C224 -176.7(6)
C229 C231 C233 C224 3.4(10)
C225 C224 C233 C231 -4.1(9)
B201 C224 C233 C231 -171.7(6)
C225 C224 C233 F234 175.7(5)
B201 C224 C233 F234 8.2(9)
B201 N200 B251 C263 -126.6(6)
B201 N200 B251 C252 -1.2(8)
B201 N200 B251 C274 123.6(6)
N200 B251 C252 C253 74.2(7)
C263 B251 C252 C253 -161.1(5)
C274 B251 C252 C253 -46.8(7)
N200 B251 C252 C261 -101.8(6)
C263 B251 C252 C261 22.9(7)
C274 B251 C252 C261 137.1(5)
C261 C252 C253 F254 176.9(5)
B251 C252 C253 F254 0.5(8)
C261 C252 C253 C255 -2.3(8)
B251 C252 C253 C255 -178.7(5)
F254 C253 C255 F256 0.2(8)
C252 C253 C255 F256 179.4(5)
F254 C253 C255 C257 -176.3(5)
C252 C253 C255 C257 2.9(9)
F256 C255 C257 F258 0.9(8)
C253 C255 C257 F258 177.4(5)
F256 C255 C257 C259 -178.7(5)
C253 C255 C257 C259 -2.2(9)
F258 C257 C259 F260 -0.8(8)
C255 C257 C259 F260 178.8(5)
F258 C257 C259 C261 -178.4(5)
C255 C257 C259 C261 1.2(9)
F260 C259 C261 F262 -0.4(7)
C257 C259 C261 F262 177.2(5)
F260 C259 C261 C252 -178.4(5)
C257 C259 C261 C252 -0.7(9)
C253 C252 C261 F262 -176.7(5)
B251 C252 C261 F262 -0.2(8)
C253 C252 C261 C259 1.2(8)
B251 C252 C261 C259 177.6(5)
N200 B251 C263 C272 -11.0(8)
C252 B251 C263 C272 -134.9(6)
C274 B251 C263 C272 103.1(6)
N200 B251 C263 C264 173.8(5)
C252 B251 C263 C264 49.9(7)
C274 B251 C263 C264 -72.1(6)
C272 C263 C264 F265 -177.7(5)
B251 C263 C264 F265 -1.8(8)
C272 C263 C264 C266 3.6(8)
B251 C263 C264 C266 179.5(5)
F265 C264 C266 C268 178.1(5)
C263 C264 C266 C268 -3.1(9)
F265 C264 C266 F267 -1.3(8)
C263 C264 C266 F267 177.4(5)
F267 C266 C268 C270 -179.7(5)
C264 C266 C268 C270 0.9(9)
F267 C266 C268 F269 -1.1(9)
C264 C266 C268 F269 179.5(5)
C266 C268 C270 F271 -179.4(6)
F269 C268 C270 F271 2.0(9)
C266 C268 C270 C272 0.5(9)
F269 C268 C270 C272 -178.1(5)
C264 C263 C272 F273 177.9(5)
B251 C263 C272 F273 2.5(9)
C264 C263 C272 C270 -2.2(8)
B251 C263 C272 C270 -177.6(5)
F271 C270 C272 C263 -179.8(5)
C268 C270 C272 C263 0.3(9)
F271 C270 C272 F273 0.1(8)
C268 C270 C272 F273 -179.8(5)
N200 B251 C274 C275 -140.1(6)
C263 B251 C274 C275 103.1(7)
C252 B251 C274 C275 -17.8(8)
N200 B251 C274 C283 48.8(6)
C263 B251 C274 C283 -68.0(6)
C252 B251 C274 C283 171.1(5)
C283 C274 C275 F276 176.8(5)
B251 C274 C275 F276 5.4(9)
C283 C274 C275 C277 -4.3(8)
B251 C274 C275 C277 -175.7(5)
F276 C275 C277 F278 0.7(8)
C274 C275 C277 F278 -178.2(5)
F276 C275 C277 C279 -178.3(5)
C274 C275 C277 C279 2.7(9)
F278 C277 C279 F280 -0.2(9)
C275 C277 C279 F280 178.9(5)
F278 C277 C279 C281 179.8(5)
C275 C277 C279 C281 -1.1(9)
F280 C279 C281 F282 0.7(9)
C277 C279 C281 F282 -179.4(5)
F280 C279 C281 C283 -178.4(5)
C277 C279 C281 C283 1.5(9)
F282 C281 C283 F284 -0.6(8)
C279 C281 C283 F284 178.4(5)
F282 C281 C283 C274 177.3(5)
C279 C281 C283 C274 -3.6(9)
C275 C274 C283 F284 -177.3(5)
B251 C274 C283 F284 -4.9(8)
C275 C274 C283 C281 4.8(8)
B251 C274 C283 C281 177.2(5)
B351 N300 B301 C302 -83.9(7)
B351 N300 B301 C313 44.1(7)
B351 N300 B301 C324 163.2(5)
N300 B301 C302 C311 172.6(5)
C313 B301 C302 C311 49.0(7)
C324 B301 C302 C311 -72.7(6)
N300 B301 C302 C303 -14.8(7)
C313 B301 C302 C303 -138.3(5)
C324 B301 C302 C303 100.0(6)
F306 C305 C307 F308 1.2(8)
C303 C305 C307 F308 -178.9(5)
F306 C305 C307 C309 -180.0(5)
C303 C305 C307 C309 -0.1(8)
C305 C307 C309 F310 177.7(5)
F308 C307 C309 F310 -3.5(8)
C305 C307 C309 C311 0.7(8)
F308 C307 C309 C311 179.5(5)
F310 C309 C311 F312 -0.9(8)
C307 C309 C311 F312 176.1(5)
F310 C309 C311 C302 179.7(5)
C307 C309 C311 C302 -3.3(9)
C303 C302 C311 F312 -174.7(5)
B301 C302 C311 F312 -1.2(8)
C303 C302 C311 C309 4.7(8)
B301 C302 C311 C309 178.2(5)
N300 B301 C313 C322 61.8(6)
C302 B301 C313 C322 -171.1(5)
C324 B301 C313 C322 -54.0(7)
N300 B301 C313 C314 -115.1(6)
C302 B301 C313 C314 12.0(8)
C324 B301 C313 C314 129.1(6)
C322 C313 C314 F315 -176.0(5)
B301 C313 C314 F315 1.1(9)
C322 C313 C314 C316 0.5(8)
B301 C313 C314 C316 177.6(6)
F315 C314 C316 F317 -2.6(8)
C313 C314 C316 F317 -179.3(5)
F315 C314 C316 C318 174.8(5)
C313 C314 C316 C318 -1.8(9)
F317 C316 C318 F319 -1.7(9)
C314 C316 C318 F319 -179.2(6)
F317 C316 C318 C320 179.6(5)
C314 C316 C318 C320 2.1(9)
F319 C318 C320 F321 0.7(9)
C316 C318 C320 F321 179.4(5)
F319 C318 C320 C322 -179.9(5)
C316 C318 C320 C322 -1.2(9)
C314 C313 C322 F323 179.9(5)
B301 C313 C322 F323 2.6(8)
C314 C313 C322 C320 0.5(8)
B301 C313 C322 C320 -176.8(6)
F321 C320 C322 F323 -0.2(8)
C318 C320 C322 F323 -179.6(5)
F321 C320 C322 C313 179.2(5)
C318 C320 C322 C313 -0.2(9)
N300 B301 C324 C325 -137.7(6)
C302 B301 C324 C325 102.5(6)
C313 B301 C324 C325 -21.7(8)
N300 B301 C324 C333 48.7(7)
C302 B301 C324 C333 -71.0(6)
C313 B301 C324 C333 164.7(5)
C333 C324 C325 F326 177.0(5)
B301 C324 C325 F326 3.1(9)
C333 C324 C325 C327 1.8(9)
B301 C324 C325 C327 -172.2(6)
F326 C325 C327 F328 4.9(9)
C324 C325 C327 F328 -179.6(6)
F326 C325 C327 C329 -180.0(6)
C324 C325 C327 C329 -4.4(10)
F328 C327 C329 C331 179.0(6)
C325 C327 C329 C331 3.9(10)
F328 C327 C329 F330 -3.6(10)
C325 C327 C329 F330 -178.7(6)
F330 C329 C331 F332 -1.0(11)
C327 C329 C331 F332 176.2(6)
F330 C329 C331 C333 -178.3(6)
C327 C329 C331 C333 -1.0(10)
F332 C331 C333 F334 0.4(9)
C329 C331 C333 F334 177.6(6)
F332 C331 C333 C324 -178.9(6)
C329 C331 C333 C324 -1.7(10)
C325 C324 C333 F334 -178.0(5)
B301 C324 C333 F334 -3.6(8)
C325 C324 C333 C331 1.3(9)
B301 C324 C333 C331 175.6(6)
B301 N300 B351 C374 131.3(6)
B301 N300 B351 C363 -116.2(6)
B301 N300 B351 C352 6.9(8)
C374 B351 C352 C353 -45.4(7)
N300 B351 C352 C353 74.9(7)
C363 B351 C352 C353 -161.7(5)
C374 B351 C352 C361 137.3(6)
N300 B351 C352 C361 -102.4(6)
C363 B351 C352 C361 21.0(8)
C361 C352 C353 F354 180.0(5)
B351 C352 C353 F354 2.4(8)
C361 C352 C353 C355 -4.8(9)
B351 C352 C353 C355 177.6(5)
C352 C353 C355 F356 178.2(5)
F354 C353 C355 F356 -6.2(8)
C352 C353 C355 C357 2.5(9)
F354 C353 C355 C357 178.1(5)
C311 C302 C303 F304 174.9(5)
B301 C302 C303 F304 1.8(8)
C311 C302 C303 C305 -3.9(8)
B301 C302 C303 C305 -177.0(5)
F306 C305 C303 F304 2.8(7)
C307 C305 C303 F304 -177.1(5)
F306 C305 C303 C302 -178.3(5)
C307 C305 C303 C302 1.8(8)
F356 C355 C357 C359 -176.3(5)
C353 C355 C357 C359 -0.5(9)
F356 C355 C357 F358 1.1(9)
C353 C355 C357 F358 176.9(5)
F358 C357 C359 F360 -0.1(9)
C355 C357 C359 F360 177.3(5)
F358 C357 C359 C361 -176.2(5)
C355 C357 C359 C361 1.2(9)
C353 C352 C361 F362 -174.3(5)
B351 C352 C361 F362 3.3(8)
C353 C352 C361 C359 5.5(8)
B351 C352 C361 C359 -177.0(5)
F360 C359 C361 F362 -0.4(8)
C357 C359 C361 F362 175.8(5)
F360 C359 C361 C352 179.9(5)
C357 C359 C361 C352 -4.0(9)
C374 B351 C363 C364 101.1(7)
N300 B351 C363 C364 -14.0(8)
C352 B351 C363 C364 -136.0(6)
C374 B351 C363 C372 -73.4(6)
N300 B351 C363 C372 171.5(5)
C352 B351 C363 C372 49.5(7)
C372 C363 C364 F365 177.2(5)
B351 C363 C364 F365 2.5(10)
C372 C363 C364 C366 -4.5(9)
B351 C363 C364 C366 -179.3(6)
F365 C364 C366 F367 1.0(8)
C363 C364 C366 F367 -177.3(6)
F365 C364 C366 C368 -178.6(6)
C363 C364 C366 C368 3.1(10)
F367 C366 C368 F369 0.1(10)
C364 C366 C368 F369 179.7(6)
F367 C366 C368 C370 -178.5(6)
C364 C366 C368 C370 1.1(10)
F369 C368 C370 F371 1.5(10)
C366 C368 C370 F371 -179.9(6)
F369 C368 C370 C372 178.2(6)
C366 C368 C370 C372 -3.2(10)
F371 C370 C372 F373 -1.4(9)
C368 C370 C372 F373 -178.0(6)
F371 C370 C372 C363 178.1(6)
C368 C370 C372 C363 1.5(10)
C364 C363 C372 F373 -178.2(5)
B351 C363 C372 F373 -3.0(8)
C364 C363 C372 C370 2.3(9)
B351 C363 C372 C370 177.6(6)
N300 B351 C374 C375 46.3(7)
C363 B351 C374 C375 -71.7(6)
C352 B351 C374 C375 167.5(5)
N300 B351 C374 C383 -142.5(6)
C363 B351 C374 C383 99.5(6)
C352 B351 C374 C383 -21.3(8)
C383 C374 C375 C377 3.3(9)
B351 C374 C375 C377 175.7(6)
C383 C374 C375 F376 -176.5(5)
B351 C374 C375 F376 -4.0(8)
F376 C375 C377 F378 0.6(9)
C374 C375 C377 F378 -179.2(6)
F376 C375 C377 C379 178.2(6)
C374 C375 C377 C379 -1.6(10)
F378 C377 C379 C381 176.5(6)
C375 C377 C379 C381 -1.1(10)
F378 C377 C379 F380 -2.6(10)
C375 C377 C379 F380 179.8(6)
F380 C379 C381 F382 0.0(10)
C377 C379 C381 F382 -179.1(6)
F380 C379 C381 C383 -179.2(6)
C377 C379 C381 C383 1.7(10)
C379 C381 C383 F384 -179.6(6)
F382 C381 C383 F384 1.2(9)
C379 C381 C383 C374 0.3(10)
F382 C381 C383 C374 -179.0(6)
C375 C374 C383 F384 177.2(5)
B351 C374 C383 F384 5.3(9)
C375 C374 C383 C381 -2.6(9)
B351 C374 C383 C381 -174.5(6)
B451 N400 B401 C413 -110.4(7)
B451 N400 B401 C402 13.1(8)
B451 N400 B401 C424 136.0(6)
C413 B401 C402 C411 13.3(8)
C424 B401 C402 C411 132.1(6)
N400 B401 C402 C411 -109.7(6)
C413 B401 C402 C403 -166.7(5)
C424 B401 C402 C403 -47.8(7)
N400 B401 C402 C403 70.4(6)
C411 C402 C403 F404 -179.1(5)
B401 C402 C403 F404 0.8(7)
C411 C402 C403 C405 1.6(8)
B401 C402 C403 C405 -178.4(5)
F404 C403 C405 F406 -2.3(8)
C402 C403 C405 F406 177.0(5)
F404 C403 C405 C407 179.2(5)
C402 C403 C405 C407 -1.5(9)
F406 C405 C407 F408 1.0(9)
C403 C405 C407 F408 179.5(5)
F406 C405 C407 C409 -179.2(5)
C403 C405 C407 C409 -0.7(9)
F408 C407 C409 F410 -2.0(8)
C405 C407 C409 F410 178.2(5)
F408 C407 C409 C411 -177.7(5)
C405 C407 C409 C411 2.5(9)
C403 C402 C411 F412 -176.1(5)
B401 C402 C411 F412 3.9(8)
C403 C402 C411 C409 0.3(8)
B401 C402 C411 C409 -179.7(5)
F410 C409 C411 F412 -1.4(7)
C407 C409 C411 F412 174.3(5)
F410 C409 C411 C402 -178.0(5)
C407 C409 C411 C402 -2.4(9)
C402 B401 C413 C414 53.7(8)
C424 B401 C413 C414 -70.7(8)
N400 B401 C413 C414 174.2(6)
C402 B401 C413 C422 -133.1(7)
C424 B401 C413 C422 102.5(8)
N400 B401 C413 C422 -12.6(9)
C422 C413 C414 F415 -176.6(6)
B401 C413 C414 F415 -2.4(10)
C422 C413 C414 C416 2.6(11)
B401 C413 C414 C416 176.7(7)
F415 C414 C416 C418 178.7(7)
C413 C414 C416 C418 -0.5(12)
F415 C414 C416 F417 -2.4(10)
C413 C414 C416 F417 178.4(7)
F417 C416 C418 C420 -178.9(7)
C414 C416 C418 C420 -0.1(12)
F417 C416 C418 F419 1.4(12)
C414 C416 C418 F419 -179.7(7)
C416 C418 C420 F421 -177.5(8)
F419 C418 C420 F421 2.2(13)
C416 C418 C420 C422 -1.6(12)
F419 C418 C420 C422 178.1(7)
C414 C413 C422 F423 175.0(7)
B401 C413 C422 F423 1.4(12)
C414 C413 C422 C420 -4.5(11)
B401 C413 C422 C420 -178.1(7)
C418 C420 C422 F423 -175.4(7)
F421 C420 C422 F423 0.7(10)
C418 C420 C422 C413 4.2(12)
F421 C420 C422 C413 -179.8(7)
C413 B401 C424 C433 98.9(7)
C402 B401 C424 C433 -24.4(8)
N400 B401 C424 C433 -142.8(6)
C413 B401 C424 C425 -74.1(7)
C402 B401 C424 C425 162.6(5)
N400 B401 C424 C425 44.2(7)
C433 C424 C425 F426 -176.9(5)
B401 C424 C425 F426 -2.9(8)
C433 C424 C425 C427 2.1(9)
B401 C424 C425 C427 176.1(6)
F426 C425 C427 F428 -0.8(8)
C424 C425 C427 F428 -179.8(5)
F426 C425 C427 C429 177.6(5)
C424 C425 C427 C429 -1.3(9)
F428 C427 C429 C431 178.7(6)
C425 C427 C429 C431 0.2(10)
F428 C427 C429 F430 1.0(9)
C425 C427 C429 F430 -177.5(5)
C427 C429 C431 F432 -179.5(6)
F430 C429 C431 F432 -1.9(10)
C427 C429 C431 C433 0.0(10)
F430 C429 C431 C433 177.7(6)
F432 C431 C433 F434 0.2(10)
C429 C431 C433 F434 -179.4(6)
F432 C431 C433 C424 -179.5(6)
C429 C431 C433 C424 0.9(11)
C425 C424 C433 F434 178.4(5)
B401 C424 C433 F434 4.9(10)
C425 C424 C433 C431 -1.9(10)
B401 C424 C433 C431 -175.4(6)
B401 N400 B451 C452 -95.3(7)
B401 N400 B451 C474 32.8(8)
B401 N400 B451 C463 153.0(5)
N400 B451 C452 C453 -13.6(8)
C474 B451 C452 C453 -137.3(6)
C463 B451 C452 C453 99.4(6)
N400 B451 C452 C461 176.7(5)
C474 B451 C452 C461 53.0(7)
C463 B451 C452 C461 -70.3(6)
C461 C452 C453 F454 176.1(5)
B451 C452 C453 F454 5.9(9)
C461 C452 C453 C455 -5.5(8)
B451 C452 C453 C455 -175.7(6)
F454 C453 C455 C457 -178.0(6)
C452 C453 C455 C457 3.5(10)
F454 C453 C455 F456 -0.8(8)
C452 C453 C455 F456 -179.2(5)
F456 C455 C457 C459 -177.6(6)
C453 C455 C457 C459 -0.5(10)
F456 C455 C457 F458 1.5(9)
C453 C455 C457 F458 178.7(5)
C455 C457 C459 F460 179.4(6)
F458 C457 C459 F460 0.2(9)
C455 C457 C459 C461 0.2(9)
F458 C457 C459 C461 -179.0(5)
F460 C459 C461 F462 -1.4(8)
C457 C459 C461 F462 177.8(5)
F460 C459 C461 C452 178.0(5)
C457 C459 C461 C452 -2.8(9)
C453 C452 C461 F462 -175.4(5)
B451 C452 C461 F462 -4.1(8)
C453 C452 C461 C459 5.2(8)
B451 C452 C461 C459 176.5(5)
N400 B451 C463 C464 50.6(7)
C452 B451 C463 C464 -67.2(6)
C474 B451 C463 C464 167.5(5)
N400 B451 C463 C472 -136.9(6)
C452 B451 C463 C472 105.3(6)
C474 B451 C463 C472 -20.0(8)
C472 C463 C464 F465 -177.3(5)
B451 C463 C464 F465 -3.8(8)
C472 C463 C464 C466 2.0(9)
B451 C463 C464 C466 175.4(6)
F465 C464 C466 F467 -1.1(9)
C463 C464 C466 F467 179.6(6)
F465 C464 C466 C468 177.8(6)
C463 C464 C466 C468 -1.5(10)
F467 C466 C468 F469 -0.3(10)
C464 C466 C468 F469 -179.2(6)
F467 C466 C468 C470 179.5(6)
C464 C466 C468 C470 0.6(10)
F469 C468 C470 F471 0.5(10)
C466 C468 C470 F471 -179.3(6)
F469 C468 C470 C472 179.3(6)
C466 C468 C470 C472 -0.5(10)
F471 C470 C472 F473 0.5(9)
C468 C470 C472 F473 -178.4(6)
F471 C470 C472 C463 -180.0(6)
C468 C470 C472 C463 1.2(10)
C464 C463 C472 F473 177.7(5)
B451 C463 C472 F473 4.7(9)
C464 C463 C472 C470 -1.8(9)
B451 C463 C472 C470 -174.8(6)
N400 B451 C474 C483 -117.1(6)
C452 B451 C474 C483 8.9(8)
C463 B451 C474 C483 127.2(6)
N400 B451 C474 C475 61.8(6)
C452 B451 C474 C475 -172.2(5)
C463 B451 C474 C475 -53.8(7)
C483 C474 C475 C477 0.8(8)
B451 C474 C475 C477 -178.3(5)
C483 C474 C475 F476 -178.7(4)
B451 C474 C475 F476 2.1(7)
F476 C475 C477 F478 -1.5(8)
C474 C475 C477 F478 178.9(5)
F476 C475 C477 C479 179.1(5)
C474 C475 C477 C479 -0.5(9)
F478 C477 C479 F480 0.3(8)
C475 C477 C479 F480 179.7(5)
F478 C477 C479 C481 -178.9(5)
C475 C477 C479 C481 0.5(8)
F480 C479 C481 F482 0.0(8)
C477 C479 C481 F482 179.2(5)
F480 C479 C481 C483 180.0(5)
C477 C479 C481 C483 -0.9(8)
C475 C474 C483 F484 -176.0(5)
B451 C474 C483 F484 3.0(8)
C475 C474 C483 C481 -1.2(8)
B451 C474 C483 C481 177.8(5)
F482 C481 C483 F484 -3.6(7)
C479 C481 C483 F484 176.5(5)
F482 C481 C483 C474 -178.7(5)
C479 C481 C483 C474 1.3(9)
B551 N500 B501 C524 -5.0(8)
B551 N500 B501 C513 -128.4(6)
B551 N500 B501 C502 120.2(6)
N500 B501 C502 C503 46.7(7)
C524 B501 C502 C503 168.7(5)
C513 B501 C502 C503 -70.0(6)
N500 B501 C502 C511 -143.5(6)
C524 B501 C502 C511 -21.4(8)
C513 B501 C502 C511 99.8(6)
C511 C502 C503 F504 -175.9(5)
B501 C502 C503 F504 -4.5(8)
C511 C502 C503 C505 5.5(9)
B501 C502 C503 C505 176.9(5)
F504 C503 C505 C507 177.4(5)
C502 C503 C505 C507 -3.9(9)
F504 C503 C505 F506 -3.8(8)
C502 C503 C505 F506 174.8(5)
F506 C505 C507 F508 0.9(9)
C503 C505 C507 F508 179.6(5)
F506 C505 C507 C509 -179.2(5)
C503 C505 C507 C509 -0.4(9)
F508 C507 C509 F510 -1.1(9)
C505 C507 C509 F510 179.0(5)
F508 C507 C509 C511 -177.7(5)
C505 C507 C509 C511 2.4(9)
F510 C509 C511 F512 2.7(8)
C507 C509 C511 F512 179.3(5)
F510 C509 C511 C502 -176.9(5)
C507 C509 C511 C502 -0.3(10)
C503 C502 C511 F512 177.0(5)
B501 C502 C511 F512 6.5(9)
C503 C502 C511 C509 -3.4(8)
B501 C502 C511 C509 -173.9(6)
N500 B501 C513 C514 172.4(5)
C524 B501 C513 C514 50.8(7)
C502 B501 C513 C514 -72.1(6)
N500 B501 C513 C522 -12.4(8)
C524 B501 C513 C522 -134.0(6)
C502 B501 C513 C522 103.1(6)
C522 C513 C514 F515 -179.2(5)
B501 C513 C514 F515 -3.3(7)
C522 C513 C514 C516 3.4(8)
B501 C513 C514 C516 179.3(5)
F515 C514 C516 F517 -1.3(8)
C513 C514 C516 F517 176.3(5)
F515 C514 C516 C518 179.9(5)
C513 C514 C516 C518 -2.5(9)
F517 C516 C518 F519 1.2(9)
C514 C516 C518 F519 180.0(5)
F517 C516 C518 C520 -178.3(5)
C514 C516 C518 C520 0.5(9)
F519 C518 C520 F521 2.7(9)
C516 C518 C520 F521 -177.8(5)
F519 C518 C520 C522 -179.3(5)
C516 C518 C520 C522 0.1(9)
F521 C520 C522 F523 -0.2(7)
C518 C520 C522 F523 -178.2(5)
F521 C520 C522 C513 179.0(5)
C518 C520 C522 C513 1.0(9)
C514 C513 C522 F523 176.6(5)
B501 C513 C522 F523 1.1(8)
C514 C513 C522 C520 -2.6(8)
B501 C513 C522 C520 -178.1(5)
N500 B501 C524 C533 76.7(6)
C513 B501 C524 C533 -161.0(5)
C502 B501 C524 C533 -45.2(7)
N500 B501 C524 C525 -100.2(6)
C513 B501 C524 C525 22.1(7)
C502 B501 C524 C525 137.9(5)
C533 C524 C525 F526 -177.0(5)
B501 C524 C525 F526 0.2(8)
C533 C524 C525 C527 0.7(8)
B501 C524 C525 C527 177.8(5)
F526 C525 C527 F528 -1.5(8)
C524 C525 C527 F528 -179.2(5)
F526 C525 C527 C529 178.2(5)
C524 C525 C527 C529 0.4(9)
F528 C527 C529 C531 178.7(5)
C525 C527 C529 C531 -0.9(9)
F528 C527 C529 F530 1.1(8)
C525 C527 C529 F530 -178.5(5)
F530 C529 C531 F532 -0.7(9)
C527 C529 C531 F532 -178.2(5)
F530 C529 C531 C533 177.8(5)
C527 C529 C531 C533 0.2(9)
C525 C524 C533 F534 176.6(5)
B501 C524 C533 F534 -0.6(8)
C525 C524 C533 C531 -1.4(8)
B501 C524 C533 C531 -178.6(5)
C529 C531 C533 F534 -177.0(5)
F532 C531 C533 F534 1.4(8)
C529 C531 C533 C524 1.0(9)
F532 C531 C533 C524 179.4(5)
B501 N500 B551 C552 42.9(7)
B501 N500 B551 C574 -89.0(7)
B501 N500 B551 C563 161.1(5)
N500 B551 C552 C561 -124.4(6)
C574 B551 C552 C561 4.2(9)
C563 B551 C552 C561 121.8(6)
N500 B551 C552 C553 56.1(6)
C574 B551 C552 C553 -175.3(5)
C563 B551 C552 C553 -57.7(7)
C561 C552 C553 C555 -1.7(8)
B551 C552 C553 C555 177.9(6)
C561 C552 C553 F554 179.9(5)
B551 C552 C553 F554 -0.5(7)
F554 C553 C555 C557 -179.7(5)
C552 C553 C555 C557 1.9(9)
F554 C553 C555 F556 -2.7(8)
C552 C553 C555 F556 178.8(5)
F556 C555 C557 F558 3.2(9)
C553 C555 C557 F558 -179.8(5)
F556 C555 C557 C559 -178.5(5)
C553 C555 C557 C559 -1.5(9)
C555 C557 C559 F560 179.4(5)
F558 C557 C559 F560 -2.3(9)
C555 C557 C559 C561 1.1(9)
F558 C557 C559 C561 179.4(5)
F560 C559 C561 F562 -1.3(8)
C557 C559 C561 F562 176.9(5)
F560 C559 C561 C552 -179.2(5)
C557 C559 C561 C552 -1.1(9)
C553 C552 C561 F562 -176.6(5)
B551 C552 C561 F562 3.8(9)
C553 C552 C561 C559 1.3(8)
B551 C552 C561 C559 -178.3(6)
C552 B551 C563 C572 165.7(5)
N500 B551 C563 C572 49.7(7)
C574 B551 C563 C572 -67.3(6)
C552 B551 C563 C564 -19.8(8)
N500 B551 C563 C564 -135.8(6)
C574 B551 C563 C564 107.1(6)
C572 C563 C564 F565 177.2(5)
B551 C563 C564 F565 2.4(9)
C572 C563 C564 C566 -2.4(9)
B551 C563 C564 C566 -177.2(6)
F565 C564 C566 C568 -178.6(6)
C563 C564 C566 C568 0.9(10)
F565 C564 C566 F567 1.2(8)
C563 C564 C566 F567 -179.2(5)
F567 C566 C568 F569 -0.7(9)
C564 C566 C568 F569 179.1(6)
F567 C566 C568 C570 179.9(5)
C564 C566 C568 C570 -0.3(9)
F569 C568 C570 F571 -0.7(9)
C566 C568 C570 F571 178.6(6)
F569 C568 C570 C572 -178.1(6)
C566 C568 C570 C572 1.2(9)
F571 C570 C572 F573 0.2(8)
C568 C570 C572 F573 177.6(5)
F571 C570 C572 C563 179.6(5)
C568 C570 C572 C563 -3.0(10)
C564 C563 C572 F573 -177.2(5)
B551 C563 C572 F573 -2.1(8)
C564 C563 C572 C570 3.4(9)
B551 C563 C572 C570 178.5(5)
C552 B551 C574 C583 -131.0(6)
N500 B551 C574 C583 -4.4(8)
C563 B551 C574 C583 106.8(6)
C552 B551 C574 C575 59.9(7)
N500 B551 C574 C575 -173.5(5)
C563 B551 C574 C575 -62.3(6)
C583 C574 C575 F576 -177.1(5)
B551 C574 C575 F576 -6.5(8)
C583 C574 C575 C577 0.0(9)
B551 C574 C575 C577 170.6(6)
F576 C575 C577 F578 0.5(9)
C574 C575 C577 F578 -176.7(5)
F576 C575 C577 C579 179.9(5)
C574 C575 C577 C579 2.6(10)
F578 C577 C579 F580 -1.0(10)
C575 C577 C579 F580 179.7(6)
F578 C577 C579 C581 176.2(6)
C575 C577 C579 C581 -3.2(10)
F580 C579 C581 F582 0.0(11)
C577 C579 C581 F582 -177.2(6)
F580 C579 C581 C583 178.4(6)
C577 C579 C581 C583 1.2(10)
C575 C574 C583 F584 174.8(5)
B551 C574 C583 F584 5.2(9)
C575 C574 C583 C581 -2.2(8)
B551 C574 C583 C581 -171.8(6)
F582 C581 C583 F584 2.8(9)
C579 C581 C583 F584 -175.5(6)
F582 C581 C583 C574 180.0(6)
C579 C581 C583 C574 1.6(10)

loop_
_platon_squeeze_void_nr
_platon_squeeze_void_average_x
_platon_squeeze_void_average_y
_platon_squeeze_void_average_z
_platon_squeeze_void_volume
_platon_squeeze_void_count_electrons
_platon_squeeze_void_content
1 0.393 0.835 0.742 403 91 ' '
2 0.607 0.165 0.258 403 92 ' '
